data_7130430
loop_
_publ_author_name
'Li, Li'
'Zhu, Yanjie'
'Han, Baoliang'
'Wang, Qiongyi'
'Zheng, Luming'
'Feng, Lei'
'Sun, Di'
'Wang, Zhi'

_publ_section_title
;
 A classical [V10O28]6&#x2212; anion templated high-nuclearity silver
 thiolate cluster
;
_journal_name_full 'Chemical Communications'
_journal_paper_doi 10.1039/D2CC03003A
_journal_year 2022
_chemical_formula_moiety 'C354H458Ag50F24N6O54S32V10, 2(C3 H7 N O), 4[CF3COO], 10[C3H7NO]'
_chemical_formula_sum 'C398 H542 Ag50 F36 N18 O74 S32 V10'
_chemical_formula_weight 14375.28
_space_group_crystal_system monoclinic
_space_group_IT_number 14
_space_group_name_Hall '-P 2yn'
_space_group_name_H-M_alt 'P 1 21/n 1'
_atom_sites_solution_hydrogens mixed
_atom_sites_solution_primary iterative
_audit_creation_date 2022-07-17
_audit_creation_method
;
Olex2 1.3
(compiled 2020.11.12 svn.r5f609507 for OlexSys, GUI svn.r6408)
;
_audit_update_record
;
2022-07-18 deposited with the CCDC.	2022-07-19 downloaded from the CCDC.
;
_cell_angle_alpha 90
_cell_angle_beta 91.7718(9)
_cell_angle_gamma 90
_cell_formula_units_Z 2
_cell_length_a 25.6844(3)
_cell_length_b 27.1429(2)
_cell_length_c 36.5460(4)
_cell_measurement_reflns_used 42361
_cell_measurement_temperature 99.9(3)
_cell_measurement_theta_max 75.3920
_cell_measurement_theta_min 2.6700
_cell_volume 25465.8(4)
_computing_cell_refinement 'CrysAlisPro 1.171.41.119a (Rigaku OD, 2021)'
_computing_data_collection 'CrysAlisPro 1.171.41.119a (Rigaku OD, 2021)'
_computing_data_reduction 'CrysAlisPro 1.171.41.119a (Rigaku OD, 2021)'
_computing_molecular_graphics 'Olex2 1.3 (Dolomanov et al., 2009)'
_computing_publication_material 'Olex2 1.3 (Dolomanov et al., 2009)'
_computing_structure_refinement 'SHELXL 2018/3 (Sheldrick, 2015)'
_computing_structure_solution 'SHELXT 2014/5 (Sheldrick, 2014)'
_diffrn_ambient_environment N~2~
_diffrn_ambient_temperature 99.9(3)
_diffrn_detector 'Hybrid Pixel Array Detector'
_diffrn_detector_area_resol_mean 10.0000
_diffrn_detector_type HyPix
_diffrn_measured_fraction_theta_full 0.985
_diffrn_measured_fraction_theta_max 0.985
_diffrn_measurement_details
;
List of Runs (angles in degrees, time in seconds):

  # Type    Start    End  Width  t~exp~   \w     \q     \k     \f   Frames
#--------------------------------------------------------------------------
  1  \w     47.00 109.00   1.00    1.20    --   48.32  14.00 110.00   62
  2  \w    -24.00   3.00   1.00    1.20    --   48.32 -14.00 -60.00   27
  3  \w    -21.00  26.00   1.00    1.20    --  -48.32  14.00 110.00   47
  4  \w   -122.00 -57.00   1.00    1.20    --  -48.32 -14.00 -60.00   65
  5  \w    -42.00  24.00   1.00    1.20    --  -48.32  38.00-120.00   66
  6  \w    -42.00 -13.00   1.00    7.50    --  -86.25  38.00  90.00   29
  7  \w    -85.00 -13.00   1.00    7.50    --  -86.25 125.00 150.00   72
  8  \w   -120.00 -94.00   1.00    7.50    --  -86.25 -14.00 -60.00   26
  9  \w     92.00 178.00   1.00    7.50    --  106.49  14.00 110.00   86
 10  \w     99.00 177.00   1.00    7.50    --  106.49  19.00   0.00   78
 11  \w     40.00  66.00   1.00    7.50    --  106.49 -57.00  90.00   26
 12  \w     35.00  66.00   1.00    7.50    --  106.49 -57.00  30.00   31
 13  \w     34.00 106.00   1.00    7.50    --  106.49 -99.00  60.00   72
 14  \w     34.00 104.00   1.00    7.50    --  106.49 -99.00 -90.00   70
 15  \w     37.00 111.00   1.00    7.50    --  106.49-125.00-150.00   74
 16  \w     39.00  65.00   1.00    7.50    --  106.49 -57.00-120.00   26
 17  \w     34.00  66.00   1.00    7.50    --  106.49 -57.00 120.00   32
;
_diffrn_measurement_device 'four-circle diffractometer'
_diffrn_measurement_device_type 'XtaLAB Synergy, Dualflex, HyPix'
_diffrn_measurement_method '\w scans'
_diffrn_orient_matrix_type 'CrysAlisPro convention (1999,Acta A55,543-557)'
_diffrn_orient_matrix_UB_11 0.0591231000
_diffrn_orient_matrix_UB_12 -0.0092378000
_diffrn_orient_matrix_UB_13 0.0033786000
_diffrn_orient_matrix_UB_21 0.0023446000
_diffrn_orient_matrix_UB_22 -0.0041185000
_diffrn_orient_matrix_UB_23 -0.0419701000
_diffrn_orient_matrix_UB_31 0.0100374000
_diffrn_orient_matrix_UB_32 0.0558342000
_diffrn_orient_matrix_UB_33 -0.0025027000
_diffrn_radiation_monochromator mirror
_diffrn_radiation_probe x-ray
_diffrn_radiation_type 'Cu K\a'
_diffrn_radiation_wavelength 1.54184
_diffrn_reflns_av_R_equivalents 0.0657
_diffrn_reflns_av_unetI/netI 0.0596
_diffrn_reflns_Laue_measured_fraction_full 0.985
_diffrn_reflns_Laue_measured_fraction_max 0.985
_diffrn_reflns_limit_h_max 29
_diffrn_reflns_limit_h_min -30
_diffrn_reflns_limit_k_max 32
_diffrn_reflns_limit_k_min -15
_diffrn_reflns_limit_l_max 43
_diffrn_reflns_limit_l_min -42
_diffrn_reflns_number 145654
_diffrn_reflns_point_group_measured_fraction_full 0.985
_diffrn_reflns_point_group_measured_fraction_max 0.985
_diffrn_reflns_theta_full 67.080
_diffrn_reflns_theta_max 67.080
_diffrn_reflns_theta_min 2.684
_diffrn_source 'micro-focus sealed X-ray tube'
_diffrn_source_type 'PhotonJet (Cu) X-ray Source'
_exptl_absorpt_coefficient_mu 18.328
_exptl_absorpt_correction_T_max 0.175
_exptl_absorpt_correction_T_min 0.038
_exptl_absorpt_correction_type analytical
_exptl_absorpt_process_details
;
CrysAlisPro 1.171.41.119a (Rigaku Oxford Diffraction, 2021)
Analytical numeric absorption correction using a multifaceted crystal
model based on expressions derived by R.C. Clark & J.S. Reid.
(Clark, R. C. & Reid, J. S. (1995). Acta Cryst. A51, 887-897)
Empirical absorption correction using spherical harmonics,
implemented in SCALE3 ABSPACK scaling algorithm.
;
_exptl_crystal_colour 'clear light black'
_exptl_crystal_colour_lustre clear
_exptl_crystal_colour_modifier light
_exptl_crystal_colour_primary black
_exptl_crystal_density_diffrn 1.875
_exptl_crystal_description block
_exptl_crystal_F_000 14128
_exptl_crystal_size_max 0.213
_exptl_crystal_size_mid 0.174
_exptl_crystal_size_min 0.129
_refine_diff_density_max 3.775
_refine_diff_density_min -3.430
_refine_diff_density_rms 0.253
_refine_ls_extinction_method none
_refine_ls_goodness_of_fit_ref 1.029
_refine_ls_hydrogen_treatment constr
_refine_ls_matrix_type full
_refine_ls_number_parameters 2756
_refine_ls_number_reflns 44825
_refine_ls_number_restraints 1760
_refine_ls_restrained_S_all 1.023
_refine_ls_R_factor_all 0.1575
_refine_ls_R_factor_gt 0.1448
_refine_ls_shift/su_max 0.005
_refine_ls_shift/su_mean 0.000
_refine_ls_structure_factor_coef Fsqd
_refine_ls_weighting_details 'w=1/[\s^2^(Fo^2^)+(0.1304P)^2^+1135.0790P] where P=(Fo^2^+2Fc^2^)/3'
_refine_ls_weighting_scheme calc
_refine_ls_wR_factor_gt 0.3506
_refine_ls_wR_factor_ref 0.3593
_reflns_Friedel_coverage 0.000
_reflns_number_gt 37311
_reflns_number_total 44825
_reflns_threshold_expression 'I > 2\s(I)'
_cod_data_source_file d2cc03003a2.cif
_cod_data_source_block Ag50
_cod_original_cell_volume 25465.9(5)
_cod_database_code 7130430
_shelx_shelxl_version_number 2018/3
_chemical_oxdiff_formula Ag50C380H500N12F36O68S32V10
_shelx_space_group_comment
;
The symmetry employed for this shelxl refinement is uniquely defined
by the following loop, which should always be used as a source of
symmetry information in preference to the above space-group names.
They are only intended as comments.
;
_reflns_odcompleteness_completeness 98.50
_reflns_odcompleteness_iscentric 1
_reflns_odcompleteness_theta 66.97
_olex2_refinement_description
;
1. Fixed Uiso
 At 1.2 times of:
  All C(H) groups
 At 1.5 times of:
  All C(H,H,H) groups
2. Restrained distances
 C4-C8
 1.54 with sigma of 0.01
 O1W-Ag2A
 2.6 with sigma of 0.01
 C142-C147
 2.35 with sigma of 0.01
 C179-C147
 2.35 with sigma of 0.01
 N1-C142 = N1-C147 = N1-C179
 1.45 with sigma of 0.01
 C157-C14 = C157-C155 = C157-C16 = C157-C14A = C157-C16A = C157-C15 = C157-C15A
 1.54 with sigma of 0.01
 C54-C49 = C54-C22A = C54-C20A = C54-C21A = C54-C21 = C54-C20 = C54-C22
 1.54 with sigma of 0.01
 C22A-C20A
 2.51 with sigma of 0.01
 C155-C14
 2.51 with sigma of 0.01
 C21A-C22A
 2.51 with sigma of 0.01
 N2-C146 = N2-C149 = N2-C180
 1.45 with sigma of 0.01
 C14-C15
 2.51 with sigma of 0.01
 C14-C16
 2.51 with sigma of 0.01
 C149-C180
 2.35 with sigma of 0.01
 C162-C13A = C162-C11A = C162-C13 = C162-C11 = C162-C12 = C162-C12A = C162-C129
 1.54 with sigma of 0.01
 C146-C180
 2.35 with sigma of 0.01
 C8-C4 = C8-C7 = C8-C10 = C8-C9
 1.54 with sigma of 0.01
 C12-C11
 2.51 with sigma of 0.01
 C13-C12
 2.51 with sigma of 0.01
 C12-C129
 2.51 with sigma of 0.01
 C149-C146
 2.35 with sigma of 0.01
 C10-C7
 2.51 with sigma of 0.01
 C11-C13
 2.51 with sigma of 0.01
 C7-C4
 2.51 with sigma of 0.01
 C9-C7
 2.51 with sigma of 0.01
 N4-C172 = N4-C173 = N4-C174
 1.45 with sigma of 0.01
 C13-C129
 2.51 with sigma of 0.01
 C173-C174
 2.35 with sigma of 0.01
 C174-C172
 2.35 with sigma of 0.01
 C9A-C7A
 2.51 with sigma of 0.01
 C11-C129
 2.51 with sigma of 0.01
 C10-C4
 2.51 with sigma of 0.01
 F1A-F3A
 2.35 with sigma of 0.01
 C9A-C8A
 1.54 with sigma of 0.01
 C10-C9
 2.51 with sigma of 0.01
 C9A-C10A
 2.51 with sigma of 0.01
 F2A-F1A
 2.35 with sigma of 0.01
 C4A-C9A
 2.51 with sigma of 0.01
 F3-F2
 2.35 with sigma of 0.01
 F3-C140 = F2A-C140 = F2-C140 = F1A-C140 = F1-C140 = F3A-C140
 1.45 with sigma of 0.01
 F2-F1
 2.35 with sigma of 0.01
 F1-F3
 2.35 with sigma of 0.01
 F3A-F2A
 2.35 with sigma of 0.01
 C9-C4
 2.51 with sigma of 0.01
 S1-C1
 1.85 with sigma of 0.01
 C173-C172
 2.35 with sigma of 0.01
 O18-C172
 1.25 with sigma of 0.01
 N4-O18
 2.35 with sigma of 0.01
 C175-F10
 1.45 with sigma of 0.01
 F11-C175
 1.45 with sigma of 0.01
 F12-F11
 2.35 with sigma of 0.01
 F12-F10
 2.35 with sigma of 0.01
 F10-F11
 2.35 with sigma of 0.01
 F12-C175
 1.45 with sigma of 0.01
 C16-C155
 2.51 with sigma of 0.01
 C155-C16A
 2.51 with sigma of 0.01
 C155-C14A
 2.51 with sigma of 0.01
 C16A-C155
 2.51 with sigma of 0.01
 C155-C15
 2.51 with sigma of 0.01
 C15A-C155
 2.51 with sigma of 0.01
 C15A-C14A
 2.51 with sigma of 0.01
 C16A-C15A
 2.51 with sigma of 0.01
 C16-C15
 2.51 with sigma of 0.01
 C16A-C14A
 2.51 with sigma of 0.01
 C178-F8
 1.45 with sigma of 0.01
 C34-O22
 1.25 with sigma of 0.01
 C178-C34
 1.55 with sigma of 0.01
 C178-F9
 1.45 with sigma of 0.01
 O21-O22
 2.15 with sigma of 0.01
 C178-F7
 1.45 with sigma of 0.01
 C34-O21
 1.25 with sigma of 0.01
 C140-C121
 1.55 with sigma of 0.01
 C160-C105
 2.51 with sigma of 0.01
 C158-C160
 2.51 with sigma of 0.01
 C159-C105
 2.51 with sigma of 0.01
 C159-C160
 2.51 with sigma of 0.01
 C158-C159
 2.51 with sigma of 0.01
 C138-C105 = C138-C158 = C138-C159 = C138-C160
 1.54 with sigma of 0.01
 C158-C105
 2.51 with sigma of 0.01
 C166-C143 = C166-C167 = C166-C168 = C166-C87
 1.54 with sigma of 0.01
 C11A-C12A
 2.51 with sigma of 0.01
 C13A-C12A
 2.51 with sigma of 0.01
 C13A-C11A
 2.51 with sigma of 0.01
 C13A-C129
 2.51 with sigma of 0.01
 C11A-C129
 2.51 with sigma of 0.01
 C12A-C129
 2.51 with sigma of 0.01
 C142-C179
 2.35 with sigma of 0.01
 C142-O17
 1.25 with sigma of 0.01
 O17-N1
 2.35 with sigma of 0.01
 F7-F9
 2.35 with sigma of 0.01
 F9-F8
 2.35 with sigma of 0.01
 F7-F8
 2.35 with sigma of 0.01
 S1A-C2A
 2.75 with sigma of 0.01
 C1A-S1A
 1.85 with sigma of 0.01
 S1A-C6A
 2.75 with sigma of 0.01
 C7A-C8A = C10A-C8A = C4A-C8A
 1.54 with sigma of 0.01
 C10A-C7A
 2.51 with sigma of 0.01
 C5A-C8A
 2.51 with sigma of 0.01
 C7A-C4A
 2.51 with sigma of 0.01
 C4A-C7A
 2.51 with sigma of 0.01
 C4A-C10A
 2.51 with sigma of 0.01
 C21A-C20A
 2.51 with sigma of 0.01
 C21-C20
 2.51 with sigma of 0.01
 C22-C21
 2.51 with sigma of 0.01
 C22-C20
 2.51 with sigma of 0.01
 C165-C18A = C165-C17 = C165-C19 = C165-C19A = C165-C83
 1.54 with sigma of 0.01
 C165-C17A
 1.54 with sigma of 0.01
 C165-C18
 1.54 with sigma of 0.01
 C19A-C18A
 2.51 with sigma of 0.01
 C19-C18
 2.51 with sigma of 0.01
 C17-C19
 2.51 with sigma of 0.01
 C18A-C17A
 2.51 with sigma of 0.01
 C17A-C19A
 2.51 with sigma of 0.01
 C18-C17
 2.51 with sigma of 0.01
 C83-C18A
 2.51 with sigma of 0.01
 C83-C19
 2.51 with sigma of 0.01
 C17-C83
 2.51 with sigma of 0.01
 C18-C83
 2.51 with sigma of 0.01
 C17A-C83
 2.51 with sigma of 0.01
 C83-C19A
 2.51 with sigma of 0.01
 F4-C123 = F5A-C123 = F4A-C123 = F6-C123 = F6A-C123 = F5-C123
 1.45 with sigma of 0.01
 F5-F6
 2.35 with sigma of 0.01
 F4-F5
 2.35 with sigma of 0.01
 F5A-F6A
 2.35 with sigma of 0.01
 F6-F4
 2.35 with sigma of 0.01
 F4A-F5A
 2.35 with sigma of 0.01
 F6A-F4A
 2.35 with sigma of 0.01
 O25-C146
 1.25 with sigma of 0.01
 N2-O25
 2.35 with sigma of 0.01
 C90-C120 = C90-C126 = C90-C127 = C90-C163
 1.54 with sigma of 0.01
3. Restrained planarity
 C142, C147, C179, N1, O17
 with sigma of 0.01
 C146, C149, C180, N2, O25
 with sigma of 0.01
 C172, C173, C174, N4, O18
 with sigma of 0.01
 C104, C105, C106, C138
 with sigma of 0.01
 C129, C130, C134, C162
 with sigma of 0.01
 C3A, C4A, C5A, C8A
 with sigma of 0.01
 C1A, C2A, C6A, S1A
 with sigma of 0.01
 C4, C8, C3, C5
 with sigma of 0.01
4. Uiso/Uaniso restraints and constraints
Ag4 \\sim Ag4A \\sim Ag5B: within 1.7A with sigma of 0.004 and sigma for
terminal atoms of 0.008 within 1.7A
O1W \\sim O1WA: within 1.7A with sigma of 0.004 and sigma for terminal atoms of
0.008 within 1.7A
C39 \\sim C56 \\sim C69 \\sim C73 \\sim C75 \\sim C81 \\sim C111 \\sim C125
\\sim C128 \\sim C35: within 1.7A with sigma of 0.004 and sigma for terminal
atoms of 0.008 within 1.7A
C142 \\sim C147 \\sim C179 \\sim N1 \\sim O17: within 1.7A with sigma of 0.004
and sigma for terminal atoms of 0.008 within 1.7A
C20 \\sim C20A \\sim C21 \\sim C21A \\sim C22 \\sim C22A \\sim C23 \\sim C32
\\sim C37 \\sim C44 \\sim C49 \\sim C51 \\sim C54: within 1.7A with sigma of
0.004 and sigma for terminal atoms of 0.008 within 1.7A
C146 \\sim C149 \\sim C180 \\sim N2 \\sim O25: within 1.7A with sigma of 0.004
and sigma for terminal atoms of 0.008 within 1.7A
C14 \\sim C14A \\sim C15 \\sim C15A \\sim C16 \\sim C16A \\sim C150 \\sim C151
\\sim C152 \\sim C153 \\sim C154 \\sim C155 \\sim C157: within 1.7A with sigma
of 0.004 and sigma for terminal atoms of 0.008 within 1.7A
C11 \\sim C11A \\sim C12 \\sim C12A \\sim C13 \\sim C13A \\sim C129 \\sim C130
\\sim C131 \\sim C132 \\sim C133 \\sim C134 \\sim C162: within 1.7A with sigma
of 0.004 and sigma for terminal atoms of 0.008 within 1.7A
C1 \\sim C1A \\sim C2 \\sim C2A \\sim C3 \\sim C3A \\sim C4 \\sim C4A \\sim C5
\\sim C5A \\sim C6 \\sim C6A \\sim C7 \\sim C7A \\sim C8 \\sim C8A \\sim C9
\\sim C9A \\sim C10 \\sim C10A: within 1.7A with sigma of 0.004 and sigma for
terminal atoms of 0.008 within 1.7A
C172 \\sim C173 \\sim C174 \\sim N4 \\sim O18: within 1.7A with sigma of 0.004
and sigma for terminal atoms of 0.008 within 1.7A
Ag2 \\sim Ag2A: within 1.7A with sigma of 0.004 and sigma for terminal atoms of
0.008 within 1.7A
Ag9 \\sim Ag9A: within 1.7A with sigma of 0.004 and sigma for terminal atoms of
0.008 within 1.7A
C121 \\sim C140 \\sim F1 \\sim F1A \\sim F2 \\sim F2A \\sim F3 \\sim F3A \\sim
O19 \\sim O20: within 1.7A with sigma of 0.004 and sigma for terminal atoms of
0.008 within 1.7A
Ag8 \\sim Ag8A: within 1.7A with sigma of 0.004 and sigma for terminal atoms of
0.008 within 1.7A
Ag7 \\sim Ag7A: within 1.7A with sigma of 0.004 and sigma for terminal atoms of
0.008 within 1.7A
S1 \\sim S1A: within 1.7A with sigma of 0.004 and sigma for terminal atoms of
0.008 within 1.7A
Ag1 \\sim Ag1A: within 1.7A with sigma of 0.004 and sigma for terminal atoms of
0.008 within 1.7A
Ag3 \\sim Ag3A: within 1.7A with sigma of 0.004 and sigma for terminal atoms of
0.008 within 1.7A
Ag5 \\sim Ag5A: within 1.7A with sigma of 0.004 and sigma for terminal atoms of
0.008 within 1.7A
Ag4B \\sim Ag13: within 1.7A with sigma of 0.004 and sigma for terminal atoms
of 0.008 within 1.7A
Ag2B \\sim Ag11: within 1.7A with sigma of 0.004 and sigma for terminal atoms
of 0.008 within 1.7A
Ag3B \\sim Ag12: within 1.7A with sigma of 0.004 and sigma for terminal atoms
of 0.008 within 1.7A
Ag1B \\sim Ag10: within 1.7A with sigma of 0.004 and sigma for terminal atoms
of 0.008 within 1.7A
C47 \\sim C175 \\sim F10 \\sim F11 \\sim F12 \\sim O15 \\sim O16: within 1.7A
with sigma of 0.004 and sigma for terminal atoms of 0.008 within 1.7A
C92 \\sim C98 \\sim C99 \\sim C100 \\sim C101 \\sim C102 \\sim C103 \\sim C110
\\sim C137 \\sim C161: within 1.7A with sigma of 0.004 and sigma for terminal
atoms of 0.008 within 1.7A
C34 \\sim C178 \\sim F7 \\sim F8 \\sim F9 \\sim O21 \\sim O22: within 1.7A with
sigma of 0.004 and sigma for terminal atoms of 0.008 within 1.7A
C43 \\sim C50 \\sim C74 \\sim C93 \\sim C122 \\sim C136 \\sim C139 \\sim C145
\\sim C176 \\sim C177: within 1.7A with sigma of 0.004 and sigma for terminal
atoms of 0.008 within 1.7A
C104 \\sim C105 \\sim C106 \\sim C107 \\sim C108 \\sim C109 \\sim C138 \\sim
C158 \\sim C159 \\sim C160: within 1.7A with sigma of 0.004 and sigma for
terminal atoms of 0.008 within 1.7A
C84 \\sim C85 \\sim C86 \\sim C87 \\sim C88 \\sim C89 \\sim C143 \\sim C166
\\sim C167 \\sim C168: within 1.7A with sigma of 0.004 and sigma for terminal
atoms of 0.008 within 1.7A
C17 \\sim C17A \\sim C18 \\sim C18A \\sim C19 \\sim C19A \\sim C24 \\sim C41
\\sim C52 \\sim C68 \\sim C83 \\sim C96 \\sim C165: within 1.7A with sigma of
0.004 and sigma for terminal atoms of 0.008 within 1.7A
C114 \\sim C123 \\sim F4 \\sim F4A \\sim F5 \\sim F5A \\sim F6 \\sim F6A \\sim
O23 \\sim O24: within 1.7A with sigma of 0.004 and sigma for terminal atoms of
0.008 within 1.7A
O2W \\sim O2WA: within 1.7A with sigma of 0.004 and sigma for terminal atoms of
0.008 within 1.7A
C42 \\sim C59 \\sim C72 \\sim C82 \\sim C90 \\sim C94 \\sim C120 \\sim C126
\\sim C127 \\sim C163: within 1.7A with sigma of 0.004 and sigma for terminal
atoms of 0.008 within 1.7A
C64 \\sim C65 \\sim C76 \\sim C79 \\sim C113 \\sim C118 \\sim C60 \\sim C36
\\sim C28 \\sim C57: within 1.7A with sigma of 0.004 and sigma for terminal
atoms of 0.008 within 1.7A
C26 \\sim C27 \\sim C33 \\sim C48 \\sim C62 \\sim C71 \\sim C77 \\sim C91 \\sim
C119 \\sim C156: within 1.7A with sigma of 0.004 and sigma for terminal atoms
of 0.008 within 1.7A
C164 \\sim C66 \\sim C117 \\sim C135 \\sim C58 \\sim C80 \\sim C63 \\sim C53
\\sim C95 \\sim C97: within 1.7A with sigma of 0.004 and sigma for terminal
atoms of 0.008 within 1.7A
C148 \\sim C141 \\sim C124 \\sim C144 \\sim C116 \\sim C115 \\sim C112 \\sim
C78 \\sim C38 \\sim C55: within 1.7A with sigma of 0.004 and sigma for terminal
atoms of 0.008 within 1.7A
C70 \\sim C46 \\sim C45 \\sim C67: within 1.7A with sigma of 0.004 and sigma
for terminal atoms of 0.008 within 1.7A
O26 \\sim C170 \\sim N3 \\sim C171 \\sim C169: within 1.7A with sigma of 0.004
and sigma for terminal atoms of 0.008 within 1.7A
Uanis(O1WA) \\sim Ueq: with sigma of 0.1 and sigma for terminal atoms of 0.02
Uanis(O1W) \\sim Ueq: with sigma of 0.1 and sigma for terminal atoms of 0.02
5. Others
 1*[Sof(Ag4)]+1*[Sof(Ag4A)]+1*[Sof(Ag5B)]=1 with esd of 0.0001
 Sof(Ag8A)=1-FVAR(1)
 Sof(Ag8)=FVAR(1)
 Sof(Ag7A)=1-FVAR(2)
 Sof(Ag7)=FVAR(2)
 Sof(Ag5A)=1-FVAR(3)
 Sof(Ag5)=FVAR(3)
 Sof(Ag3A)=1-FVAR(4)
 Sof(Ag3)=FVAR(4)
 Sof(S1A)=1-FVAR(5)
 Sof(S1)=FVAR(5)
 Sof(Ag6)=1-FVAR(6)
 Sof(Ag6A)=FVAR(6)
 Sof(Ag1A)=1-FVAR(7)
 Sof(Ag1)=FVAR(7)
 Sof(Ag2)=1-FVAR(8)
 Sof(Ag2A)=FVAR(8)
 Sof(Ag13)=1-FVAR(9)
 Sof(Ag4B)=FVAR(9)
 Sof(Ag2B)=1-FVAR(10)
 Sof(Ag11)=FVAR(10)
 Sof(Ag3B)=1-FVAR(11)
 Sof(Ag12)=FVAR(11)
 Sof(Ag1B)=1-FVAR(12)
 Sof(Ag10)=FVAR(12)
 Sof(Ag9A)=1-FVAR(13)
 Sof(Ag9)=FVAR(13)
 Fixed Sof: C1A(0.5) C2A(0.5) H2A(0.5) C3A(0.5) H3A(0.5) C4A(0.5) C5A(0.5)
 H5A(0.5) C6A(0.5) H6A(0.5) C4(0.5) C5(0.5) H5(0.5) C6(0.5) H6(0.5) C1(0.5)
 C2(0.5) H2(0.5) C3(0.5) H3(0.5) C7(0.5) H7A(0.5) H7B(0.5) H7C(0.5) C7A(0.5)
 H7AA(0.5) H7AB(0.5) H7AC(0.5) C8(0.5) C8A(0.5) C9(0.5) H9A(0.5) H9B(0.5)
 H9C(0.5) C9A(0.5) H9AA(0.5) H9AB(0.5) H9AC(0.5) C10(0.5) H10A(0.5) H10B(0.5)
 H10C(0.5) C10A(0.5) H10D(0.5) H10E(0.5) H10F(0.5) C11(0.5) H11A(0.5) H11B(0.5)
 H11C(0.5) C11A(0.5) H11D(0.5) H11E(0.5) H11F(0.5) C12(0.5) H12A(0.5) H12B(0.5)
 H12C(0.5) C12A(0.5) H12D(0.5) H12E(0.5) H12F(0.5) C13(0.5) H13A(0.5) H13B(0.5)
 H13C(0.5) C13A(0.5) H13D(0.5) H13E(0.5) H13F(0.5) C14(0.5) H14A(0.5) H14B(0.5)
 H14C(0.5) C14A(0.5) H14D(0.5) H14E(0.5) H14F(0.5) C15(0.5) H15A(0.5) H15B(0.5)
 H15C(0.5) C15A(0.5) H15D(0.5) H15E(0.5) H15F(0.5) C16(0.5) H16A(0.5) H16B(0.5)
 H16C(0.5) C16A(0.5) H16D(0.5) H16E(0.5) H16F(0.5) C17(0.5) H17A(0.5) H17B(0.5)
 H17C(0.5) C17A(0.5) H17D(0.5) H17E(0.5) H17F(0.5) C18(0.5) H18A(0.5) H18B(0.5)
 H18C(0.5) C18A(0.5) H18D(0.5) H18E(0.5) H18F(0.5) C19(0.5) H19A(0.5) H19B(0.5)
 H19C(0.5) C19A(0.5) H19D(0.5) H19E(0.5) H19F(0.5) C20(0.5) H20A(0.5) H20B(0.5)
 H20C(0.5) C20A(0.5) H20D(0.5) H20E(0.5) H20F(0.5) C21(0.5) H21A(0.5) H21B(0.5)
 H21C(0.5) C21A(0.5) H21D(0.5) H21E(0.5) H21F(0.5) C22(0.5) H22A(0.5) H22B(0.5)
 H22C(0.5) C22A(0.5) H22D(0.5) H22E(0.5) H22F(0.5) F1(0.5) F1A(0.5) F2(0.5)
 F2A(0.5) F3(0.5) F3A(0.5) F4(0.5) F4A(0.5) F5(0.5) F5A(0.5) F6(0.5) F6A(0.5)
 O1W(0.5) O1WA(0.5) O2W(0.5) O2WA(0.5)
6.a Riding coordinates:
 C7(H7A,H7B,H7C), C7A(H7AA,H7AB,H7AC), C9(H9A,H9B,H9C), C9A(H9AA,H9AB,H9AC),
 C10(H10A,H10B,H10C), C10A(H10D,H10E,H10F), C11(H11A,H11B,H11C), C11A(H11D,H11E,
 H11F), C12(H12A,H12B,H12C), C12A(H12D,H12E,H12F), C13(H13A,H13B,H13C),
 C13A(H13D,H13E,H13F), C14(H14A,H14B,H14C), C14A(H14D,H14E,H14F), C15(H15A,H15B,
 H15C), C15A(H15D,H15E,H15F), C16(H16A,H16B,H16C), C16A(H16D,H16E,H16F),
 C17(H17A,H17B,H17C), C17A(H17D,H17E,H17F), C18(H18A,H18B,H18C), C18A(H18D,H18E,
 H18F), C19(H19A,H19B,H19C), C19A(H19D,H19E,H19F), C20(H20A,H20B,H20C),
 C20A(H20D,H20E,H20F), C21(H21A,H21B,H21C), C21A(H21D,H21E,H21F), C22(H22A,H22B,
 H22C), C22A(H22D,H22E,H22F), C46(H46A,H46B,H46C), C64(H64A,H64B,H64C),
 C67(H67A,H67B,H67C), C70(H70A,H70B,H70C), C91(H91A,H91B,H91C), C92(H92A,H92B,
 H92C), C111(H11G,H11H,H11I), C113(H11J,H11K,H11L), C117(H11M,H11N,H11O),
 C118(H11P,H11Q,H11R), C119(H11S,H11T,H11U), C122(H12G,H12H,H12I), C124(H12J,
 H12K,H12L), C126(H12M,H12N,H12O), C127(H12P,H12Q,H12R), C128(H12S,H12T,H12U),
 C135(H13G,H13H,H13I), C136(H13J,H13K,H13L), C137(H13M,H13N,H13O), C139(H13P,
 H13Q,H13R), C143(H14G,H14H,H14I), C144(H14J,H14K,H14L), C147(H14M,H14N,H14O),
 C148(H14P,H14Q,H14R), C149(H14S,H14T,H14U), C156(H15G,H15H,H15I), C158(H15J,
 H15K,H15L), C159(H15M,H15N,H15O), C160(H16G,H16H,H16I), C161(H16J,H16K,H16L),
 C163(H16M,H16N,H16O), C164(H16P,H16Q,H16R), C167(H16S,H16T,H16U), C168(H16V,
 H16W,H16X), C179(H17G,H17H,H17I), C180(H18G,H18H,H18I), C169(H16Y,H,HA),
 C171(H17P,H17Q,H17R), C173(H17J,H17K,H17L), C174(H17M,H17N,H17O)
6.b Me refined with riding coordinates:
 C75(H75A,H75B,H75C)
6.c Aromatic/amide H refined with riding coordinates:
 C2A(H2A), C3A(H3A), C5A(H5A), C6A(H6A), C5(H5), C6(H6), C2(H2), C3(H3),
 C30(H30), C31(H31), C32(H32), C33(H33), C36(H36), C37(H37), C40(H40), C41(H41),
  C42(H42), C44(H44), C48(H48), C51(H51), C52(H52), C55(H55), C56(H56),
 C57(H57), C60(H60), C61(H61), C63(H63), C68(H68), C71(H71), C72(H72), C73(H73),
  C76(H76), C77(H77), C78(H78), C80(H80), C81(H81), C82(H82), C85(H85),
 C86(H86), C88(H88), C89(H89), C94(H94), C95(H95), C96(H96), C97(H97), C98(H98),
  C99(H99), C101(H101), C102(H102), C104(H104), C106(H106), C107(H107),
 C109(H109), C112(H112), C116(H116), C125(H125), C130(H130), C131(H131),
 C133(H133), C134(H134), C142(H142), C146(H146), C150(H150), C151(H151),
 C153(H153), C154(H154), C176(H176), C145(H145), C93(H93), C177(H177),
 C170(H170), C172(H172)
6.d Fitted hexagon refined as free rotating group:
 C1A(C2A,C3A,C4A,C5A,C6A), C4(C5,C6,C1,C2,C3), C84(C85,C86,C87,C88,C89),
 C98(C99,C100,C101,C102,C103), C104(C105,C106,C107,C108,C109), C129(C130,C131,
 C132,C133,C134), C150(C151,C152,C153,C154,C155), C176(C50,C145,C93,C43,C177)
;
_smtbx_masks_special_details
;
A solvent mask was calculated and 1320 electrons were 
found in a volume of 5246\%A^3^ in 3 voids per unit cell. 
This is consistent with the presence of 
2[CF3COO], 5[C3H7NO] per Asymmetric Unit 
which account for 1240 electrons 
per unit cell.
;
_smtbx_masks_void_probe_radius 1.2
_smtbx_masks_void_truncation_radius 1.2
_olex2_submission_special_instructions 'No special instructions were received'
_oxdiff_exptl_absorpt_empirical_details
;
Empirical correction (ABSPACK) includes:
- Absorption correction using spherical harmonics
- Frame scaling
;
_oxdiff_exptl_absorpt_empirical_full_max 1.491
_oxdiff_exptl_absorpt_empirical_full_min 0.680

loop_
_space_group_symop_operation_xyz
'x, y, z'
'-x+1/2, y+1/2, -z+1/2'
'-x, -y, -z'
'x-1/2, -y-1/2, z-1/2'

loop_
_atom_site_label
_atom_site_type_symbol
_atom_site_fract_x
_atom_site_fract_y
_atom_site_fract_z
_atom_site_U_iso_or_equiv
_atom_site_adp_type
_atom_site_occupancy
_atom_site_site_symmetry_order
_atom_site_calc_flag
_atom_site_refinement_flags_posn
_atom_site_refinement_flags_adp
_atom_site_refinement_flags_occupancy
_atom_site_disorder_assembly
_atom_site_disorder_group
Ag1 Ag 0.34001(10) 0.66176(7) 0.49305(5) 0.0659(7) Uani 0.825(5) 1 d . U P A 1
Ag1A Ag 0.3122(5) 0.6366(4) 0.4953(3) 0.0683(19) Uani 0.175(5) 1 d . U P A 2
Ag1B Ag 0.3324(7) 0.6295(5) 0.3883(5) 0.064(2) Uani 0.123(6) 1 d . U P A 2
Ag2 Ag 0.2566(4) 0.6165(4) 0.4484(4) 0.129(2) Uani 0.318(8) 1 d . U P A 1
Ag2A Ag 0.26197(18) 0.63497(18) 0.42603(19) 0.1242(17) Uani 0.682(8) 1 d D U P A 2
Ag2B Ag 0.4590(6) 0.5049(5) 0.3599(4) 0.056(2) Uani 0.102(3) 1 d . U P A 2
Ag3 Ag 0.2473(2) 0.62196(16) 0.52756(14) 0.0986(13) Uani 0.547(6) 1 d . U P A 1
Ag3A Ag 0.2762(3) 0.6088(2) 0.54550(18) 0.1059(15) Uani 0.453(6) 1 d . U P A 2
Ag3B Ag 0.5767(7) 0.5463(7) 0.3554(6) 0.061(2) Uani 0.080(3) 1 d . U P A 2
Ag4 Ag 0.2378(2) 0.5412(2) 0.57348(15) 0.1002(13) Uani 0.412(3) 1 d . U P A 2
Ag4A Ag 0.2232(4) 0.4924(4) 0.5488(2) 0.1078(18) Uani 0.299(3) 1 d . U P A 1
Ag4B Ag 0.6479(3) 0.4507(3) 0.31501(17) 0.0653(14) Uani 0.488(15) 1 d . U P A 2
Ag5 Ag 0.2231(2) 0.4536(3) 0.53378(17) 0.1332(18) Uani 0.508(6) 1 d . U P A 2
Ag5A Ag 0.2213(3) 0.4396(3) 0.50206(18) 0.1399(19) Uani 0.492(6) 1 d . U P A 1
Ag5B Ag 0.2644(3) 0.5884(4) 0.5739(2) 0.1064(18) Uani 0.289(3) 1 d . U P A 3
Ag6 Ag 0.3396(10) 0.6302(8) 0.6239(5) 0.075(4) Uani 0.56(6) 1 d . . P A 2
Ag6A Ag 0.3198(13) 0.6184(6) 0.6137(7) 0.074(5) Uani 0.44(6) 1 d . . P A 1
Ag7 Ag 0.28153(11) 0.49632(9) 0.45141(7) 0.0759(8) Uani 0.710(4) 1 d . U P A 1
Ag7A Ag 0.2486(3) 0.5432(3) 0.46376(18) 0.0853(16) Uani 0.290(4) 1 d . U P A 2
Ag8 Ag 0.35000(9) 0.41809(10) 0.43218(6) 0.0634(7) Uani 0.694(5) 1 d . U P A 1
Ag8A Ag 0.3316(2) 0.4589(3) 0.43163(13) 0.0700(15) Uani 0.306(5) 1 d . U P A 2
Ag9 Ag 0.38799(8) 0.52250(7) 0.39066(6) 0.0767(6) Uani 0.906(4) 1 d . U P A 1
Ag9A Ag 0.3686(8) 0.5589(8) 0.3868(6) 0.078(2) Uani 0.094(4) 1 d . U P A 2
Ag10 Ag 0.35892(10) 0.62774(8) 0.37452(6) 0.0664(6) Uani 0.877(6) 1 d . U P A 1
Ag11 Ag 0.48444(6) 0.46771(6) 0.35852(4) 0.0576(5) Uani 0.898(3) 1 d . U P A 1
Ag12 Ag 0.53375(7) 0.57034(6) 0.34297(5) 0.0661(5) Uani 0.920(3) 1 d . U P A 1
Ag13 Ag 0.6363(3) 0.4711(4) 0.31658(17) 0.0678(13) Uani 0.512(15) 1 d . U P A 1
Ag14 Ag 0.54905(7) 0.38808(6) 0.32654(4) 0.0703(4) Uani 1 1 d . . . . .
Ag15 Ag 0.46592(8) 0.35707(7) 0.38815(5) 0.0827(5) Uani 1 1 d . . . . .
Ag16 Ag 0.56573(9) 0.34400(5) 0.44735(4) 0.0763(5) Uani 1 1 d . . . . .
Ag17 Ag 0.44459(7) 0.32533(5) 0.46382(4) 0.0657(4) Uani 1 1 d . . . . .
Ag18 Ag 0.32460(8) 0.32293(6) 0.46621(5) 0.0756(5) Uani 1 1 d . . . . .
Ag19 Ag 0.24683(9) 0.34074(10) 0.51920(6) 0.1035(8) Uani 1 1 d . . . . .
Ag20 Ag 0.70392(8) 0.53511(7) 0.40016(6) 0.0866(6) Uani 1 1 d . . . . .
Ag21 Ag 0.66698(8) 0.65615(6) 0.40884(5) 0.0776(5) Uani 1 1 d . . . . .
Ag22 Ag 0.57696(8) 0.67161(6) 0.36197(7) 0.0946(7) Uani 1 1 d . . . . .
Ag23 Ag 0.56092(6) 0.67685(5) 0.45632(5) 0.0596(4) Uani 1 1 d . . . . .
Ag24 Ag 0.46209(7) 0.66017(7) 0.35029(4) 0.0697(4) Uani 1 1 d . . . . .
Ag25 Ag 0.43225(6) 0.67727(5) 0.42945(4) 0.0542(3) Uani 1 1 d . . . . .
C1A C 0.1763(8) 0.5402(7) 0.5424(5) 0.182(9) Uani 0.5 1 d DG U P A 2
C2A C 0.1343(9) 0.5386(18) 0.5176(6) 0.182(8) Uani 0.5 1 d DG U P A 2
H2A H 0.139613 0.531305 0.493117 0.218 Uiso 0.5 1 calc R U P A 2
C3A C 0.0842(8) 0.5480(19) 0.5293(8) 0.182(9) Uani 0.5 1 d G U P A 2
H3A H 0.056124 0.546937 0.512646 0.219 Uiso 0.5 1 calc R U P A 2
C4A C 0.0763(9) 0.5589(11) 0.5658(8) 0.183(9) Uani 0.5 1 d DG U P A 2
C5A C 0.1183(10) 0.5605(18) 0.5907(7) 0.182(9) Uani 0.5 1 d DG U P A 2
H5A H 0.112958 0.567824 0.615149 0.218 Uiso 0.5 1 calc R U P A 2
C6A C 0.1683(9) 0.5511(17) 0.5790(6) 0.182(9) Uani 0.5 1 d DG U P A 2
H6A H 0.196447 0.552192 0.595621 0.218 Uiso 0.5 1 calc R U P A 2
C4 C 0.0763(13) 0.5480(15) 0.4452(14) 0.182(9) Uani 0.5 1 d DG U P A 1
C5 C 0.0810(17) 0.526(2) 0.4794(15) 0.182(9) Uani 0.5 1 d G U P A 1
H5 H 0.051533 0.513747 0.490612 0.218 Uiso 0.5 1 calc R U P A 1
C6 C 0.130(2) 0.521(2) 0.4968(12) 0.182(8) Uani 0.5 1 d G U P A 1
H6 H 0.132750 0.506367 0.519671 0.218 Uiso 0.5 1 calc R U P A 1
C1 C 0.1737(14) 0.539(2) 0.4800(17) 0.181(9) Uani 0.5 1 d DG U P A 1
C2 C 0.1690(15) 0.561(2) 0.4458(18) 0.181(9) Uani 0.5 1 d G U P A 1
H2 H 0.198467 0.573373 0.434601 0.217 Uiso 0.5 1 calc R U P A 1
C3 C 0.120(2) 0.5658(19) 0.4284(12) 0.181(9) Uani 0.5 1 d G U P A 1
H3 H 0.117251 0.580754 0.405541 0.218 Uiso 0.5 1 calc R U P A 1
C7 C 0.011(2) 0.6086(17) 0.4202(19) 0.182(10) Uani 0.5 1 d D U P A 1
H7A H 0.042222 0.623890 0.412678 0.273 Uiso 0.5 1 d R U P A 1
H7B H 0.000552 0.622270 0.443098 0.273 Uiso 0.5 1 d R U P A 1
H7C H -0.016468 0.614340 0.401968 0.273 Uiso 0.5 1 d R U P A 1
C7A C 0.0056(14) 0.6223(17) 0.5692(17) 0.186(10) Uani 0.5 1 d D U P A 2
H7AA H 0.035814 0.643171 0.569557 0.278 Uiso 0.5 1 d R U P A 2
H7AB H -0.018716 0.634321 0.586507 0.278 Uiso 0.5 1 d R U P A 2
H7AC H -0.010476 0.622581 0.545087 0.278 Uiso 0.5 1 d R U P A 2
C8 C 0.0231(11) 0.5535(16) 0.4252(11) 0.182(9) Uani 0.5 1 d D U P A 1
C8A C 0.0218(9) 0.5696(15) 0.5802(10) 0.184(9) Uani 0.5 1 d D U P A 2
C9 C 0.025(2) 0.528(2) 0.3875(12) 0.182(10) Uani 0.5 1 d D U P A 1
H9A H 0.033429 0.551428 0.368730 0.273 Uiso 0.5 1 d R U P A 1
H9B H -0.008711 0.514198 0.381900 0.273 Uiso 0.5 1 d R U P A 1
H9C H 0.050609 0.502878 0.388890 0.273 Uiso 0.5 1 d R U P A 1
C9A C -0.0176(11) 0.533(2) 0.5635(16) 0.186(10) Uani 0.5 1 d D U P A 2
H9AA H -0.043313 0.551923 0.550287 0.278 Uiso 0.5 1 d R U P A 2
H9AB H -0.034083 0.513793 0.582036 0.278 Uiso 0.5 1 d R U P A 2
H9AC H -0.000723 0.510943 0.546907 0.278 Uiso 0.5 1 d R U P A 2
C10 C -0.0192(17) 0.529(3) 0.4480(17) 0.182(10) Uani 0.5 1 d D U P A 1
H10A H -0.049534 0.526312 0.432094 0.272 Uiso 0.5 1 d R U P A 1
H10B H -0.026694 0.550842 0.467954 0.272 Uiso 0.5 1 d R U P A 1
H10C H -0.009744 0.497342 0.457354 0.272 Uiso 0.5 1 d R U P A 1
C10A C 0.0231(16) 0.565(3) 0.6221(10) 0.185(10) Uani 0.5 1 d D U P A 2
H10D H -0.002829 0.541703 0.629176 0.277 Uiso 0.5 1 d R U P A 2
H10E H 0.016231 0.596353 0.633246 0.277 Uiso 0.5 1 d R U P A 2
H10F H 0.056921 0.553613 0.630126 0.277 Uiso 0.5 1 d R U P A 2
C11 C 0.8154(9) 0.5781(18) 0.2371(9) 0.118(6) Uani 0.5 1 d D U P B 2
H11A H 0.827398 0.588443 0.260989 0.177 Uiso 0.5 1 d R U P B 2
H11B H 0.840708 0.586903 0.219439 0.177 Uiso 0.5 1 d R U P B 2
H11C H 0.810558 0.543043 0.236899 0.177 Uiso 0.5 1 d R U P B 2
C11A C 0.8166(9) 0.6230(18) 0.2383(8) 0.118(5) Uani 0.5 1 d D U P B 1
H11D H 0.825080 0.657235 0.235996 0.177 Uiso 0.5 1 d R U P B 1
H11E H 0.840021 0.603675 0.224206 0.177 Uiso 0.5 1 d R U P B 1
H11F H 0.819640 0.613435 0.263556 0.177 Uiso 0.5 1 d R U P B 1
C12 C 0.7359(14) 0.5739(16) 0.1957(6) 0.115(6) Uani 0.5 1 d D U P B 2
H12A H 0.760819 0.552291 0.184996 0.173 Uiso 0.5 1 d R U P B 2
H12B H 0.723739 0.597361 0.177726 0.173 Uiso 0.5 1 d R U P B 2
H12C H 0.707049 0.554951 0.204036 0.173 Uiso 0.5 1 d R U P B 2
C12A C 0.7666(17) 0.5522(9) 0.2097(9) 0.115(6) Uani 0.5 1 d D U P B 1
H12D H 0.751056 0.558102 0.185892 0.172 Uiso 0.5 1 d R U P B 1
H12E H 0.745566 0.529232 0.222722 0.172 Uiso 0.5 1 d R U P B 1
H12F H 0.800896 0.538842 0.207232 0.172 Uiso 0.5 1 d R U P B 1
C13 C 0.7714(17) 0.6562(9) 0.2159(9) 0.118(5) Uani 0.5 1 d D U P B 2
H13A H 0.802768 0.667694 0.228086 0.177 Uiso 0.5 1 d R U P B 2
H13B H 0.742708 0.676544 0.222696 0.177 Uiso 0.5 1 d R U P B 2
H13C H 0.775258 0.657884 0.189866 0.177 Uiso 0.5 1 d R U P B 2
C13A C 0.7363(14) 0.6392(15) 0.1994(7) 0.118(6) Uani 0.5 1 d D U P B 1
H13D H 0.716969 0.662918 0.212937 0.177 Uiso 0.5 1 d R U P B 1
H13E H 0.714949 0.626838 0.179417 0.177 Uiso 0.5 1 d R U P B 1
H13F H 0.766789 0.654619 0.189987 0.177 Uiso 0.5 1 d R U P B 1
C14 C 0.9244(16) 0.3926(10) 0.2738(13) 0.160(7) Uani 0.5 1 d D U P C 2
H14A H 0.914072 0.379382 0.296791 0.240 Uiso 0.5 1 d R U P C 2
H14B H 0.961172 0.398962 0.274701 0.240 Uiso 0.5 1 d R U P C 2
H14C H 0.916312 0.369392 0.254621 0.240 Uiso 0.5 1 d R U P C 2
C14A C 0.8815(16) 0.4097(17) 0.2389(10) 0.161(7) Uani 0.5 1 d D U P C 1
H14D H 0.846483 0.399201 0.243050 0.242 Uiso 0.5 1 d R U P C 1
H14E H 0.904273 0.381661 0.239570 0.242 Uiso 0.5 1 d R U P C 1
H14F H 0.882883 0.425341 0.215400 0.242 Uiso 0.5 1 d R U P C 1
C15 C 0.8775(15) 0.452(2) 0.2314(7) 0.162(7) Uani 0.5 1 d D U P C 2
H15A H 0.842705 0.438785 0.230869 0.243 Uiso 0.5 1 d R U P C 2
H15B H 0.898615 0.432815 0.215409 0.243 Uiso 0.5 1 d R U P C 2
H15C H 0.876685 0.485475 0.223399 0.243 Uiso 0.5 1 d R U P C 2
C15A C 0.9140(17) 0.4944(9) 0.2554(13) 0.159(7) Uani 0.5 1 d D U P C 1
H15D H 0.882993 0.514145 0.253775 0.238 Uiso 0.5 1 d R U P C 1
H15E H 0.926903 0.489115 0.231405 0.238 Uiso 0.5 1 d R U P C 1
H15F H 0.939953 0.511045 0.270305 0.238 Uiso 0.5 1 d R U P C 1
C16 C 0.9411(13) 0.4835(15) 0.2792(13) 0.159(7) Uani 0.5 1 d D U P C 2
H16A H 0.961756 0.477397 0.301034 0.239 Uiso 0.5 1 d R U P C 2
H16B H 0.923116 0.514277 0.281424 0.239 Uiso 0.5 1 d R U P C 2
H16C H 0.963346 0.484887 0.258554 0.239 Uiso 0.5 1 d R U P C 2
C16A C 0.9474(10) 0.4206(19) 0.2903(11) 0.160(7) Uani 0.5 1 d D U P C 1
H16D H 0.942079 0.420273 0.316160 0.239 Uiso 0.5 1 d R U P C 1
H16E H 0.976849 0.441023 0.285170 0.239 Uiso 0.5 1 d R U P C 1
H16F H 0.953919 0.387583 0.282050 0.239 Uiso 0.5 1 d R U P C 1
C17 C 0.3030(12) 0.3530(14) 0.2162(8) 0.101(5) Uani 0.5 1 d D U P D 2
H17A H 0.313650 0.323070 0.228336 0.152 Uiso 0.5 1 d R U P D 2
H17B H 0.333170 0.370130 0.207986 0.152 Uiso 0.5 1 d R U P D 2
H17C H 0.280450 0.345220 0.195586 0.152 Uiso 0.5 1 d R U P D 2
C17A C 0.2893(14) 0.3357(10) 0.2262(9) 0.100(5) Uani 0.5 1 d D U P D 1
H17D H 0.260331 0.321456 0.212863 0.151 Uiso 0.5 1 d R U P D 1
H17E H 0.300991 0.313406 0.245193 0.151 Uiso 0.5 1 d R U P D 1
H17F H 0.317211 0.341666 0.209923 0.151 Uiso 0.5 1 d R U P D 1
C18 C 0.2239(10) 0.3575(15) 0.2548(8) 0.103(5) Uani 0.5 1 d D U P D 2
H18A H 0.199168 0.355289 0.234627 0.154 Uiso 0.5 1 d R U P D 2
H18B H 0.208828 0.375439 0.274457 0.154 Uiso 0.5 1 d R U P D 2
H18C H 0.233098 0.324929 0.263017 0.154 Uiso 0.5 1 d R U P D 2
C18A C 0.2158(7) 0.3827(17) 0.2535(8) 0.102(5) Uani 0.5 1 d D U P D 1
H18D H 0.193782 0.376388 0.232315 0.153 Uiso 0.5 1 d R U P D 1
H18E H 0.205622 0.413098 0.264645 0.153 Uiso 0.5 1 d R U P D 1
H18F H 0.212362 0.356258 0.270765 0.153 Uiso 0.5 1 d R U P D 1
C19 C 0.2567(16) 0.4337(9) 0.2242(9) 0.102(5) Uani 0.5 1 d D U P D 2
H19A H 0.286469 0.447987 0.212961 0.153 Uiso 0.5 1 d R U P D 2
H19B H 0.243699 0.456087 0.242031 0.153 Uiso 0.5 1 d R U P D 2
H19C H 0.230099 0.427227 0.205841 0.153 Uiso 0.5 1 d R U P D 2
C19A C 0.2800(16) 0.4264(11) 0.2146(7) 0.103(5) Uani 0.5 1 d D U P D 1
H19D H 0.307911 0.419111 0.198653 0.155 Uiso 0.5 1 d R U P D 1
H19E H 0.287041 0.456811 0.227183 0.155 Uiso 0.5 1 d R U P D 1
H19F H 0.248031 0.429461 0.200343 0.155 Uiso 0.5 1 d R U P D 1
C20 C 0.6144(6) 0.0793(14) 0.5042(9) 0.064(4) Uani 0.5 1 d D U P E 2
H20A H 0.624657 0.092269 0.527725 0.096 Uiso 0.5 1 d R U P E 2
H20B H 0.633757 0.095349 0.485565 0.096 Uiso 0.5 1 d R U P E 2
H20C H 0.621237 0.044529 0.503645 0.096 Uiso 0.5 1 d R U P E 2
C20A C 0.6060(9) 0.0800(13) 0.5210(8) 0.063(4) Uani 0.5 1 d D U P E 1
H20D H 0.614886 0.045691 0.520230 0.094 Uiso 0.5 1 d R U P E 1
H20E H 0.600566 0.089611 0.545910 0.094 Uiso 0.5 1 d R U P E 1
H20F H 0.633816 0.099161 0.511330 0.094 Uiso 0.5 1 d R U P E 1
C21 C 0.5262(12) 0.0618(13) 0.5288(7) 0.064(4) Uani 0.5 1 d D U P E 2
H21A H 0.543147 0.031385 0.535164 0.096 Uiso 0.5 1 d R U P E 2
H21B H 0.491497 0.055275 0.519604 0.096 Uiso 0.5 1 d R U P E 2
H21C H 0.524827 0.082515 0.550034 0.096 Uiso 0.5 1 d R U P E 2
C21A C 0.5105(10) 0.0603(13) 0.5156(9) 0.063(4) Uani 0.5 1 d D U P E 1
H21D H 0.517595 0.025568 0.514693 0.095 Uiso 0.5 1 d R U P E 1
H21E H 0.478885 0.067188 0.501843 0.095 Uiso 0.5 1 d R U P E 1
H21F H 0.506795 0.070288 0.540533 0.095 Uiso 0.5 1 d R U P E 1
C22 C 0.5375(13) 0.0675(13) 0.4609(6) 0.062(4) Uani 0.5 1 d D U P E 2
H22A H 0.557370 0.083157 0.442430 0.093 Uiso 0.5 1 d R U P E 2
H22B H 0.501090 0.073667 0.456270 0.093 Uiso 0.5 1 d R U P E 2
H22C H 0.543760 0.032587 0.460500 0.093 Uiso 0.5 1 d R U P E 2
C22A C 0.5623(13) 0.0708(13) 0.4589(5) 0.062(4) Uani 0.5 1 d D U P E 1
H22D H 0.591976 0.087028 0.449073 0.093 Uiso 0.5 1 d R U P E 1
H22E H 0.531736 0.078778 0.444333 0.093 Uiso 0.5 1 d R U P E 1
H22F H 0.567756 0.035738 0.458503 0.093 Uiso 0.5 1 d R U P E 1
C23 C 0.5294(7) 0.2471(6) 0.5005(5) 0.051(2) Uani 1 1 d . U . . .
C24 C 0.3672(11) 0.4163(11) 0.3408(7) 0.091(4) Uani 1 1 d . U . . .
C25 C 0.3773(7) 0.2422(7) 0.4116(5) 0.050(4) Uani 1 1 d . . . . .
C26 C 0.5504(9) 0.2702(8) 0.3646(6) 0.068(3) Uani 1 1 d . U . . .
C27 C 0.5408(10) 0.1694(8) 0.3416(7) 0.071(2) Uani 1 1 d . U . . .
C28 C 0.6508(11) 0.7668(7) 0.4600(7) 0.074(3) Uani 1 1 d . U . . .
C29 C 0.3579(8) 0.1385(6) 0.4096(5) 0.053(4) Uani 1 1 d . . . . .
C30 C 0.4098(7) 0.2101(7) 0.4304(6) 0.053(5) Uani 1 1 d . . . . .
H30 H 0.437387 0.221674 0.445126 0.064 Uiso 1 1 calc R U . . .
C31 C 0.3350(9) 0.2247(7) 0.3928(6) 0.073(7) Uani 1 1 d . . . . .
H31 H 0.312242 0.246074 0.380471 0.088 Uiso 1 1 calc R U . . .
C32 C 0.4943(8) 0.2149(6) 0.5140(5) 0.052(2) Uani 1 1 d . U . . .
H32 H 0.464801 0.227392 0.524839 0.063 Uiso 1 1 calc R U . . .
C33 C 0.5333(9) 0.2340(8) 0.3891(6) 0.068(3) Uani 1 1 d . U . . .
H33 H 0.523909 0.243105 0.412510 0.082 Uiso 1 1 calc R U . . .
C34 C 0.3303(16) 0.6683(14) 0.6978(7) 0.189(7) Uani 1 1 d D U . . .
C35 C 0.3050(13) 0.7292(9) 0.5642(7) 0.089(3) Uani 1 1 d . U . . .
C36 C 0.6340(10) 0.7867(7) 0.4255(7) 0.075(3) Uani 1 1 d . U . . .
H36 H 0.620131 0.765112 0.408000 0.090 Uiso 1 1 calc R U . . .
C37 C 0.5005(8) 0.1638(6) 0.5122(6) 0.054(2) Uani 1 1 d . U . . .
H37 H 0.473970 0.143099 0.519534 0.065 Uiso 1 1 calc R U . . .
C38 C 0.4048(11) 0.5751(12) 0.2941(7) 0.099(4) Uani 1 1 d . U . . .
C39 C 0.2739(13) 0.8251(10) 0.5744(7) 0.091(3) Uani 1 1 d . U . . .
C40 C 0.3258(8) 0.1725(7) 0.3923(7) 0.068(6) Uani 1 1 d . . . . .
H40 H 0.296373 0.160962 0.379486 0.082 Uiso 1 1 calc R U . . .
C41 C 0.3903(12) 0.3989(11) 0.3121(7) 0.093(3) Uani 1 1 d . U . . .
H41 H 0.426372 0.395621 0.312542 0.112 Uiso 1 1 calc R U . . .
C42 C 0.5263(13) 0.7969(10) 0.3556(7) 0.097(4) Uani 1 1 d . U . . .
H42 H 0.554355 0.780712 0.345545 0.116 Uiso 1 1 calc R U . . .
C44 C 0.5822(8) 0.1769(6) 0.4860(6) 0.054(2) Uani 1 1 d . U . . .
H44 H 0.612599 0.164616 0.476184 0.065 Uiso 1 1 calc R U . . .
C45 C 0.3439(8) 0.0857(7) 0.4075(6) 0.061(3) Uani 1 1 d . U . . .
C46 C 0.3451(8) 0.0672(7) 0.3690(6) 0.061(4) Uani 1 1 d . U . . .
H46A H 0.324739 0.088868 0.353459 0.092 Uiso 1 1 d R U . . .
H46B H 0.330649 0.034588 0.367639 0.092 Uiso 1 1 d R U . . .
H46C H 0.380329 0.066508 0.360979 0.092 Uiso 1 1 d R U . . .
C47 C 0.2200(18) 0.2593(15) 0.4670(14) 0.139(4) Uani 1 1 d . U . . .
C48 C 0.5301(9) 0.1838(8) 0.3782(6) 0.070(3) Uani 1 1 d . U . . .
H48 H 0.521059 0.159958 0.395187 0.084 Uiso 1 1 calc R U . . .
C49 C 0.5457(8) 0.1444(5) 0.4996(6) 0.056(2) Uani 1 1 d D U . . .
C51 C 0.5740(8) 0.2272(6) 0.4868(5) 0.052(2) Uani 1 1 d . U . . .
H51 H 0.599281 0.248134 0.477826 0.063 Uiso 1 1 calc R U . . .
C52 C 0.3623(12) 0.3856(11) 0.2817(8) 0.095(3) Uani 1 1 d . U . . .
H52 H 0.379109 0.369074 0.263160 0.114 Uiso 1 1 calc R U . . .
C53 C 0.2470(10) 0.5421(11) 0.3630(8) 0.087(3) Uani 1 1 d . U . . .
C54 C 0.5555(6) 0.0885(4) 0.4983(4) 0.060(2) Uani 1 1 d D U . . .
C55 C 0.4262(12) 0.6046(12) 0.2676(7) 0.101(4) Uani 1 1 d . U . . .
H55 H 0.459656 0.617493 0.270554 0.121 Uiso 1 1 calc R U . . .
C56 C 0.3242(12) 0.7582(9) 0.5913(7) 0.089(3) Uani 1 1 d . U . . .
H56 H 0.349283 0.744474 0.607124 0.107 Uiso 1 1 calc R U . . .
C57 C 0.6664(10) 0.8023(7) 0.4858(7) 0.076(3) Uani 1 1 d . U . . .
H57 H 0.676809 0.792761 0.509348 0.091 Uiso 1 1 calc R U . . .
C58 C 0.1705(11) 0.5326(11) 0.3071(8) 0.090(3) Uani 1 1 d . U . . .
C59 C 0.4966(13) 0.7730(10) 0.3809(8) 0.097(4) Uani 1 1 d . U . . .
C60 C 0.6371(11) 0.8348(7) 0.4165(7) 0.077(3) Uani 1 1 d . U . . .
H60 H 0.626255 0.845733 0.393409 0.092 Uiso 1 1 calc R U . . .
C61 C 0.4001(8) 0.1589(8) 0.4269(6) 0.064(5) Uani 1 1 d . . . . .
H61 H 0.424755 0.137523 0.437170 0.077 Uiso 1 1 calc R U . . .
C62 C 0.5345(10) 0.1177(9) 0.3289(7) 0.076(3) Uani 1 1 d . U . . .
C63 C 0.2126(10) 0.5101(10) 0.3664(8) 0.087(3) Uani 1 1 d . U . . .
H63 H 0.211550 0.490811 0.387439 0.104 Uiso 1 1 calc R U . . .
C64 C 0.6966(11) 0.9266(8) 0.4026(7) 0.085(4) Uani 1 1 d . U . . .
H64A H 0.725996 0.905538 0.407631 0.127 Uiso 1 1 d R U . . .
H64B H 0.708296 0.960058 0.400451 0.127 Uiso 1 1 d R U . . .
H64C H 0.679476 0.916618 0.380081 0.127 Uiso 1 1 d R U . . .
C65 C 0.6574(11) 0.8688(7) 0.4434(7) 0.079(3) Uani 1 1 d . U . . .
C66 C 0.1267(11) 0.5306(12) 0.2770(8) 0.094(3) Uani 1 1 d . U . . .
C67 C 0.2900(8) 0.0756(7) 0.4228(6) 0.062(4) Uani 1 1 d . U . . .
H67A H 0.290529 0.084269 0.448265 0.093 Uiso 1 1 d R U . . .
H67B H 0.281079 0.041449 0.420065 0.093 Uiso 1 1 d R U . . .
H67C H 0.264729 0.095429 0.409715 0.093 Uiso 1 1 d R U . . .
C68 C 0.3157(11) 0.4252(11) 0.3401(7) 0.092(3) Uani 1 1 d . U . . .
H68 H 0.300213 0.439510 0.360176 0.111 Uiso 1 1 calc R U . . .
C69 C 0.2536(13) 0.8802(10) 0.5794(7) 0.094(3) Uani 1 1 d . U . . .
C70 C 0.3832(9) 0.0550(7) 0.4292(6) 0.063(4) Uani 1 1 d . U . . .
H70A H 0.415490 0.053249 0.416684 0.095 Uiso 1 1 d R U . . .
H70B H 0.369200 0.022429 0.431824 0.095 Uiso 1 1 d R U . . .
H70C H 0.389330 0.069249 0.453024 0.095 Uiso 1 1 d R U . . .
C71 C 0.5606(9) 0.2547(8) 0.3300(6) 0.070(3) Uani 1 1 d . U . . .
H71 H 0.571479 0.278413 0.313459 0.084 Uiso 1 1 calc R U . . .
C72 C 0.5153(13) 0.8436(10) 0.3454(7) 0.098(4) Uani 1 1 d . U . . .
H72 H 0.538858 0.861255 0.331703 0.117 Uiso 1 1 calc R U . . .
C73 C 0.3104(12) 0.8062(9) 0.5976(7) 0.090(3) Uani 1 1 d . U . . .
H73 H 0.325208 0.824451 0.616775 0.108 Uiso 1 1 calc R U . . .
C74 C 0.2498(18) 0.8950(12) 0.4100(9) 0.131(5) Uani 1 1 d . U . . .
C75 C 0.2902(13) 0.9146(9) 0.6005(7) 0.094(5) Uani 1 1 d . U . . .
H75A H 0.298009 0.901035 0.624317 0.141 Uiso 1 1 calc R U . . .
H75B H 0.321847 0.918258 0.587472 0.141 Uiso 1 1 calc R U . . .
H75C H 0.273908 0.946164 0.603057 0.141 Uiso 1 1 calc R U . . .
C76 C 0.6663(11) 0.8509(7) 0.4764(7) 0.078(3) Uani 1 1 d . U . . .
H76 H 0.673055 0.873464 0.495081 0.094 Uiso 1 1 calc R U . . .
C77 C 0.5563(9) 0.2075(8) 0.3175(7) 0.070(3) Uani 1 1 d . U . . .
H77 H 0.563390 0.200172 0.293352 0.084 Uiso 1 1 calc R U . . .
C78 C 0.3601(11) 0.5474(12) 0.2866(7) 0.101(4) Uani 1 1 d . U . . .
H78 H 0.348072 0.525128 0.303775 0.121 Uiso 1 1 calc R U . . .
C79 C 0.6589(12) 0.9234(8) 0.4320(7) 0.082(3) Uani 1 1 d . U . . .
C80 C 0.1730(10) 0.5034(11) 0.3359(8) 0.088(3) Uani 1 1 d . U . . .
H80 H 0.149118 0.477788 0.337404 0.106 Uiso 1 1 calc R U . . .
C81 C 0.2670(12) 0.7528(9) 0.5394(7) 0.091(3) Uani 1 1 d . U . . .
H81 H 0.251100 0.735938 0.519890 0.110 Uiso 1 1 calc R U . . .
C82 C 0.4387(13) 0.8438(10) 0.3811(7) 0.099(4) Uani 1 1 d . U . . .
H82 H 0.408435 0.859032 0.388595 0.119 Uiso 1 1 calc R U . . .
C83 C 0.3077(9) 0.3961(9) 0.2770(5) 0.096(3) Uani 1 1 d D U . . .
C84 C 0.5252(10) 0.4774(13) 0.2636(5) 0.157(6) Uani 1 1 d G U . . .
C85 C 0.5594(8) 0.4766(13) 0.2348(7) 0.158(6) Uani 1 1 d G U . . .
H85 H 0.595129 0.475699 0.239630 0.189 Uiso 1 1 calc R U . . .
C86 C 0.5401(10) 0.4772(13) 0.1989(5) 0.158(6) Uani 1 1 d G U . . .
H86 H 0.562948 0.476723 0.179616 0.190 Uiso 1 1 calc R U . . .
C87 C 0.4867(10) 0.4786(13) 0.1917(5) 0.159(6) Uani 1 1 d DG U . . .
C88 C 0.4525(8) 0.4794(13) 0.2204(7) 0.158(6) Uani 1 1 d G U . . .
H88 H 0.416743 0.480307 0.215615 0.189 Uiso 1 1 calc R U . . .
C89 C 0.4718(9) 0.4788(13) 0.2564(5) 0.157(6) Uani 1 1 d G U . . .
H89 H 0.448924 0.479283 0.275629 0.188 Uiso 1 1 calc R U . . .
C90 C 0.4520(10) 0.9171(7) 0.3409(6) 0.104(4) Uani 1 1 d D U . . .
C91 C 0.5378(11) 0.1106(9) 0.2882(7) 0.085(4) Uani 1 1 d . U . . .
H91A H 0.521520 0.138421 0.276427 0.127 Uiso 1 1 d R U . . .
H91B H 0.519300 0.081081 0.281347 0.127 Uiso 1 1 d R U . . .
H91C H 0.573260 0.108071 0.280847 0.127 Uiso 1 1 d R U . . .
C92 C 0.0916(12) 0.2987(12) 0.7023(9) 0.107(5) Uani 1 1 d . U . . .
H92A H 0.126082 0.291768 0.694407 0.160 Uiso 1 1 d R U . . .
H92B H 0.073792 0.268238 0.706877 0.160 Uiso 1 1 d R U . . .
H92C H 0.093532 0.317808 0.724397 0.160 Uiso 1 1 d R U . . .
C94 C 0.4533(13) 0.7987(10) 0.3965(8) 0.098(4) Uani 1 1 d . U . . .
H94 H 0.435840 0.785641 0.416234 0.118 Uiso 1 1 calc R U . . .
C95 C 0.2481(10) 0.5737(11) 0.3345(7) 0.088(3) Uani 1 1 d . U . . .
H95 H 0.273677 0.597840 0.333422 0.105 Uiso 1 1 calc R U . . .
C96 C 0.2829(12) 0.4119(11) 0.3064(7) 0.095(3) Uani 1 1 d . U . . .
H96 H 0.246830 0.414562 0.306205 0.114 Uiso 1 1 calc R U . . .
C97 C 0.2073(10) 0.5690(11) 0.3050(8) 0.089(3) Uani 1 1 d . U . . .
H97 H 0.206636 0.590696 0.285278 0.106 Uiso 1 1 calc R U . . .
C98 C 0.1542(8) 0.4148(6) 0.6132(6) 0.102(4) Uani 1 1 d G U . . .
H98 H 0.157300 0.447797 0.606856 0.123 Uiso 1 1 calc R U . . .
C99 C 0.1150(7) 0.3999(7) 0.6362(6) 0.103(4) Uani 1 1 d G U . . .
H99 H 0.091860 0.423002 0.645153 0.124 Uiso 1 1 calc R U . . .
C100 C 0.1104(7) 0.3506(7) 0.6457(5) 0.104(3) Uani 1 1 d G U . . .
C101 C 0.1450(8) 0.3161(6) 0.6323(6) 0.105(4) Uani 1 1 d G U . . .
H101 H 0.141886 0.283087 0.638733 0.125 Uiso 1 1 calc R U . . .
C102 C 0.1842(7) 0.3310(6) 0.6094(6) 0.104(4) Uani 1 1 d G U . . .
H102 H 0.207326 0.307881 0.600436 0.124 Uiso 1 1 calc R U . . .
C103 C 0.1888(7) 0.3803(7) 0.5998(5) 0.102(4) Uani 1 1 d G U . . .
C104 C 0.1951(7) 0.3318(7) 0.3699(5) 0.123(4) Uani 1 1 d G U . . .
H104 H 0.204524 0.308037 0.353071 0.147 Uiso 1 1 calc R U . . .
C105 C 0.1435(6) 0.3471(6) 0.3714(4) 0.125(4) Uani 1 1 d DG U . . .
C106 C 0.1294(6) 0.3826(8) 0.3966(6) 0.123(4) Uani 1 1 d G U . . .
H106 H 0.094926 0.392834 0.397552 0.148 Uiso 1 1 calc R U . . .
C107 C 0.1669(8) 0.4029(8) 0.4204(5) 0.121(4) Uani 1 1 d G U . . .
H107 H 0.157426 0.426682 0.437255 0.145 Uiso 1 1 calc R U . . .
C108 C 0.2184(7) 0.3876(7) 0.4190(5) 0.119(5) Uani 1 1 d G U . . .
C109 C 0.2325(5) 0.3521(8) 0.3937(6) 0.120(4) Uani 1 1 d G U . . .
H109 H 0.267026 0.341886 0.392775 0.144 Uiso 1 1 calc R U . . .
C110 C 0.0612(12) 0.3318(13) 0.6690(9) 0.105(4) Uani 1 1 d . U . . .
C111 C 0.2459(14) 0.9062(10) 0.5443(8) 0.101(5) Uani 1 1 d . U . . .
H11G H 0.274162 0.895756 0.529574 0.152 Uiso 1 1 d R U . . .
H11H H 0.249352 0.940736 0.549524 0.152 Uiso 1 1 d R U . . .
H11I H 0.213492 0.900306 0.531324 0.152 Uiso 1 1 d R U . . .
C112 C 0.3342(12) 0.5535(12) 0.2535(7) 0.102(4) Uani 1 1 d . U . . .
H112 H 0.304416 0.534848 0.248624 0.123 Uiso 1 1 calc R U . . .
C113 C 0.6020(12) 0.9398(9) 0.4129(8) 0.089(4) Uani 1 1 d . U . . .
H11J H 0.603072 0.974655 0.408681 0.134 Uiso 1 1 d R U . . .
H11K H 0.573772 0.932135 0.428541 0.134 Uiso 1 1 d R U . . .
H11L H 0.597022 0.922915 0.389981 0.134 Uiso 1 1 d R U . . .
C114 C 0.3613(17) 0.7070(14) 0.3152(10) 0.118(4) Uani 1 1 d . U . . .
C115 C 0.3503(12) 0.5861(13) 0.2269(8) 0.105(4) Uani 1 1 d . U . . .
C116 C 0.3950(11) 0.6144(12) 0.2354(7) 0.103(4) Uani 1 1 d . U . . .
H116 H 0.404331 0.639826 0.219874 0.124 Uiso 1 1 calc R U . . .
C117 C 0.1468(11) 0.5378(12) 0.2383(8) 0.099(5) Uani 1 1 d . U . . .
H11M H 0.156530 0.571376 0.234020 0.148 Uiso 1 1 d R U . . .
H11N H 0.120020 0.528166 0.220920 0.148 Uiso 1 1 d R U . . .
H11O H 0.176660 0.516896 0.235770 0.148 Uiso 1 1 d R U . . .
C118 C 0.6742(12) 0.9530(8) 0.4628(7) 0.088(4) Uani 1 1 d . U . . .
H11P H 0.708546 0.944546 0.471737 0.132 Uiso 1 1 d R U . . .
H11Q H 0.649806 0.947936 0.481867 0.132 Uiso 1 1 d R U . . .
H11R H 0.673486 0.987036 0.455537 0.132 Uiso 1 1 d R U . . .
C119 C 0.5747(11) 0.0882(9) 0.3445(7) 0.082(4) Uani 1 1 d . U . . .
H11S H 0.605675 0.091746 0.330571 0.124 Uiso 1 1 d R U . . .
H11T H 0.563475 0.054536 0.343671 0.124 Uiso 1 1 d R U . . .
H11U H 0.582135 0.097656 0.369391 0.124 Uiso 1 1 d R U . . .
C120 C 0.4676(13) 0.8657(8) 0.3556(8) 0.100(3) Uani 1 1 d D U . . .
C121 C 0.6793(19) 0.7390(12) 0.3479(11) 0.141(5) Uani 1 1 d D U . . .
C122 C 0.2815(17) 0.9243(12) 0.3828(9) 0.132(6) Uani 1 1 d . U . . .
H12G H 0.316220 0.928720 0.392618 0.198 Uiso 1 1 d R U . . .
H12H H 0.265190 0.955870 0.379318 0.198 Uiso 1 1 d R U . . .
H12I H 0.282630 0.907500 0.359738 0.198 Uiso 1 1 d R U . . .
C123 C 0.3354(7) 0.7398(7) 0.2833(5) 0.121(4) Uani 1 1 d D U . . .
C124 C 0.2941(13) 0.5487(13) 0.1768(8) 0.111(5) Uani 1 1 d . U . . .
H12J H 0.278671 0.553849 0.152797 0.167 Uiso 1 1 d R U . . .
H12K H 0.268731 0.534539 0.192417 0.167 Uiso 1 1 d R U . . .
H12L H 0.323261 0.526869 0.175157 0.167 Uiso 1 1 d R U . . .
C125 C 0.2566(13) 0.7994(10) 0.5462(7) 0.092(3) Uani 1 1 d . U . . .
H125 H 0.234907 0.815651 0.529352 0.111 Uiso 1 1 calc R U . . .
C126 C 0.4932(11) 0.9411(10) 0.3170(8) 0.108(5) Uani 1 1 d D U . . .
H12M H 0.523520 0.948837 0.331912 0.162 Uiso 1 1 d R U . . .
H12N H 0.479030 0.970887 0.306552 0.162 Uiso 1 1 d R U . . .
H12O H 0.502610 0.919127 0.297722 0.162 Uiso 1 1 d R U . . .
C127 C 0.4424(14) 0.9534(10) 0.3724(7) 0.110(5) Uani 1 1 d D U . . .
H12P H 0.427285 0.935979 0.392298 0.164 Uiso 1 1 d R U . . .
H12Q H 0.419165 0.979039 0.364098 0.164 Uiso 1 1 d R U . . .
H12R H 0.474965 0.967719 0.380588 0.164 Uiso 1 1 d R U . . .
C128 C 0.2048(13) 0.8786(11) 0.6038(8) 0.102(5) Uani 1 1 d . U . . .
H12S H 0.177034 0.861659 0.590926 0.154 Uiso 1 1 d R U . . .
H12T H 0.193684 0.911399 0.609686 0.154 Uiso 1 1 d R U . . .
H12U H 0.213804 0.861189 0.625986 0.154 Uiso 1 1 d R U . . .
C129 C 0.7283(6) 0.6007(6) 0.2611(3) 0.113(4) Uani 1 1 d DG U . . .
C130 C 0.6796(7) 0.5785(7) 0.2584(3) 0.112(4) Uani 1 1 d G U . . .
H130 H 0.667874 0.565089 0.236171 0.134 Uiso 1 1 calc R U . . .
C131 C 0.6485(6) 0.5762(8) 0.2887(4) 0.110(4) Uani 1 1 d G U . . .
H131 H 0.615870 0.561297 0.286882 0.132 Uiso 1 1 calc R U . . .
C132 C 0.6660(6) 0.5962(7) 0.3219(3) 0.109(4) Uani 1 1 d G U . . .
C133 C 0.7147(8) 0.6184(8) 0.3247(3) 0.109(4) Uani 1 1 d G U . . .
H133 H 0.726440 0.631797 0.346862 0.131 Uiso 1 1 calc R U . . .
C134 C 0.7459(6) 0.6207(8) 0.2943(4) 0.111(4) Uani 1 1 d G U . . .
H134 H 0.778445 0.635590 0.296152 0.133 Uiso 1 1 calc R U . . .
C135 C 0.0846(12) 0.5735(12) 0.2862(8) 0.103(5) Uani 1 1 d . U . . .
H13G H 0.064552 0.563705 0.306691 0.154 Uiso 1 1 d R U . . .
H13H H 0.061652 0.579025 0.265311 0.154 Uiso 1 1 d R U . . .
H13I H 0.103152 0.603295 0.292021 0.154 Uiso 1 1 d R U . . .
C136 C 0.2530(17) 0.9246(11) 0.4424(9) 0.131(6) Uani 1 1 d . U . . .
H13J H 0.228493 0.914587 0.460297 0.197 Uiso 1 1 d R U . . .
H13K H 0.246703 0.958417 0.435827 0.197 Uiso 1 1 d R U . . .
H13L H 0.287743 0.921247 0.452467 0.197 Uiso 1 1 d R U . . .
C137 C 0.0318(12) 0.3710(12) 0.6851(9) 0.109(5) Uani 1 1 d . U . . .
H13M H 0.009475 0.357558 0.703159 0.164 Uiso 1 1 d R U . . .
H13N H 0.011105 0.386338 0.666029 0.164 Uiso 1 1 d R U . . .
H13O H 0.054575 0.395098 0.696399 0.164 Uiso 1 1 d R U . . .
C138 C 0.1012(6) 0.3253(7) 0.3456(5) 0.130(4) Uani 1 1 d D U . . .
C139 C 0.2010(17) 0.8902(12) 0.3884(9) 0.134(6) Uani 1 1 d . U . . .
H13P H 0.206722 0.872375 0.366214 0.202 Uiso 1 1 d R U . . .
H13Q H 0.185032 0.921315 0.382704 0.202 Uiso 1 1 d R U . . .
H13R H 0.178582 0.871375 0.403664 0.202 Uiso 1 1 d R U . . .
C140 C 0.7080(8) 0.7674(6) 0.3177(6) 0.146(5) Uani 1 1 d D U . . .
C141 C 0.3108(13) 0.6010(14) 0.1946(8) 0.110(4) Uani 1 1 d . U . . .
C142 C 0.5388(10) 0.3543(7) 0.2452(5) 0.153(7) Uani 1 1 d D U . . .
H142 H 0.572482 0.365681 0.249999 0.184 Uiso 1 1 calc R U . . .
C143 C 0.5074(15) 0.4570(18) 0.1263(10) 0.163(7) Uani 1 1 d D U . . .
H14G H 0.522673 0.429601 0.139244 0.245 Uiso 1 1 d R U . . .
H14H H 0.534213 0.479341 0.119254 0.245 Uiso 1 1 d R U . . .
H14I H 0.488773 0.445311 0.104794 0.245 Uiso 1 1 d R U . . .
C144 C 0.3411(13) 0.6274(14) 0.1627(8) 0.117(5) Uani 1 1 d . U . . .
H14J H 0.366606 0.606090 0.152371 0.176 Uiso 1 1 d R U . . .
H14K H 0.358276 0.655150 0.174061 0.176 Uiso 1 1 d R U . . .
H14L H 0.317466 0.638780 0.143691 0.176 Uiso 1 1 d R U . . .
C146 C 0.7127(13) 0.4380(10) 0.2455(7) 0.259(15) Uani 1 1 d D U . . .
H146 H 0.735674 0.423544 0.262453 0.311 Uiso 1 1 calc R U . . .
C147 C 0.4760(10) 0.3246(14) 0.2011(7) 0.156(8) Uani 1 1 d D U . . .
H14M H 0.453559 0.329142 0.221406 0.235 Uiso 1 1 d R U . . .
H14N H 0.461929 0.341872 0.180166 0.235 Uiso 1 1 d R U . . .
H14O H 0.478479 0.290142 0.195596 0.235 Uiso 1 1 d R U . . .
C148 C 0.2674(13) 0.6328(14) 0.2069(9) 0.117(5) Uani 1 1 d . U . . .
H14P H 0.240516 0.634117 0.188070 0.175 Uiso 1 1 d R U . . .
H14Q H 0.280356 0.665397 0.211660 0.175 Uiso 1 1 d R U . . .
H14R H 0.253326 0.619487 0.228860 0.175 Uiso 1 1 d R U . . .
C149 C 0.6879(16) 0.4502(18) 0.1826(7) 0.263(15) Uani 1 1 d D U . . .
H14S H 0.688742 0.485231 0.186061 0.394 Uiso 1 1 d R U . . .
H14T H 0.653202 0.438261 0.185921 0.394 Uiso 1 1 d R U . . .
H14U H 0.698332 0.442531 0.158201 0.394 Uiso 1 1 d R U . . .
C150 C 0.8365(9) 0.4946(5) 0.3080(8) 0.156(6) Uani 1 1 d G U . . .
H150 H 0.853727 0.523129 0.301151 0.187 Uiso 1 1 calc R U . . .
C151 C 0.7920(10) 0.4978(5) 0.3286(8) 0.155(6) Uani 1 1 d G U . . .
H151 H 0.779391 0.528443 0.335418 0.186 Uiso 1 1 calc R U . . .
C152 C 0.7663(9) 0.4551(7) 0.3389(8) 0.155(6) Uani 1 1 d G U . . .
C153 C 0.7852(9) 0.4093(6) 0.3287(9) 0.155(6) Uani 1 1 d G U . . .
H153 H 0.767977 0.380794 0.335564 0.186 Uiso 1 1 calc R U . . .
C154 C 0.8297(9) 0.4061(5) 0.3081(8) 0.156(6) Uani 1 1 d G U . . .
H154 H 0.842312 0.375479 0.301296 0.188 Uiso 1 1 calc R U . . .
C155 C 0.8554(8) 0.4488(6) 0.2978(7) 0.157(6) Uani 1 1 d DG U . . .
C156 C 0.4845(11) 0.0978(10) 0.3413(8) 0.088(4) Uani 1 1 d . U . . .
H15G H 0.480905 0.105180 0.366764 0.132 Uiso 1 1 d R U . . .
H15H H 0.484135 0.062690 0.337854 0.132 Uiso 1 1 d R U . . .
H15I H 0.456065 0.112240 0.327384 0.132 Uiso 1 1 d R U . . .
C157 C 0.8995(8) 0.4439(7) 0.2706(7) 0.159(6) Uani 1 1 d D U . . .
C158 C 0.1178(10) 0.2735(7) 0.3333(8) 0.133(6) Uani 1 1 d D U . . .
H15J H 0.092084 0.260482 0.316316 0.200 Uiso 1 1 d R U . . .
H15K H 0.119585 0.253222 0.354886 0.200 Uiso 1 1 d R U . . .
H15L H 0.151185 0.273752 0.322146 0.200 Uiso 1 1 d R U . . .
C159 C 0.0926(10) 0.3582(10) 0.3119(6) 0.136(6) Uani 1 1 d D U . . .
H15M H 0.121865 0.352327 0.296687 0.205 Uiso 1 1 d R U . . .
H15N H 0.091845 0.392427 0.318576 0.205 Uiso 1 1 d R U . . .
H15O H 0.061035 0.349857 0.298616 0.205 Uiso 1 1 d R U . . .
C160 C 0.0500(7) 0.3213(12) 0.3662(7) 0.141(6) Uani 1 1 d D U . . .
H16G H 0.025691 0.300837 0.352717 0.211 Uiso 1 1 d R U . . .
H16H H 0.036451 0.354187 0.367537 0.211 Uiso 1 1 d R U . . .
H16I H 0.055011 0.308387 0.390577 0.211 Uiso 1 1 d R U . . .
C161 C 0.0317(12) 0.2918(12) 0.6481(9) 0.110(5) Uani 1 1 d . U . . .
H16J H 0.056048 0.271752 0.635380 0.165 Uiso 1 1 d R U . . .
H16K H 0.007578 0.306552 0.630820 0.165 Uiso 1 1 d R U . . .
H16L H 0.013058 0.271632 0.664900 0.165 Uiso 1 1 d R U . . .
C162 C 0.7623(7) 0.6030(7) 0.2273(4) 0.116(4) Uani 1 1 d D U . . .
C163 C 0.4003(11) 0.9122(11) 0.3190(8) 0.111(5) Uani 1 1 d D U . . .
H16M H 0.401372 0.883530 0.303664 0.166 Uiso 1 1 d R U . . .
H16N H 0.393922 0.940850 0.304054 0.166 Uiso 1 1 d R U . . .
H16O H 0.372792 0.908730 0.336014 0.166 Uiso 1 1 d R U . . .
C164 C 0.0962(11) 0.4833(11) 0.2787(8) 0.100(5) Uani 1 1 d . U . . .
H16P H 0.119681 0.456096 0.276007 0.151 Uiso 1 1 d R U . . .
H16Q H 0.070521 0.482866 0.259047 0.151 Uiso 1 1 d R U . . .
H16R H 0.079261 0.480576 0.301657 0.151 Uiso 1 1 d R U . . .
C165 C 0.2731(7) 0.3851(7) 0.2429(4) 0.100(4) Uani 1 1 d D U . . .
C166 C 0.4686(13) 0.4829(14) 0.1513(5) 0.161(6) Uani 1 1 d D U . . .
C167 C 0.4172(15) 0.4540(19) 0.1467(11) 0.165(7) Uani 1 1 d D U . . .
H16S H 0.400041 0.463244 0.124046 0.247 Uiso 1 1 d R U . . .
H16T H 0.393861 0.458754 0.166446 0.247 Uiso 1 1 d R U . . .
H16U H 0.427241 0.419974 0.145646 0.247 Uiso 1 1 d R U . . .
C168 C 0.4558(17) 0.5370(15) 0.1416(11) 0.165(7) Uani 1 1 d D U . . .
H16V H 0.488306 0.553371 0.146720 0.247 Uiso 1 1 d R U . . .
H16W H 0.428956 0.552121 0.155520 0.247 Uiso 1 1 d R U . . .
H16X H 0.446956 0.539611 0.115980 0.247 Uiso 1 1 d R U . . .
C175 C 0.1850(7) 0.2162(7) 0.4512(5) 0.145(4) Uani 1 1 d D U . . .
C176 C 0.2848(11) 0.8133(7) 0.3860(4) 0.131(5) Uani 1 1 d G U . . .
H176 H 0.277136 0.825469 0.362654 0.158 Uiso 1 1 calc R U . . .
C50 C 0.2736(11) 0.8415(6) 0.4166(5) 0.130(5) Uani 1 1 d G U . . .
C145 C 0.2850(11) 0.8233(7) 0.4515(4) 0.131(5) Uani 1 1 d G U . . .
H145 H 0.277567 0.842159 0.471915 0.157 Uiso 1 1 calc R U . . .
C93 C 0.3076(11) 0.7771(7) 0.4558(4) 0.131(5) Uani 1 1 d G U . . .
H93 H 0.315288 0.764972 0.479166 0.157 Uiso 1 1 calc R U . . .
C43 C 0.3188(11) 0.7490(6) 0.4253(5) 0.130(5) Uani 1 1 d G U . . .
C177 C 0.3074(11) 0.7671(7) 0.3904(4) 0.131(5) Uani 1 1 d G U . . .
H177 H 0.314858 0.748281 0.369905 0.158 Uiso 1 1 calc R U . . .
C178 C 0.3125(9) 0.6962(7) 0.7318(6) 0.195(7) Uani 1 1 d D U . . .
C179 C 0.5615(12) 0.3461(12) 0.1824(6) 0.158(8) Uani 1 1 d D U . . .
H17G H 0.585567 0.371733 0.189319 0.238 Uiso 1 1 d R U . . .
H17H H 0.544447 0.354473 0.159459 0.238 Uiso 1 1 d R U . . .
H17I H 0.579937 0.315633 0.179829 0.238 Uiso 1 1 d R U . . .
C180 C 0.7621(16) 0.4006(14) 0.1985(11) 0.266(16) Uani 1 1 d D U . . .
H18G H 0.783605 0.419150 0.182444 0.400 Uiso 1 1 d R U . . .
H18H H 0.748265 0.372360 0.185714 0.400 Uiso 1 1 d R U . . .
H18I H 0.782535 0.390030 0.219444 0.400 Uiso 1 1 d R U . . .
F1 F 0.7616(9) 0.7525(11) 0.3142(10) 0.145(6) Uani 0.5 1 d D U P F 2
F1A F 0.7071(14) 0.7423(11) 0.2825(7) 0.149(6) Uani 0.5 1 d D U P F 1
F2 F 0.6858(12) 0.7777(13) 0.2818(7) 0.149(6) Uani 0.5 1 d D U P F 2
F2A F 0.6838(11) 0.8151(8) 0.3127(11) 0.149(6) Uani 0.5 1 d D U P F 1
F3 F 0.7078(14) 0.8127(9) 0.3390(9) 0.150(6) Uani 0.5 1 d D U P F 2
F3A F 0.7619(9) 0.7745(12) 0.3291(9) 0.144(6) Uani 0.5 1 d D U P F 1
F4 F 0.3610(11) 0.7320(12) 0.2490(6) 0.121(5) Uani 0.5 1 d D U P G 1
F4A F 0.3713(10) 0.7669(12) 0.2610(8) 0.122(5) Uani 0.5 1 d D U P G 2
F5 F 0.2798(8) 0.7336(12) 0.2765(9) 0.124(5) Uani 0.5 1 d D U P G 1
F5A F 0.2977(11) 0.7157(11) 0.2593(8) 0.125(5) Uani 0.5 1 d D U P G 2
F6 F 0.3443(12) 0.7904(8) 0.2946(9) 0.122(5) Uani 0.5 1 d D U P G 1
F6A F 0.3085(13) 0.7748(11) 0.3059(7) 0.122(5) Uani 0.5 1 d D U P G 2
F7 F 0.2574(8) 0.6870(8) 0.7327(7) 0.200(7) Uani 1 1 d D U . . .
F8 F 0.3213(10) 0.7473(7) 0.7243(7) 0.202(7) Uani 1 1 d D U . . .
F9 F 0.3366(10) 0.6833(8) 0.7666(6) 0.206(7) Uani 1 1 d D U . . .
F10 F 0.1310(6) 0.2209(7) 0.4604(6) 0.151(5) Uani 1 1 d D U . . .
F11 F 0.1882(8) 0.2126(7) 0.4119(5) 0.154(5) Uani 1 1 d D U . . .
F12 F 0.2041(7) 0.1703(7) 0.4670(6) 0.153(5) Uani 1 1 d D U . . .
N1 N 0.5257(9) 0.3418(6) 0.2096(5) 0.155(7) Uani 1 1 d D U . . .
N2 N 0.7210(12) 0.4295(9) 0.2088(7) 0.261(15) Uani 1 1 d D U . . .
O1 O 0.4583(4) 0.4950(3) 0.5205(3) 0.037(2) Uani 1 1 d . . . . .
O1W O 0.198(2) 0.672(2) 0.3768(12) 0.150(14) Uani 0.5 1 d D U P H 2
O1WA O 0.186(2) 0.648(2) 0.4037(17) 0.148(14) Uani 0.5 1 d . U P A 1
O2 O 0.4918(4) 0.5695(4) 0.5626(3) 0.040(2) Uani 1 1 d . . . . .
O2W O 0.1663(19) 0.623(2) 0.5674(18) 0.144(14) Uani 0.5 1 d . U P A 1
O2WA O 0.2008(19) 0.654(2) 0.5822(18) 0.145(14) Uani 0.5 1 d . U P I 2
O3 O 0.4785(4) 0.5778(3) 0.4899(3) 0.036(2) Uani 1 1 d . . . . .
O4 O 0.5530(4) 0.4913(4) 0.5495(3) 0.034(2) Uani 1 1 d . . . . .
O5 O 0.5754(4) 0.5801(3) 0.5203(3) 0.032(2) Uani 1 1 d . . . . .
O6 O 0.4684(5) 0.5960(4) 0.4166(3) 0.049(3) Uani 1 1 d . . . . .
O7 O 0.5642(5) 0.5911(4) 0.4491(3) 0.043(3) Uani 1 1 d . . . . .
O8 O 0.6626(5) 0.5907(3) 0.4780(3) 0.044(3) Uani 1 1 d . . . . .
O9 O 0.6362(4) 0.5046(3) 0.5091(3) 0.035(2) Uani 1 1 d . . . . .
O10 O 0.6225(5) 0.4141(4) 0.5380(3) 0.046(3) Uani 1 1 d . . . . .
O11 O 0.6017(4) 0.4283(3) 0.4660(3) 0.038(2) Uani 1 1 d . . . . .
O12 O 0.5961(5) 0.4402(4) 0.3930(3) 0.045(3) Uani 1 1 d . . . . .
O13 O 0.6275(4) 0.5144(4) 0.4368(3) 0.039(2) Uani 1 1 d . . . . .
O14 O 0.5296(4) 0.5152(4) 0.4073(3) 0.040(2) Uani 1 1 d . . . . .
O15 O 0.1989(10) 0.2826(9) 0.4903(8) 0.137(5) Uani 1 1 d . U . . .
O16 O 0.2594(11) 0.2627(9) 0.4532(8) 0.136(5) Uani 1 1 d . U . . .
O17 O 0.5089(11) 0.3516(8) 0.2718(5) 0.152(7) Uani 1 1 d D U . . .
O19 O 0.6336(11) 0.7287(7) 0.3319(7) 0.139(5) Uani 1 1 d . U . . .
O20 O 0.6998(11) 0.7184(7) 0.3695(8) 0.139(5) Uani 1 1 d . U . . .
O21 O 0.3115(12) 0.6755(10) 0.6669(8) 0.186(7) Uani 1 1 d D U . . .
O22 O 0.3642(12) 0.6372(10) 0.7045(7) 0.187(7) Uani 1 1 d D U . . .
O23 O 0.3296(9) 0.6768(9) 0.3281(6) 0.117(4) Uani 1 1 d . U . . .
O24 O 0.4078(10) 0.7108(8) 0.3160(6) 0.118(4) Uani 1 1 d . U . . .
O25 O 0.6765(14) 0.4637(11) 0.2576(8) 0.258(15) Uani 1 1 d D U . . .
S1 S 0.2379(6) 0.5416(5) 0.5046(3) 0.110(4) Uani 0.586(14) 1 d D U P A 1
S1A S 0.2412(8) 0.5281(7) 0.5272(5) 0.108(4) Uani 0.414(14) 1 d D U P A 2
S2 S 0.52231(17) 0.31261(13) 0.50292(11) 0.0413(9) Uani 1 1 d . . . . .
S3 S 0.40451(18) 0.43024(16) 0.38141(12) 0.0503(10) Uani 1 1 d . . . . .
S4 S 0.65138(18) 0.70332(15) 0.46792(14) 0.0509(10) Uani 1 1 d . . . . .
S5 S 0.62592(19) 0.59266(16) 0.36242(14) 0.0547(11) Uani 1 1 d . . . . .
S6 S 0.3845(2) 0.30796(16) 0.41278(13) 0.0555(11) Uani 1 1 d . . . . .
S7 S 0.5096(2) 0.71184(17) 0.39662(13) 0.0569(11) Uani 1 1 d . . . . .
S8 S 0.26402(19) 0.40312(18) 0.45613(15) 0.0595(12) Uani 1 1 d . . . . .
S9 S 0.7086(2) 0.45830(19) 0.36491(14) 0.0594(12) Uani 1 1 d . . . . .
S10 S 0.5551(2) 0.33246(19) 0.37858(14) 0.0659(14) Uani 1 1 d . . . . .
S11 S 0.2956(2) 0.5533(2) 0.40007(16) 0.0658(13) Uani 1 1 d . . . . .
S12 S 0.5470(3) 0.4784(2) 0.31065(14) 0.0735(16) Uani 1 1 d . . . . .
S13 S 0.3376(2) 0.68600(19) 0.43143(17) 0.0671(13) Uani 1 1 d . . . . .
S14 S 0.4343(2) 0.5748(2) 0.33923(14) 0.0715(16) Uani 1 1 d . . . . .
S15 S 0.2422(2) 0.3973(3) 0.57211(17) 0.0779(17) Uani 1 1 d . . . . .
S16 S 0.3291(3) 0.66860(18) 0.55820(16) 0.0804(18) Uani 1 1 d . . . . .
V1 V 0.52101(11) 0.54607(8) 0.52614(7) 0.0338(5) Uani 1 1 d . . . . .
V2 V 0.59143(11) 0.45288(9) 0.51174(7) 0.0368(6) Uani 1 1 d . . . . .
V3 V 0.61504(11) 0.55403(9) 0.47683(7) 0.0364(6) Uani 1 1 d . . . . .
V4 V 0.50396(11) 0.55799(9) 0.44091(7) 0.0380(6) Uani 1 1 d . . . . .
V5 V 0.57679(11) 0.46964(10) 0.42844(7) 0.0395(6) Uani 1 1 d . . . . .
C169 C 0.4186(15) 0.2649(15) 0.3216(9) 0.131(7) Uani 1 1 d . U . . .
H16Y H 0.424217 0.245112 0.343162 0.197 Uiso 1 1 d R U . . .
H H 0.388357 0.285132 0.324422 0.197 Uiso 1 1 d R U . . .
HA H 0.448467 0.285452 0.318162 0.197 Uiso 1 1 d R U . . .
C170 C 0.4460(17) 0.2364(17) 0.2608(10) 0.136(6) Uani 1 1 d . U . . .
H170 H 0.473312 0.258887 0.262578 0.163 Uiso 1 1 calc R U . . .
C171 C 0.3698(16) 0.1993(16) 0.2884(10) 0.136(7) Uani 1 1 d . U . . .
H17P H 0.383032 0.166779 0.293062 0.205 Uiso 1 1 d R U . . .
H17Q H 0.351802 0.199899 0.264922 0.205 Uiso 1 1 d R U . . .
H17R H 0.346092 0.208199 0.307082 0.205 Uiso 1 1 d R U . . .
N3 N 0.4123(13) 0.2330(14) 0.2883(8) 0.134(6) Uani 1 1 d . U . . .
O26 O 0.4411(11) 0.2097(11) 0.2327(6) 0.139(6) Uani 1 1 d . U . . .
C172 C 0.5180(14) 0.6961(12) 0.2811(8) 0.313(17) Uani 1 1 d D U . . .
H172 H 0.482715 0.698042 0.285960 0.376 Uiso 1 1 calc R U . . .
C173 C 0.5895(15) 0.7322(19) 0.2505(13) 0.315(17) Uani 1 1 d D U . . .
H17J H 0.606279 0.702002 0.257963 0.472 Uiso 1 1 d R U . . .
H17K H 0.608339 0.759622 0.260913 0.472 Uiso 1 1 d R U . . .
H17L H 0.589059 0.734562 0.224263 0.472 Uiso 1 1 d R U . . .
C174 C 0.5051(19) 0.7690(14) 0.2453(13) 0.312(17) Uani 1 1 d D U . . .
H17M H 0.479665 0.757651 0.227465 0.468 Uiso 1 1 d R U . . .
H17N H 0.525725 0.794611 0.234935 0.468 Uiso 1 1 d R U . . .
H17O H 0.487725 0.781631 0.266265 0.468 Uiso 1 1 d R U . . .
N4 N 0.5376(14) 0.7324(11) 0.2590(7) 0.314(17) Uani 1 1 d D U . . .
O18 O 0.5424(17) 0.6609(13) 0.2954(9) 0.311(17) Uani 1 1 d D U . . .

loop_
_atom_site_aniso_label
_atom_site_aniso_U_11
_atom_site_aniso_U_22
_atom_site_aniso_U_33
_atom_site_aniso_U_23
_atom_site_aniso_U_13
_atom_site_aniso_U_12
Ag1 0.0924(16) 0.0438(11) 0.0618(11) 0.0008(8) 0.0063(10) 0.0146(10)
Ag1A 0.090(4) 0.053(4) 0.062(3) 0.004(3) 0.006(3) 0.015(3)
Ag1B 0.068(4) 0.068(4) 0.057(4) 0.002(4) -0.009(4) 0.007(4)
Ag2 0.107(4) 0.104(4) 0.174(6) 0.014(4) -0.024(4) 0.001(4)
Ag2A 0.100(2) 0.098(3) 0.172(5) 0.017(3) -0.039(3) 0.002(2)
Ag2B 0.059(4) 0.057(4) 0.052(4) 0.003(3) -0.007(3) -0.016(3)
Ag3 0.109(3) 0.081(2) 0.105(3) -0.005(2) -0.004(2) -0.016(2)
Ag3A 0.123(4) 0.082(3) 0.111(4) 0.006(3) -0.012(3) -0.020(3)
Ag3B 0.054(4) 0.052(4) 0.077(4) 0.029(4) -0.008(4) -0.006(4)
Ag4 0.108(3) 0.111(3) 0.082(3) 0.018(2) 0.007(2) 0.001(3)
Ag4A 0.122(4) 0.103(4) 0.099(4) 0.021(3) 0.026(3) -0.002(3)
Ag4B 0.065(3) 0.076(4) 0.0542(18) 0.002(2) 0.0000(19) -0.003(2)
Ag5 0.122(3) 0.170(5) 0.107(3) -0.012(3) -0.013(3) 0.027(3)
Ag5A 0.127(3) 0.175(5) 0.117(3) -0.043(3) -0.021(3) 0.040(3)
Ag5B 0.106(4) 0.134(4) 0.080(3) 0.013(3) 0.011(3) -0.010(3)
Ag6 0.097(7) 0.050(5) 0.082(5) 0.014(4) 0.046(5) 0.015(5)
Ag6A 0.107(9) 0.040(3) 0.078(6) 0.008(3) 0.046(6) 0.001(5)
Ag7 0.0942(17) 0.0602(13) 0.0714(14) 0.0108(11) -0.0287(12) -0.0142(12)
Ag7A 0.099(3) 0.085(3) 0.070(3) 0.016(2) -0.024(3) -0.019(3)
Ag8 0.0589(13) 0.0855(17) 0.0455(11) 0.0075(11) -0.0040(9) -0.0148(11)
Ag8A 0.070(3) 0.094(3) 0.045(2) 0.004(2) -0.006(2) -0.038(2)
Ag9 0.0770(12) 0.0655(12) 0.0861(13) -0.0188(9) -0.0244(10) 0.0081(9)
Ag9A 0.075(4) 0.072(4) 0.086(4) -0.009(4) -0.024(4) 0.006(4)
Ag10 0.0678(14) 0.0761(12) 0.0549(11) 0.0020(9) -0.0069(10) 0.0051(10)
Ag11 0.0596(10) 0.0611(10) 0.0519(9) -0.0005(7) -0.0052(7) -0.0144(7)
Ag12 0.0578(9) 0.0575(9) 0.0821(12) 0.0268(8) -0.0123(8) -0.0088(7)
Ag13 0.059(2) 0.085(4) 0.0600(17) -0.007(3) 0.0032(16) 0.008(2)
Ag14 0.0826(11) 0.0692(10) 0.0593(9) -0.0028(7) 0.0072(8) -0.0106(8)
Ag15 0.0960(13) 0.0765(11) 0.0751(11) -0.0113(9) -0.0052(9) 0.0180(10)
Ag16 0.1458(17) 0.0299(6) 0.0549(8) -0.0022(6) 0.0305(9) -0.0133(8)
Ag17 0.0925(11) 0.0313(6) 0.0711(9) 0.0053(6) -0.0314(8) -0.0095(7)
Ag18 0.1029(13) 0.0567(9) 0.0675(10) -0.0031(7) 0.0092(9) -0.0235(9)
Ag19 0.0895(13) 0.1280(18) 0.0947(14) -0.0483(13) 0.0291(11) -0.0356(13)
Ag20 0.0915(13) 0.0753(11) 0.0958(13) -0.0322(10) 0.0460(11) -0.0219(10)
Ag21 0.1050(13) 0.0479(8) 0.0825(11) -0.0040(7) 0.0452(10) -0.0068(8)
Ag22 0.0816(12) 0.0357(8) 0.169(2) 0.0252(10) 0.0461(13) 0.0092(7)
Ag23 0.0636(8) 0.0299(6) 0.0845(10) -0.0064(6) -0.0098(7) 0.0060(6)
Ag24 0.0764(10) 0.0743(10) 0.0576(9) 0.0057(7) -0.0105(7) 0.0134(8)
Ag25 0.0674(8) 0.0427(7) 0.0521(7) 0.0027(6) -0.0039(6) 0.0069(6)
C1A 0.24(2) 0.176(16) 0.127(15) -0.023(14) -0.053(15) 0.031(17)
C2A 0.24(2) 0.177(16) 0.127(14) -0.023(13) -0.053(15) 0.031(16)
C3A 0.24(2) 0.177(16) 0.128(14) -0.023(14) -0.053(15) 0.031(17)
C4A 0.24(2) 0.177(16) 0.128(14) -0.023(14) -0.053(15) 0.030(17)
C5A 0.24(2) 0.177(16) 0.127(15) -0.023(14) -0.054(15) 0.031(17)
C6A 0.24(2) 0.177(16) 0.127(15) -0.023(14) -0.054(15) 0.031(17)
C4 0.24(2) 0.176(16) 0.127(15) -0.022(14) -0.052(15) 0.031(17)
C5 0.24(2) 0.176(16) 0.127(15) -0.022(14) -0.052(15) 0.031(17)
C6 0.24(2) 0.176(16) 0.127(14) -0.022(13) -0.052(15) 0.031(16)
C1 0.24(2) 0.176(16) 0.127(15) -0.022(14) -0.052(15) 0.032(17)
C2 0.24(2) 0.176(16) 0.126(15) -0.022(14) -0.052(15) 0.032(17)
C3 0.24(2) 0.176(16) 0.127(15) -0.022(14) -0.051(15) 0.032(17)
C7 0.24(2) 0.175(18) 0.128(17) -0.023(16) -0.052(17) 0.032(19)
C7A 0.24(2) 0.178(19) 0.131(17) -0.023(16) -0.050(17) 0.030(19)
C8 0.24(2) 0.176(17) 0.127(15) -0.022(14) -0.052(15) 0.032(17)
C8A 0.24(2) 0.178(17) 0.130(15) -0.023(14) -0.052(15) 0.030(17)
C9 0.24(2) 0.177(18) 0.126(17) -0.021(16) -0.052(17) 0.033(19)
C9A 0.24(2) 0.178(19) 0.132(17) -0.023(16) -0.050(17) 0.030(19)
C10 0.24(2) 0.176(18) 0.127(17) -0.023(16) -0.051(17) 0.032(19)
C10A 0.24(2) 0.177(18) 0.132(17) -0.024(16) -0.051(17) 0.029(19)
C11 0.131(11) 0.159(12) 0.065(8) 0.012(9) 0.019(9) -0.056(10)
C11A 0.130(11) 0.159(12) 0.066(8) 0.011(9) 0.017(8) -0.055(10)
C12 0.128(11) 0.158(12) 0.061(9) 0.014(9) 0.018(9) -0.054(10)
C12A 0.126(11) 0.158(12) 0.061(9) 0.013(9) 0.019(9) -0.055(10)
C13 0.130(11) 0.159(12) 0.065(8) 0.011(8) 0.015(8) -0.055(10)
C13A 0.130(11) 0.160(12) 0.065(9) 0.012(9) 0.015(9) -0.055(10)
C14 0.169(14) 0.077(10) 0.243(16) 0.006(11) 0.144(13) 0.013(10)
C14A 0.168(14) 0.080(10) 0.244(16) 0.001(11) 0.144(13) 0.013(10)
C15 0.169(13) 0.080(10) 0.245(16) 0.002(11) 0.143(13) 0.013(10)
C15A 0.167(14) 0.076(10) 0.243(16) 0.003(11) 0.146(13) 0.013(10)
C16 0.167(14) 0.075(10) 0.244(16) 0.003(11) 0.144(13) 0.014(10)
C16A 0.167(14) 0.077(10) 0.243(16) 0.006(11) 0.145(13) 0.012(10)
C17 0.109(10) 0.109(10) 0.085(9) -0.024(9) -0.022(9) -0.012(9)
C17A 0.107(10) 0.108(10) 0.084(9) -0.025(9) -0.020(9) -0.013(9)
C18 0.110(10) 0.108(10) 0.089(9) -0.029(9) -0.027(9) -0.013(9)
C18A 0.109(10) 0.107(10) 0.088(9) -0.029(9) -0.028(9) -0.013(9)
C19 0.111(10) 0.109(10) 0.085(9) -0.026(9) -0.021(9) -0.011(9)
C19A 0.113(10) 0.109(10) 0.087(9) -0.025(9) -0.021(9) -0.013(9)
C20 0.074(8) 0.036(7) 0.083(9) 0.003(8) 0.007(8) 0.009(7)
C20A 0.073(8) 0.036(7) 0.080(9) 0.005(8) 0.009(8) 0.010(7)
C21 0.075(8) 0.036(7) 0.082(9) 0.002(7) 0.007(8) 0.005(7)
C21A 0.073(8) 0.036(7) 0.082(9) 0.002(7) 0.006(8) 0.004(7)
C22 0.071(8) 0.033(7) 0.082(8) -0.005(7) 0.006(8) 0.005(8)
C22A 0.071(8) 0.035(7) 0.082(8) -0.005(7) 0.009(8) 0.008(8)
C23 0.059(5) 0.026(4) 0.067(5) -0.001(4) 0.010(4) 0.001(4)
C24 0.096(7) 0.101(8) 0.073(7) -0.026(6) -0.025(6) -0.016(7)
C25 0.058(11) 0.053(10) 0.040(9) -0.011(8) 0.006(8) -0.020(9)
C26 0.078(6) 0.054(5) 0.071(6) -0.010(5) 0.014(5) -0.014(5)
C27 0.084(6) 0.056(5) 0.075(5) -0.012(4) 0.013(5) -0.014(4)
C28 0.112(7) 0.033(5) 0.080(6) 0.005(4) 0.028(6) -0.006(5)
C29 0.076(13) 0.028(8) 0.053(10) -0.003(7) -0.011(9) 0.006(8)
C30 0.035(9) 0.045(10) 0.079(13) -0.013(9) 0.006(8) -0.009(7)
C31 0.096(16) 0.032(9) 0.087(15) -0.004(9) -0.056(13) 0.009(10)
C32 0.061(5) 0.027(4) 0.069(5) 0.001(4) 0.009(4) 0.004(4)
C33 0.080(6) 0.054(5) 0.071(6) -0.010(5) 0.014(5) -0.013(5)
C34 0.249(14) 0.118(9) 0.207(13) -0.060(10) 0.141(12) -0.039(9)
C35 0.135(9) 0.064(6) 0.068(6) -0.005(5) -0.007(6) 0.025(6)
C36 0.113(7) 0.034(5) 0.080(6) 0.006(4) 0.027(6) -0.006(5)
C37 0.062(5) 0.028(4) 0.073(5) 0.002(4) 0.009(4) 0.004(4)
C38 0.096(7) 0.128(9) 0.071(6) 0.041(6) -0.031(6) -0.035(7)
C39 0.136(8) 0.067(5) 0.071(6) -0.007(5) -0.003(5) 0.027(6)
C40 0.061(12) 0.052(11) 0.090(16) -0.027(11) -0.032(11) -0.001(9)
C41 0.099(7) 0.103(8) 0.075(7) -0.026(6) -0.023(6) -0.016(7)
C42 0.139(9) 0.073(6) 0.080(7) 0.024(5) 0.030(6) 0.047(6)
C44 0.061(5) 0.029(4) 0.073(5) -0.001(4) 0.011(4) 0.005(4)
C45 0.068(7) 0.044(6) 0.070(7) -0.012(6) 0.001(6) -0.012(6)
C46 0.066(8) 0.047(7) 0.070(9) -0.016(7) -0.002(7) -0.012(7)
C47 0.137(9) 0.105(7) 0.173(10) -0.034(7) -0.011(8) -0.040(7)
C48 0.082(6) 0.055(5) 0.073(6) -0.010(5) 0.014(5) -0.013(5)
C49 0.064(5) 0.030(4) 0.075(5) 0.001(4) 0.009(4) 0.005(4)
C51 0.060(5) 0.028(4) 0.070(5) 0.000(4) 0.010(4) 0.002(4)
C52 0.102(7) 0.105(8) 0.077(6) -0.027(6) -0.022(6) -0.015(7)
C53 0.078(6) 0.094(7) 0.087(7) -0.004(6) -0.027(6) -0.017(6)
C54 0.069(5) 0.032(4) 0.080(6) 0.001(4) 0.007(5) 0.006(4)
C55 0.097(7) 0.130(9) 0.073(6) 0.040(6) -0.029(6) -0.036(7)
C56 0.134(9) 0.063(6) 0.069(6) -0.005(5) -0.005(6) 0.025(6)
C57 0.114(7) 0.035(5) 0.080(6) 0.003(4) 0.028(6) -0.007(5)
C58 0.081(6) 0.098(7) 0.088(6) -0.007(5) -0.027(5) -0.018(5)
C59 0.138(9) 0.072(6) 0.081(7) 0.026(5) 0.030(6) 0.049(7)
C60 0.115(7) 0.035(4) 0.082(6) 0.005(4) 0.027(6) -0.006(5)
C61 0.065(13) 0.061(12) 0.064(13) 0.003(10) -0.015(10) -0.003(10)
C62 0.089(6) 0.059(5) 0.080(6) -0.013(5) 0.013(5) -0.013(5)
C63 0.078(6) 0.094(7) 0.087(7) -0.005(6) -0.026(6) -0.017(6)
C64 0.121(10) 0.042(7) 0.093(9) 0.012(7) 0.032(8) -0.006(8)
C65 0.118(7) 0.037(4) 0.084(6) 0.004(4) 0.028(5) -0.006(4)
C66 0.086(6) 0.106(7) 0.089(7) -0.009(6) -0.027(6) -0.018(6)
C67 0.066(8) 0.047(7) 0.074(9) -0.010(7) 0.006(7) -0.015(7)
C68 0.097(7) 0.104(8) 0.075(7) -0.026(6) -0.025(6) -0.014(7)
C69 0.138(9) 0.071(6) 0.074(6) -0.007(5) 0.002(6) 0.027(6)
C70 0.082(9) 0.035(7) 0.073(9) -0.001(7) 0.000(8) -0.015(7)
C71 0.081(6) 0.056(5) 0.073(6) -0.010(5) 0.014(5) -0.016(5)
C72 0.140(9) 0.073(6) 0.081(7) 0.025(5) 0.030(6) 0.048(6)
C73 0.135(9) 0.064(6) 0.070(6) -0.007(5) -0.005(6) 0.025(6)
C74 0.213(13) 0.083(7) 0.094(8) -0.005(6) -0.035(8) 0.066(8)
C75 0.139(11) 0.068(9) 0.075(9) 0.000(8) 0.003(9) 0.026(9)
C76 0.117(7) 0.037(5) 0.082(6) 0.002(4) 0.027(6) -0.007(5)
C77 0.082(6) 0.056(5) 0.074(6) -0.012(5) 0.014(5) -0.016(5)
C78 0.098(7) 0.129(9) 0.072(6) 0.042(6) -0.031(6) -0.034(7)
C79 0.121(7) 0.039(5) 0.088(6) 0.005(4) 0.028(6) -0.006(5)
C80 0.080(6) 0.095(7) 0.088(7) -0.006(6) -0.026(6) -0.018(6)
C81 0.137(9) 0.067(6) 0.070(6) -0.007(5) -0.009(6) 0.026(6)
C82 0.140(9) 0.075(6) 0.083(7) 0.026(5) 0.032(6) 0.051(6)
C83 0.103(7) 0.105(8) 0.079(6) -0.027(6) -0.024(6) -0.014(6)
C84 0.134(11) 0.245(16) 0.090(9) 0.034(11) -0.022(8) -0.018(12)
C85 0.135(11) 0.246(16) 0.091(9) 0.034(11) -0.022(8) -0.019(12)
C86 0.135(11) 0.246(16) 0.091(8) 0.034(10) -0.022(8) -0.018(12)
C87 0.136(11) 0.247(16) 0.093(8) 0.034(10) -0.022(8) -0.016(12)
C88 0.135(11) 0.245(16) 0.092(8) 0.035(10) -0.022(8) -0.016(12)
C89 0.134(11) 0.245(16) 0.091(9) 0.034(11) -0.022(8) -0.017(12)
C90 0.147(9) 0.080(6) 0.087(7) 0.024(5) 0.030(6) 0.051(6)
C91 0.101(9) 0.067(8) 0.086(9) -0.014(8) 0.009(8) -0.011(8)
C92 0.098(10) 0.112(11) 0.112(11) 0.010(9) 0.033(9) -0.010(9)
C94 0.140(9) 0.075(6) 0.083(7) 0.027(5) 0.031(6) 0.050(6)
C95 0.078(6) 0.096(7) 0.087(7) -0.004(6) -0.029(6) -0.017(6)
C96 0.100(7) 0.105(8) 0.077(6) -0.026(6) -0.025(6) -0.013(7)
C97 0.080(6) 0.097(7) 0.087(7) -0.005(6) -0.028(6) -0.019(6)
C98 0.089(7) 0.108(8) 0.112(8) 0.001(7) 0.038(6) -0.013(7)
C99 0.090(7) 0.109(8) 0.112(8) 0.002(7) 0.038(6) -0.014(6)
C100 0.092(7) 0.110(8) 0.112(8) 0.003(6) 0.036(6) -0.014(6)
C101 0.092(7) 0.111(8) 0.113(8) 0.001(7) 0.036(6) -0.015(6)
C102 0.091(7) 0.110(8) 0.113(8) 0.000(7) 0.038(6) -0.015(7)
C103 0.088(7) 0.108(8) 0.111(8) 0.000(7) 0.039(6) -0.013(7)
C104 0.104(8) 0.135(10) 0.127(10) -0.017(8) -0.042(8) -0.020(8)
C105 0.106(8) 0.138(10) 0.129(10) -0.015(7) -0.041(7) -0.021(8)
C106 0.103(8) 0.135(10) 0.128(10) -0.015(8) -0.040(8) -0.019(8)
C107 0.101(8) 0.133(10) 0.126(10) -0.015(8) -0.040(8) -0.019(8)
C108 0.100(8) 0.131(10) 0.125(10) -0.016(8) -0.040(8) -0.019(8)
C109 0.101(8) 0.132(10) 0.125(10) -0.017(8) -0.041(8) -0.020(8)
C110 0.095(7) 0.112(8) 0.111(8) 0.006(7) 0.036(6) -0.013(6)
C111 0.145(11) 0.077(9) 0.081(9) -0.009(8) 0.010(9) 0.033(9)
C112 0.099(7) 0.131(9) 0.075(6) 0.042(6) -0.032(6) -0.034(7)
C113 0.125(10) 0.048(7) 0.096(9) 0.001(7) 0.023(9) -0.004(8)
C114 0.132(9) 0.111(8) 0.111(8) 0.029(6) -0.019(7) 0.045(8)
C115 0.102(7) 0.134(9) 0.077(6) 0.041(6) -0.030(6) -0.033(6)
C116 0.099(7) 0.132(9) 0.075(6) 0.042(6) -0.029(6) -0.035(7)
C117 0.091(9) 0.113(10) 0.090(9) -0.014(9) -0.029(8) -0.020(9)
C118 0.131(10) 0.040(7) 0.095(9) 0.006(7) 0.026(9) -0.010(8)
C119 0.095(9) 0.068(8) 0.085(9) -0.015(8) 0.009(8) -0.009(8)
C120 0.142(9) 0.076(6) 0.083(6) 0.026(5) 0.031(6) 0.050(6)
C121 0.181(11) 0.072(7) 0.177(12) 0.031(7) 0.104(10) -0.026(8)
C122 0.212(14) 0.085(10) 0.095(10) -0.004(9) -0.034(11) 0.066(10)
C123 0.135(9) 0.113(8) 0.113(8) 0.028(6) -0.019(7) 0.043(8)
C124 0.109(10) 0.137(11) 0.085(9) 0.036(9) -0.033(9) -0.029(10)
C125 0.138(9) 0.068(6) 0.071(6) -0.006(5) -0.007(6) 0.026(6)
C126 0.154(11) 0.080(9) 0.092(9) 0.022(8) 0.032(9) 0.052(9)
C127 0.154(11) 0.084(9) 0.092(9) 0.024(8) 0.030(9) 0.053(9)
C128 0.141(11) 0.082(9) 0.085(9) -0.011(8) 0.008(9) 0.024(9)
C129 0.126(9) 0.155(10) 0.058(5) 0.015(6) 0.011(6) -0.053(8)
C130 0.126(9) 0.154(10) 0.056(6) 0.016(6) 0.010(6) -0.054(8)
C131 0.125(9) 0.152(10) 0.055(6) 0.017(7) 0.009(6) -0.053(8)
C132 0.123(9) 0.150(10) 0.054(6) 0.016(7) 0.008(6) -0.052(8)
C133 0.122(9) 0.151(10) 0.055(6) 0.015(7) 0.008(6) -0.051(8)
C134 0.123(9) 0.153(10) 0.057(6) 0.015(6) 0.009(6) -0.051(8)
C135 0.098(9) 0.114(10) 0.094(9) -0.009(9) -0.025(9) -0.007(9)
C136 0.212(15) 0.085(10) 0.094(10) -0.001(9) -0.037(11) 0.066(10)
C137 0.098(10) 0.117(11) 0.115(11) 0.009(9) 0.035(9) -0.010(9)
C138 0.111(8) 0.143(10) 0.134(10) -0.014(8) -0.042(8) -0.022(8)
C139 0.215(15) 0.085(10) 0.101(10) -0.004(9) -0.040(11) 0.062(11)
C140 0.186(11) 0.078(7) 0.179(12) 0.030(7) 0.101(10) -0.025(8)
C141 0.106(8) 0.138(9) 0.083(7) 0.039(6) -0.032(6) -0.029(7)
C142 0.228(19) 0.135(12) 0.096(10) -0.006(10) 0.004(11) -0.075(12)
C143 0.140(13) 0.251(18) 0.097(11) 0.036(13) -0.020(10) -0.011(14)
C144 0.114(10) 0.145(11) 0.091(9) 0.040(9) -0.031(9) -0.024(10)
C146 0.40(4) 0.25(3) 0.130(17) -0.004(17) 0.09(2) -0.16(3)
C147 0.23(2) 0.137(14) 0.103(12) -0.004(12) 0.002(13) -0.077(14)
C148 0.115(10) 0.144(12) 0.090(9) 0.038(9) -0.034(9) -0.024(10)
C149 0.41(4) 0.25(3) 0.136(18) -0.006(18) 0.09(2) -0.16(3)
C150 0.166(12) 0.072(7) 0.240(15) 0.002(9) 0.148(11) 0.015(8)
C151 0.165(12) 0.071(7) 0.238(15) 0.001(9) 0.148(11) 0.016(8)
C152 0.165(12) 0.071(7) 0.238(15) 0.002(9) 0.147(11) 0.015(8)
C153 0.166(12) 0.071(7) 0.238(15) 0.002(9) 0.148(11) 0.014(8)
C154 0.166(12) 0.072(7) 0.240(15) 0.002(9) 0.148(11) 0.015(8)
C155 0.166(12) 0.074(7) 0.241(15) 0.002(9) 0.148(11) 0.014(7)
C156 0.102(9) 0.068(8) 0.095(9) -0.013(8) 0.013(8) -0.015(8)
C157 0.167(12) 0.077(7) 0.242(15) 0.003(9) 0.146(11) 0.013(8)
C158 0.113(11) 0.148(13) 0.137(12) -0.014(11) -0.043(10) -0.025(11)
C159 0.118(11) 0.148(13) 0.140(12) -0.014(11) -0.046(10) -0.027(11)
C160 0.121(11) 0.155(13) 0.144(12) -0.016(11) -0.037(10) -0.023(11)
C161 0.099(10) 0.119(11) 0.113(11) 0.011(9) 0.032(9) -0.014(9)
C162 0.128(9) 0.158(11) 0.062(6) 0.013(7) 0.015(6) -0.054(8)
C163 0.152(12) 0.087(9) 0.094(10) 0.028(8) 0.026(9) 0.051(9)
C164 0.090(9) 0.115(10) 0.094(9) -0.012(9) -0.030(8) -0.024(9)
C165 0.108(8) 0.107(8) 0.084(7) -0.026(6) -0.023(6) -0.013(7)
C166 0.139(11) 0.248(16) 0.095(8) 0.034(10) -0.022(8) -0.014(12)
C167 0.142(13) 0.251(18) 0.100(11) 0.031(13) -0.024(11) -0.015(14)
C168 0.145(13) 0.250(18) 0.097(11) 0.037(13) -0.025(11) -0.008(14)
C175 0.143(9) 0.113(7) 0.178(10) -0.035(7) -0.013(8) -0.039(7)
C176 0.214(13) 0.083(7) 0.095(8) -0.007(6) -0.032(8) 0.064(8)
C50 0.213(12) 0.082(7) 0.094(7) -0.007(6) -0.033(8) 0.066(8)
C145 0.213(13) 0.082(7) 0.095(8) -0.006(6) -0.033(8) 0.066(8)
C93 0.213(13) 0.082(7) 0.095(8) -0.008(6) -0.032(9) 0.065(8)
C43 0.212(13) 0.081(7) 0.094(8) -0.009(6) -0.032(9) 0.064(8)
C177 0.214(13) 0.083(7) 0.096(8) -0.008(6) -0.031(9) 0.063(8)
C178 0.255(14) 0.126(9) 0.212(13) -0.060(10) 0.136(12) -0.037(9)
C179 0.24(2) 0.138(14) 0.102(12) -0.004(12) 0.007(13) -0.074(14)
C180 0.41(4) 0.25(3) 0.139(18) -0.006(18) 0.09(2) -0.16(3)
F1 0.184(12) 0.080(9) 0.178(13) 0.028(9) 0.106(11) -0.028(9)
F1A 0.190(12) 0.083(9) 0.179(13) 0.032(9) 0.100(11) -0.023(9)
F2 0.191(12) 0.083(8) 0.180(13) 0.032(9) 0.099(11) -0.025(9)
F2A 0.191(12) 0.082(8) 0.181(13) 0.032(9) 0.096(11) -0.025(9)
F3 0.192(12) 0.082(8) 0.183(13) 0.032(9) 0.097(11) -0.025(9)
F3A 0.183(12) 0.077(9) 0.179(13) 0.029(9) 0.106(11) -0.027(9)
F4 0.137(11) 0.113(10) 0.111(10) 0.031(8) -0.018(9) 0.040(9)
F4A 0.138(10) 0.114(10) 0.113(9) 0.028(8) -0.017(8) 0.040(9)
F5 0.138(11) 0.117(10) 0.115(10) 0.024(8) -0.019(9) 0.042(9)
F5A 0.140(11) 0.120(10) 0.115(10) 0.027(8) -0.021(9) 0.041(9)
F6 0.136(10) 0.113(9) 0.115(9) 0.029(8) -0.017(8) 0.044(9)
F6A 0.137(11) 0.114(10) 0.115(10) 0.027(8) -0.019(9) 0.043(9)
F7 0.253(16) 0.142(10) 0.213(14) -0.066(11) 0.140(13) -0.028(11)
F8 0.262(16) 0.130(10) 0.223(14) -0.060(11) 0.128(13) -0.039(11)
F9 0.269(16) 0.138(10) 0.217(15) -0.057(11) 0.122(14) -0.033(11)
F10 0.143(10) 0.123(9) 0.186(12) -0.045(9) -0.020(10) -0.036(9)
F11 0.152(10) 0.128(9) 0.181(12) -0.037(9) -0.017(10) -0.040(9)
F12 0.155(10) 0.116(9) 0.188(12) -0.024(9) -0.013(10) -0.035(9)
N1 0.230(19) 0.136(12) 0.099(10) -0.006(10) 0.005(11) -0.075(12)
N2 0.41(4) 0.25(3) 0.133(17) -0.004(17) 0.09(2) -0.16(3)
O1 0.051(6) 0.020(5) 0.039(6) 0.005(4) 0.000(5) 0.004(4)
O1W 0.152(18) 0.146(18) 0.153(19) -0.027(14) 0.008(14) 0.009(13)
O1WA 0.149(18) 0.143(18) 0.151(19) -0.027(14) 0.007(14) 0.010(13)
O2 0.043(6) 0.039(6) 0.038(6) 0.010(5) 0.007(5) -0.005(5)
O2W 0.10(3) 0.12(3) 0.21(4) -0.02(3) 0.00(3) 0.00(2)
O2WA 0.10(3) 0.13(3) 0.21(4) -0.01(3) 0.00(3) 0.00(2)
O3 0.049(6) 0.015(4) 0.044(6) 0.001(4) -0.011(5) 0.002(4)
O4 0.041(6) 0.030(5) 0.031(5) 0.003(4) -0.001(4) -0.004(4)
O5 0.037(5) 0.024(5) 0.034(5) -0.002(4) -0.002(4) -0.003(4)
O6 0.067(8) 0.035(6) 0.044(6) 0.012(5) -0.010(6) 0.007(5)
O7 0.060(7) 0.020(5) 0.049(6) -0.001(4) 0.003(5) -0.007(5)
O8 0.067(7) 0.018(5) 0.049(6) -0.003(4) 0.008(5) -0.016(5)
O9 0.036(5) 0.025(5) 0.044(6) -0.001(4) -0.005(4) 0.000(4)
O10 0.057(7) 0.031(6) 0.050(7) 0.003(5) -0.003(5) 0.000(5)
O11 0.053(6) 0.023(5) 0.038(6) 0.002(4) -0.009(5) -0.006(4)
O12 0.063(7) 0.039(6) 0.033(6) -0.012(5) -0.005(5) -0.006(5)
O13 0.056(7) 0.027(5) 0.033(5) -0.001(4) 0.003(5) -0.008(5)
O14 0.056(7) 0.031(5) 0.032(5) -0.002(4) -0.003(5) -0.014(5)
O15 0.136(9) 0.102(8) 0.172(11) -0.033(8) -0.008(9) -0.040(8)
O16 0.135(9) 0.103(8) 0.170(11) -0.036(8) -0.012(9) -0.041(8)
O17 0.227(19) 0.135(12) 0.094(10) -0.006(10) 0.005(11) -0.075(12)
O19 0.179(12) 0.067(7) 0.177(12) 0.030(7) 0.103(10) -0.027(8)
O20 0.179(12) 0.069(7) 0.176(12) 0.030(7) 0.105(10) -0.027(8)
O21 0.247(15) 0.114(9) 0.206(14) -0.062(10) 0.142(13) -0.037(10)
O22 0.248(15) 0.117(9) 0.204(13) -0.059(10) 0.143(13) -0.040(10)
O23 0.130(10) 0.110(9) 0.109(8) 0.026(7) -0.017(8) 0.045(8)
O24 0.132(10) 0.110(9) 0.111(8) 0.033(7) -0.022(8) 0.046(8)
O25 0.40(4) 0.25(3) 0.128(17) -0.003(17) 0.09(2) -0.16(3)
S1 0.152(10) 0.120(9) 0.057(6) 0.011(6) 0.003(7) 0.077(8)
S1A 0.152(10) 0.115(9) 0.058(6) 0.014(6) 0.002(7) 0.073(8)
S2 0.061(2) 0.0234(17) 0.040(2) -0.0003(14) 0.0011(17) -0.0003(16)
S3 0.060(3) 0.046(2) 0.044(2) 0.0060(18) -0.0094(19) -0.0115(19)
S4 0.053(2) 0.032(2) 0.068(3) 0.0073(19) 0.011(2) -0.0031(17)
S5 0.061(3) 0.038(2) 0.066(3) 0.010(2) 0.010(2) 0.0015(19)
S6 0.076(3) 0.038(2) 0.052(2) 0.0027(18) -0.013(2) -0.009(2)
S7 0.074(3) 0.040(2) 0.056(3) 0.0168(19) -0.003(2) 0.007(2)
S8 0.055(3) 0.052(3) 0.071(3) 0.000(2) 0.003(2) -0.010(2)
S9 0.066(3) 0.057(3) 0.056(3) -0.011(2) 0.017(2) 0.006(2)
S10 0.090(4) 0.055(3) 0.053(3) -0.014(2) 0.007(3) -0.024(3)
S11 0.061(3) 0.067(3) 0.069(3) 0.005(3) -0.011(2) 0.009(2)
S12 0.091(4) 0.080(4) 0.049(3) 0.014(2) -0.004(3) -0.033(3)
S13 0.065(3) 0.051(3) 0.085(4) -0.004(2) 0.002(3) 0.015(2)
S14 0.065(3) 0.097(4) 0.052(3) 0.025(3) -0.017(2) -0.023(3)
S15 0.058(3) 0.097(4) 0.080(4) -0.029(3) 0.022(3) -0.017(3)
S16 0.142(6) 0.034(2) 0.066(3) 0.001(2) 0.011(3) 0.008(3)
V1 0.0483(15) 0.0207(11) 0.0320(12) 0.0024(9) -0.0049(11) -0.0051(10)
V2 0.0497(15) 0.0238(12) 0.0363(13) 0.0046(10) -0.0065(11) -0.0020(11)
V3 0.0471(15) 0.0219(12) 0.0400(14) 0.0020(10) -0.0028(11) -0.0055(10)
V4 0.0524(16) 0.0277(12) 0.0339(13) 0.0101(10) -0.0025(11) -0.0018(11)
V5 0.0526(16) 0.0288(13) 0.0372(14) -0.0003(11) 0.0008(12) -0.0045(11)
C169 0.143(15) 0.169(17) 0.081(11) -0.020(11) -0.003(11) -0.027(13)
C170 0.148(13) 0.174(15) 0.085(9) -0.022(10) -0.002(9) -0.026(11)
C171 0.146(15) 0.173(17) 0.089(11) -0.020(12) 0.000(11) -0.030(13)
N3 0.146(13) 0.172(15) 0.084(9) -0.021(10) -0.001(9) -0.027(11)
O26 0.153(14) 0.177(16) 0.089(10) -0.025(10) 0.001(10) -0.022(12)
C172 0.36(3) 0.34(4) 0.23(3) 0.13(2) -0.14(2) -0.19(3)
C173 0.36(4) 0.34(4) 0.23(3) 0.12(2) -0.15(3) -0.19(3)
C174 0.36(4) 0.34(4) 0.23(3) 0.13(2) -0.14(3) -0.19(3)
N4 0.37(3) 0.34(4) 0.23(3) 0.13(2) -0.14(2) -0.19(3)
O18 0.36(3) 0.34(4) 0.22(3) 0.13(2) -0.15(2) -0.19(3)

loop_
_atom_type_symbol
_atom_type_description
_atom_type_scat_dispersion_real
_atom_type_scat_dispersion_imag
_atom_type_scat_source
Ag Ag 0.1306 4.2820 'International Tables Vol C Tables 4.2.6.8 and 6.1.1.4'
C C 0.0181 0.0091 'International Tables Vol C Tables 4.2.6.8 and 6.1.1.4'
F F 0.0727 0.0534 'International Tables Vol C Tables 4.2.6.8 and 6.1.1.4'
H H 0.0000 0.0000 'International Tables Vol C Tables 4.2.6.8 and 6.1.1.4'
N N 0.0311 0.0180 'International Tables Vol C Tables 4.2.6.8 and 6.1.1.4'
O O 0.0492 0.0322 'International Tables Vol C Tables 4.2.6.8 and 6.1.1.4'
S S 0.3331 0.5567 'International Tables Vol C Tables 4.2.6.8 and 6.1.1.4'
V V 0.0687 2.1097 'International Tables Vol C Tables 4.2.6.8 and 6.1.1.4'

loop_
_exptl_crystal_face_index_h
_exptl_crystal_face_index_k
_exptl_crystal_face_index_l
_exptl_crystal_face_perp_dist
5 12 16 0.1274
-5 -12 -16 0.1274
0 -13 15 0.1161
0 13 -15 0.1161
3 17 -1 0.1150
-15 -2 10 0.0986
15 2 -10 0.0986
-1 9 -20 0.1185
1 -9 20 0.1185
15 0 11 0.1242
-15 0 -11 0.1242
1 -6 -22 0.1457
-1 6 22 0.1457
-9 14 8 0.1321
9 -14 -8 0.1321
-1 18 0 0.1302
1 -18 0 0.1302

loop_
_geom_angle_atom_site_label_1
_geom_angle_atom_site_label_2
_geom_angle_atom_site_label_3
_geom_angle
_geom_angle_site_symmetry_1
_geom_angle_site_symmetry_3
_geom_angle_publ_flag
Ag2 Ag1 Ag3 59.7(3) . . ?
Ag2 Ag1 Ag16 151.9(3) . 3_666 ?
Ag3 Ag1 Ag16 107.19(13) . 3_666 ?
O10 Ag1 Ag2 72.1(4) 3_666 . ?
O10 Ag1 Ag3 102.5(3) 3_666 . ?
O10 Ag1 Ag16 88.6(3) 3_666 3_666 ?
S13 Ag1 Ag2 65.4(3) . . ?
S13 Ag1 Ag3 121.2(2) . . ?
S13 Ag1 Ag16 131.50(17) . 3_666 ?
S13 Ag1 O10 78.4(3) . 3_666 ?
S13 Ag1 S16 157.73(19) . . ?
S16 Ag1 Ag2 118.5(4) . . ?
S16 Ag1 Ag3 58.9(2) . . ?
S16 Ag1 Ag16 56.1(2) . 3_666 ?
S16 Ag1 O10 123.9(3) . 3_666 ?
Ag2A Ag1A Ag7A 56.6(3) . . ?
Ag3A Ag1A Ag2A 123.5(6) . . ?
Ag3A Ag1A Ag7A 78.9(4) . . ?
Ag3A Ag1A S13 166.7(5) . . ?
Ag3A Ag1A S16 54.3(3) . . ?
O10 Ag1A Ag2A 81.4(4) 3_666 . ?
O10 Ag1A Ag7A 74.6(4) 3_666 . ?
O10 Ag1A S13 71.4(4) 3_666 . ?
S13 Ag1A Ag2A 50.6(2) . . ?
S13 Ag1A Ag7A 102.1(3) . . ?
S16 Ag1A Ag2A 154.5(4) . . ?
S16 Ag1A Ag7A 132.9(5) . . ?
S16 Ag1A O10 122.7(5) . 3_666 ?
S16 Ag1A S13 124.6(5) . . ?
Ag2A Ag1B Ag25 108.8(6) . . ?
Ag2A Ag1B O23 118.7(8) . . ?
Ag2A Ag1B S11 67.4(6) . . ?
Ag9A Ag1B Ag2A 115.0(10) . . ?
Ag9A Ag1B Ag25 91.9(7) . . ?
Ag9A Ag1B O23 115.7(11) . . ?
Ag9A Ag1B S11 51.9(7) . . ?
Ag9A Ag1B S13 128.9(8) . . ?
O23 Ag1B Ag25 101.7(8) . . ?
S11 Ag1B Ag25 126.7(5) . . ?
S11 Ag1B O23 127.6(8) . . ?
S13 Ag1B Ag2A 63.8(6) . . ?
S13 Ag1B Ag25 49.7(3) . . ?
S13 Ag1B O23 105.4(8) . . ?
S13 Ag1B S11 120.3(9) . . ?
Ag1 Ag2 Ag7 104.9(3) . . ?
Ag1 Ag2 S1 91.9(5) . . ?
Ag3 Ag2 Ag1 60.4(3) . . ?
Ag3 Ag2 Ag7 92.2(4) . . ?
Ag3 Ag2 S1 47.3(4) . . ?
C2 Ag2 Ag1 147.9(15) . . ?
C2 Ag2 Ag3 88.2(14) . . ?
C2 Ag2 Ag7 67.5(14) . . ?
C2 Ag2 S1 59.1(15) . . ?
C2 Ag2 S13 163.4(16) . . ?
O1WA Ag2 Ag1 135.5(14) . . ?
O1WA Ag2 Ag3 122.7(14) . . ?
O1WA Ag2 Ag7 118.7(14) . . ?
O1WA Ag2 C2 66(2) . . ?
O1WA Ag2 S1 123.3(15) . . ?
O1WA Ag2 S11 93.6(13) . . ?
O1WA Ag2 S13 98.5(15) . . ?
S1 Ag2 Ag7 48.2(3) . . ?
S11 Ag2 Ag1 110.8(4) . . ?
S11 Ag2 Ag3 137.0(5) . . ?
S11 Ag2 Ag7 47.0(2) . . ?
S11 Ag2 C2 87.2(13) . . ?
S11 Ag2 S1 95.2(5) . . ?
S11 Ag2 S13 89.5(4) . . ?
S13 Ag2 Ag1 47.6(2) . . ?
S13 Ag2 Ag3 105.2(4) . . ?
S13 Ag2 Ag7 120.6(4) . . ?
S13 Ag2 S1 137.4(5) . . ?
Ag1A Ag2A Ag7A 68.8(3) . . ?
Ag1B Ag2A Ag1A 101.1(4) . . ?
Ag1B Ag2A Ag7A 109.8(4) . . ?
Ag1B Ag2A S11 56.4(4) . . ?
Ag1B Ag2A S13 55.8(4) . . ?
S11 Ag2A Ag1A 101.3(3) . . ?
S11 Ag2A Ag7A 58.4(2) . . ?
S13 Ag2A Ag1A 64.3(3) . . ?
S13 Ag2A Ag7A 124.9(3) . . ?
S13 Ag2A S11 104.4(3) . . ?
Ag9A Ag2B Ag3B 126.3(7) . . ?
O14 Ag2B Ag3B 48.2(5) . . ?
O14 Ag2B Ag9A 106.1(7) . . ?
O14 Ag2B S3 105.4(6) . . ?
S3 Ag2B Ag3B 143.1(7) . . ?
S3 Ag2B Ag9A 81.3(6) . . ?
S14 Ag2B Ag3B 86.6(5) . . ?
S14 Ag2B Ag9A 56.3(6) . . ?
S14 Ag2B O14 110.4(6) . . ?
S14 Ag2B S3 130.1(7) . . ?
Ag2 Ag3 Ag1 60.0(2) . . ?
O2W Ag3 Ag1 156.7(12) . . ?
O2W Ag3 Ag2 130.9(14) . . ?
O2W Ag3 S16 113.3(13) . . ?
S1 Ag3 Ag1 105.3(4) . . ?
S1 Ag3 Ag2 66.9(4) . . ?
S1 Ag3 O2W 97.9(13) . . ?
S1 Ag3 S16 131.4(4) . . ?
S16 Ag3 Ag1 50.73(16) . . ?
S16 Ag3 Ag2 110.6(3) . . ?
Ag1A Ag3A Ag4 145.5(4) . . ?
Ag1A Ag3A Ag6 116.9(5) . . ?
Ag1A Ag3A S1A 103.7(6) . . ?
Ag4 Ag3A Ag6 87.8(4) . . ?
Ag4 Ag3A S1A 42.4(4) . . ?
S1A Ag3A Ag6 124.1(6) . . ?
S16 Ag3A Ag1A 69.3(4) . . ?
S16 Ag3A Ag4 140.2(4) . . ?
S16 Ag3A Ag6 52.5(4) . . ?
S16 Ag3A S1A 162.5(6) . . ?
O14 Ag3B Ag2B 49.6(5) . . ?
O14 Ag3B S12 96.0(6) . . ?
S5 Ag3B Ag2B 153.0(11) . . ?
S5 Ag3B O14 119.7(11) . . ?
S5 Ag3B S12 142.0(11) . . ?
S12 Ag3B Ag2B 61.5(5) . . ?
Ag3A Ag4 Ag5 119.4(3) . . ?
Ag20 Ag4 Ag5 66.47(19) 3_666 . ?
C1A Ag4 Ag3A 96.0(7) . . ?
C1A Ag4 Ag5 65.5(6) . . ?
C6A Ag4 Ag3A 111.2(15) . . ?
C6A Ag4 Ag5 93.8(12) . . ?
C6A Ag4 C1A 43.6(5) . . ?
S1A Ag4 Ag3A 72.5(8) . . ?
S1A Ag4 Ag5 48.0(8) . . ?
S1A Ag4 C1A 59.0(6) . . ?
S1A Ag4 C6A 102.6(10) . . ?
S9 Ag4 Ag5 120.7(3) 3_666 . ?
S9 Ag4 Ag20 54.97(16) 3_666 3_666 ?
Ag5A Ag4A Ag20 110.5(4) . 3_666 ?
Ag5A Ag4A S15 68.5(4) . . ?
Ag20 Ag4A S15 54.3(2) 3_666 . ?
S1 Ag4A Ag5A 79.8(5) . . ?
S1 Ag4A Ag20 124.0(6) . 3_666 ?
S1 Ag4A S15 141.7(6) . . ?
Ag14 Ag4B Ag6 65.5(6) . 3_666 ?
O22 Ag4B Ag6 63.0(9) 3_666 3_666 ?
O22 Ag4B Ag14 54.6(7) 3_666 . ?
O22 Ag4B S12 97.9(8) 3_666 . ?
O25 Ag4B Ag6 137.3(10) . 3_666 ?
O25 Ag4B Ag14 120.0(9) . . ?
O25 Ag4B O22 85.7(10) . 3_666 ?
O25 Ag4B S9 118.2(10) . . ?
O25 Ag4B S12 103.9(10) . . ?
S9 Ag4B Ag6 57.6(7) . 3_666 ?
S9 Ag4B Ag14 117.8(3) . . ?
S9 Ag4B O22 112.0(8) . 3_666 ?
S9 Ag4B S12 129.0(4) . . ?
S12 Ag4B Ag6 108.2(4) . 3_666 ?
S12 Ag4B Ag14 50.97(17) . . ?
Ag4 Ag5 Ag19 151.9(3) . . ?
Ag20 Ag5 Ag19 96.55(18) 3_666 . ?
C1A Ag5 Ag4 40.9(5) . . ?
C1A Ag5 Ag19 164.2(5) . . ?
S1A Ag5 Ag4 38.0(5) . . ?
S1A Ag5 Ag19 150.5(6) . . ?
S1A Ag5 C1A 42.5(3) . . ?
S1A Ag5 S15 136.5(6) . . ?
S15 Ag5 Ag4 104.2(3) . . ?
S15 Ag5 Ag19 51.2(2) . . ?
S15 Ag5 Ag20 54.6(2) . 3_666 ?
S15 Ag5 C1A 130.8(5) . . ?
Ag4A Ag5A Ag7 98.5(4) . . ?
Ag4A Ag5A Ag19 116.2(4) . . ?
Ag4A Ag5A S1 48.7(4) . . ?
Ag4A Ag5A S8 148.2(4) . . ?
Ag4A Ag5A S15 64.6(3) . . ?
Ag19 Ag5A Ag7 121.4(2) . . ?
Ag19 Ag5A S15 51.76(19) . . ?
S1 Ag5A Ag7 53.9(3) . . ?
S1 Ag5A Ag19 153.6(4) . . ?
S1 Ag5A S15 110.2(3) . . ?
S8 Ag5A Ag7 58.4(2) . . ?
S8 Ag5A Ag19 68.6(2) . . ?
S8 Ag5A S1 112.3(4) . . ?
S8 Ag5A S15 114.2(3) . . ?
S15 Ag5A Ag7 134.5(3) . . ?
S9 Ag5B S16 113.8(4) 3_666 . ?
Ag4B Ag6 Ag3A 122.0(10) 3_666 . ?
O21 Ag6 Ag3A 124.8(12) . . ?
O21 Ag6 Ag4B 84.8(9) . 3_666 ?
O21 Ag6 Ag14 89.4(13) . 3_666 ?
O21 Ag6 S9 103.3(9) . 3_666 ?
O21 Ag6 S10 99.1(15) . 3_666 ?
O21 Ag6 S16 114.7(9) . . ?
S9 Ag6 Ag3A 76.2(9) 3_666 . ?
S9 Ag6 Ag4B 46.9(2) 3_666 3_666 ?
S9 Ag6 Ag14 99.8(2) 3_666 3_666 ?
S9 Ag6 S10 137.7(3) 3_666 3_666 ?
S10 Ag6 Ag3A 118.1(3) 3_666 . ?
S10 Ag6 Ag4B 101.1(7) 3_666 3_666 ?
S10 Ag6 Ag14 44.8(4) 3_666 3_666 ?
S16 Ag6 Ag3A 40.7(5) . . ?
S16 Ag6 Ag4B 159.0(11) . 3_666 ?
S16 Ag6 Ag14 127.7(7) . 3_666 ?
S16 Ag6 S9 116.8(13) . 3_666 ?
S16 Ag6 S10 84.4(5) . 3_666 ?
S9 Ag6A O21 104.9(8) 3_666 . ?
S9 Ag6A S16 143.5(16) 3_666 . ?
S16 Ag6A O21 108.0(9) . . ?
Ag5A Ag7 Ag2 115.9(3) . . ?
Ag8 Ag7 Ag2 147.1(3) . . ?
Ag8 Ag7 Ag5A 96.16(15) . . ?
O9 Ag7 Ag2 100.7(3) 3_666 . ?
O9 Ag7 Ag5A 94.8(3) 3_666 . ?
O9 Ag7 Ag8 67.8(2) 3_666 . ?
O9 Ag7 S1 87.1(4) 3_666 . ?
O9 Ag7 S8 95.6(3) 3_666 . ?
S1 Ag7 Ag2 58.1(4) . . ?
S1 Ag7 Ag5A 61.2(4) . . ?
S1 Ag7 Ag8 145.4(3) . . ?
S8 Ag7 Ag2 158.7(3) . . ?
S8 Ag7 Ag5A 48.43(18) . . ?
S8 Ag7 Ag8 52.92(13) . . ?
S8 Ag7 S1 109.6(4) . . ?
S11 Ag7 Ag2 52.6(3) . . ?
S11 Ag7 Ag5A 156.1(2) . . ?
S11 Ag7 Ag8 99.95(17) . . ?
S11 Ag7 O9 107.5(3) . 3_666 ?
S11 Ag7 S1 110.6(4) . . ?
S11 Ag7 S8 134.2(2) . . ?
Ag1A Ag7A Ag8A 109.9(3) . . ?
Ag2A Ag7A Ag1A 54.6(2) . . ?
Ag2A Ag7A Ag8A 109.6(3) . . ?
S1A Ag7A Ag1A 80.8(6) . . ?
S1A Ag7A Ag2A 129.4(6) . . ?
S1A Ag7A Ag8A 107.1(5) . . ?
S1A Ag7A S11 157.4(6) . . ?
S11 Ag7A Ag1A 89.6(3) . . ?
S11 Ag7A Ag2A 55.1(2) . . ?
S11 Ag7A Ag8A 57.1(2) . . ?
Ag7 Ag8 Ag9 71.05(9) . . ?
Ag7 Ag8 Ag18 113.65(10) . . ?
Ag18 Ag8 Ag9 175.27(11) . . ?
O5 Ag8 Ag7 105.9(2) 3_666 . ?
O5 Ag8 Ag9 93.9(2) 3_666 . ?
O5 Ag8 Ag18 84.3(2) 3_666 . ?
S3 Ag8 Ag7 118.01(16) . . ?
S3 Ag8 Ag9 49.31(12) . . ?
S3 Ag8 Ag18 126.36(16) . . ?
S3 Ag8 O5 94.6(3) . 3_666 ?
S3 Ag8 S8 149.86(19) . . ?
S8 Ag8 Ag7 57.58(14) . . ?
S8 Ag8 Ag9 125.47(16) . . ?
S8 Ag8 Ag18 59.15(14) . . ?
S8 Ag8 O5 115.5(3) . 3_666 ?
Ag9A Ag8A Ag7A 79.0(4) . . ?
O9 Ag8A Ag7A 67.9(3) 3_666 . ?
O9 Ag8A Ag9A 90.6(4) 3_666 . ?
O9 Ag8A S3 118.2(3) 3_666 . ?
O9 Ag8A S11 94.9(3) 3_666 . ?
S3 Ag8A Ag7A 150.4(3) . . ?
S3 Ag8A Ag9A 72.2(4) . . ?
S3 Ag8A S11 101.2(2) . . ?
S8 Ag8A Ag7A 80.3(2) . . ?
S8 Ag8A Ag9A 152.4(4) . . ?
S8 Ag8A O9 98.4(3) . 3_666 ?
S8 Ag8A S3 124.1(3) . . ?
S8 Ag8A S11 117.1(3) . . ?
S11 Ag8A Ag7A 49.5(2) . . ?
S11 Ag8A Ag9A 35.7(4) . . ?
Ag10 Ag9 Ag8 144.39(10) . . ?
Ag10 Ag9 Ag11 124.70(10) . . ?
Ag11 Ag9 Ag8 90.74(7) . . ?
S3 Ag9 Ag8 44.77(12) . . ?
S3 Ag9 Ag10 160.61(13) . . ?
S3 Ag9 Ag11 49.76(12) . . ?
S3 Ag9 S14 110.4(2) . . ?
S11 Ag9 Ag8 86.08(15) . . ?
S11 Ag9 Ag10 59.21(15) . . ?
S11 Ag9 Ag11 162.17(15) . . ?
S11 Ag9 S3 119.79(19) . . ?
S11 Ag9 S14 111.0(2) . . ?
S14 Ag9 Ag8 155.02(18) . . ?
S14 Ag9 Ag10 57.94(17) . . ?
S14 Ag9 Ag11 67.33(16) . . ?
Ag1B Ag9A Ag2B 143.7(12) . . ?
Ag1B Ag9A Ag8A 126.2(11) . . ?
Ag1B Ag9A S14 99.6(10) . . ?
Ag2B Ag9A Ag8A 89.9(6) . . ?
S11 Ag9A Ag1B 69.0(9) . . ?
S11 Ag9A Ag2B 144.7(10) . . ?
S11 Ag9A Ag8A 61.6(6) . . ?
S11 Ag9A S14 149.3(10) . . ?
S14 Ag9A Ag2B 45.2(5) . . ?
S14 Ag9A Ag8A 133.9(8) . . ?
Ag9 Ag10 Ag25 98.42(7) . . ?
Ag24 Ag10 Ag9 97.03(9) . . ?
Ag24 Ag10 Ag25 61.36(6) . . ?
O23 Ag10 Ag9 141.3(6) . . ?
O23 Ag10 Ag24 83.2(7) . . ?
O23 Ag10 Ag25 114.9(7) . . ?
O23 Ag10 S11 119.7(7) . . ?
O23 Ag10 S13 99.3(6) . . ?
O23 Ag10 S14 100.3(6) . . ?
S11 Ag10 Ag9 52.14(12) . . ?
S11 Ag10 Ag24 149.17(14) . . ?
S11 Ag10 Ag25 117.37(14) . . ?
S13 Ag10 Ag9 117.62(15) . . ?
S13 Ag10 Ag24 105.29(15) . . ?
S13 Ag10 Ag25 50.34(13) . . ?
S13 Ag10 S11 91.85(19) . . ?
S13 Ag10 S14 146.28(18) . . ?
S14 Ag10 Ag9 54.82(13) . . ?
S14 Ag10 Ag24 50.73(13) . . ?
S14 Ag10 Ag25 96.32(13) . . ?
S14 Ag10 S11 101.81(18) . . ?
Ag9 Ag11 Ag15 100.85(7) . . ?
Ag12 Ag11 Ag9 88.55(7) . . ?
Ag12 Ag11 Ag15 162.82(7) . . ?
Ag14 Ag11 Ag9 160.32(8) . . ?
Ag14 Ag11 Ag12 109.98(7) . . ?
Ag14 Ag11 Ag15 63.12(6) . . ?
O14 Ag11 Ag9 80.8(3) . . ?
O14 Ag11 Ag12 58.6(2) . . ?
O14 Ag11 Ag14 114.1(3) . . ?
O14 Ag11 Ag15 108.3(2) . . ?
S3 Ag11 Ag9 52.69(12) . . ?
S3 Ag11 Ag12 141.13(14) . . ?
S3 Ag11 Ag14 108.28(13) . . ?
S3 Ag11 Ag15 50.89(12) . . ?
S3 Ag11 O14 110.5(3) . . ?
S12 Ag11 Ag9 139.32(18) . . ?
S12 Ag11 Ag12 58.76(16) . . ?
S12 Ag11 Ag14 54.27(16) . . ?
S12 Ag11 Ag15 117.34(17) . . ?
S12 Ag11 O14 98.8(3) . . ?
S12 Ag11 S3 150.63(18) . . ?
Ag22 Ag12 Ag11 156.10(9) . . ?
Ag22 Ag12 Ag24 58.49(6) . . ?
Ag24 Ag12 Ag11 116.44(7) . . ?
S5 Ag12 Ag11 123.06(12) . . ?
S5 Ag12 Ag22 52.08(11) . . ?
S5 Ag12 Ag24 110.13(12) . . ?
S5 Ag12 S12 102.05(18) . . ?
S5 Ag12 S14 158.5(2) . . ?
S12 Ag12 Ag11 48.14(12) . . ?
S12 Ag12 Ag22 149.22(14) . . ?
S12 Ag12 Ag24 146.02(15) . . ?
S14 Ag12 Ag11 68.98(15) . . ?
S14 Ag12 Ag22 109.10(17) . . ?
S14 Ag12 Ag24 50.72(16) . . ?
S14 Ag12 S12 98.9(2) . . ?
O25 Ag13 Ag14 111.1(8) . . ?
O25 Ag13 S9 106.5(10) . . ?
S9 Ag13 Ag14 108.8(3) . . ?
S12 Ag13 Ag14 51.2(2) . . ?
S12 Ag13 O25 111.9(10) . . ?
S12 Ag13 S9 141.2(3) . . ?
Ag4B Ag14 Ag15 142.46(15) . . ?
Ag11 Ag14 Ag6 111.6(4) . 3_666 ?
Ag11 Ag14 Ag13 86.24(16) . . ?
Ag11 Ag14 Ag15 62.15(6) . . ?
Ag13 Ag14 Ag6 65.2(4) . 3_666 ?
Ag13 Ag14 Ag15 137.26(14) . . ?
Ag15 Ag14 Ag6 98.82(14) . 3_666 ?
O17 Ag14 Ag4B 116.1(5) . . ?
O17 Ag14 Ag6 135.4(8) . 3_666 ?
O17 Ag14 Ag11 113.0(7) . . ?
O17 Ag14 Ag13 118.2(5) . . ?
O17 Ag14 Ag15 101.1(5) . . ?
O17 Ag14 S12 101.6(6) . . ?
S10 Ag14 Ag4B 114.5(2) . . ?
S10 Ag14 Ag6 57.0(3) . 3_666 ?
S10 Ag14 Ag11 99.58(15) . . ?
S10 Ag14 Ag13 119.82(19) . . ?
S10 Ag14 Ag15 47.67(15) . . ?
S10 Ag14 O17 113.9(5) . . ?
S10 Ag14 S12 141.76(18) . . ?
S12 Ag14 Ag4B 56.3(2) . . ?
S12 Ag14 Ag6 106.2(4) . 3_666 ?
S12 Ag14 Ag11 51.51(15) . . ?
S12 Ag14 Ag13 45.6(2) . . ?
S12 Ag14 Ag15 113.62(16) . . ?
Ag11 Ag15 Ag14 54.74(6) . . ?
Ag11 Ag15 Ag16 101.47(7) . . ?
Ag14 Ag15 Ag16 88.21(7) . . ?
Ag17 Ag15 Ag11 128.02(7) . . ?
Ag17 Ag15 Ag14 149.68(8) . . ?
Ag17 Ag15 Ag16 61.48(6) . . ?
S3 Ag15 Ag11 48.65(11) . . ?
S3 Ag15 Ag14 98.57(13) . . ?
S3 Ag15 Ag16 127.61(12) . . ?
S3 Ag15 Ag17 100.68(12) . . ?
S3 Ag15 S6 86.11(16) . . ?
S6 Ag15 Ag11 134.75(13) . . ?
S6 Ag15 Ag14 154.33(13) . . ?
S6 Ag15 Ag16 108.98(12) . . ?
S6 Ag15 Ag17 50.86(11) . . ?
S10 Ag15 Ag11 93.34(15) . . ?
S10 Ag15 Ag14 47.86(14) . . ?
S10 Ag15 Ag16 49.48(13) . . ?
S10 Ag15 Ag17 104.93(15) . . ?
S10 Ag15 S3 141.99(19) . . ?
S10 Ag15 S6 131.90(18) . . ?
Ag1 Ag16 Ag15 176.18(7) 3_666 . ?
Ag1 Ag16 Ag17 125.24(7) 3_666 . ?
Ag17 Ag16 Ag15 53.79(6) . . ?
O11 Ag16 Ag1 66.6(2) . 3_666 ?
O11 Ag16 Ag15 110.2(2) . . ?
O11 Ag16 Ag17 115.7(3) . . ?
O11 Ag16 S16 77.4(3) . 3_666 ?
S2 Ag16 Ag1 77.17(12) . 3_666 ?
S2 Ag16 Ag15 102.19(13) . . ?
S2 Ag16 Ag17 48.49(11) . . ?
S2 Ag16 O11 104.8(3) . . ?
S2 Ag16 S10 136.56(17) . . ?
S2 Ag16 S16 118.96(17) . 3_666 ?
S10 Ag16 Ag1 136.16(16) . 3_666 ?
S10 Ag16 Ag15 46.49(15) . . ?
S10 Ag16 Ag17 95.21(15) . . ?
S10 Ag16 O11 113.7(3) . . ?
S10 Ag16 S16 89.27(19) . 3_666 ?
S16 Ag16 Ag1 47.05(14) 3_666 3_666 ?
S16 Ag16 Ag15 135.14(14) 3_666 . ?
S16 Ag16 Ag17 162.50(12) 3_666 . ?
Ag15 Ag17 Ag16 64.73(6) . . ?
Ag15 Ag17 Ag18 104.25(7) . . ?
Ag18 Ag17 Ag16 167.91(7) . . ?
Ag23 Ag17 Ag15 162.24(7) 3_666 . ?
Ag23 Ag17 Ag16 105.42(6) 3_666 . ?
Ag23 Ag17 Ag18 83.82(7) 3_666 . ?
S2 Ag17 Ag15 114.55(12) . . ?
S2 Ag17 Ag16 49.94(11) . . ?
S2 Ag17 Ag18 141.16(12) . . ?
S2 Ag17 Ag23 58.52(11) . 3_666 ?
S6 Ag17 Ag15 58.11(13) . . ?
S6 Ag17 Ag16 118.72(15) . . ?
S6 Ag17 Ag18 53.58(14) . . ?
S6 Ag17 Ag23 135.41(15) . 3_666 ?
S6 Ag17 S2 155.45(17) . . ?
Ag8 Ag18 Ag17 74.66(7) . . ?
Ag19 Ag18 Ag8 107.76(10) . . ?
Ag19 Ag18 Ag17 137.13(8) . . ?
O16 Ag18 Ag8 133.0(7) . . ?
O16 Ag18 Ag17 134.9(7) . . ?
O16 Ag18 Ag19 75.5(7) . . ?
O16 Ag18 S4 98.3(7) . 3_666 ?
O16 Ag18 S6 100.0(7) . . ?
O16 Ag18 S8 97.4(7) . . ?
S4 Ag18 Ag8 126.07(12) 3_666 . ?
S4 Ag18 Ag17 79.70(12) 3_666 . ?
S4 Ag18 Ag19 64.25(12) 3_666 . ?
S4 Ag18 S8 118.26(17) 3_666 . ?
S6 Ag18 Ag8 70.78(12) . . ?
S6 Ag18 Ag17 49.96(11) . . ?
S6 Ag18 Ag19 172.64(14) . . ?
S6 Ag18 S4 122.66(17) . 3_666 ?
S6 Ag18 S8 112.49(16) . . ?
S8 Ag18 Ag8 50.88(12) . . ?
S8 Ag18 Ag17 123.50(12) . . ?
S8 Ag18 Ag19 62.90(13) . . ?
Ag5A Ag19 Ag18 99.93(17) . . ?
Ag5A Ag19 S4 129.01(18) . 3_666 ?
Ag5A Ag19 S8 46.47(18) . . ?
Ag18 Ag19 Ag5 114.72(15) . . ?
Ag18 Ag19 S4 52.88(11) . 3_666 ?
Ag18 Ag19 S8 55.66(12) . . ?
O15 Ag19 Ag5 130.7(8) . . ?
O15 Ag19 Ag5A 116.3(8) . . ?
O15 Ag19 Ag18 87.0(8) . . ?
O15 Ag19 S4 105.4(7) . 3_666 ?
O15 Ag19 S8 97.5(8) . . ?
O15 Ag19 S15 139.8(8) . . ?
S4 Ag19 Ag5 123.24(16) 3_666 . ?
S4 Ag19 S8 102.18(15) 3_666 . ?
S8 Ag19 Ag5 66.74(17) . . ?
S15 Ag19 Ag5 41.9(2) . . ?
S15 Ag19 Ag5A 64.4(2) . . ?
S15 Ag19 Ag18 133.19(15) . . ?
S15 Ag19 S4 101.2(2) . 3_666 ?
S15 Ag19 S8 105.7(2) . . ?
Ag4 Ag20 S5 163.30(18) 3_666 . ?
Ag4A Ag20 Ag4 35.2(3) 3_666 3_666 ?
Ag4A Ag20 Ag5 23.0(2) 3_666 3_666 ?
Ag4A Ag20 S5 160.4(3) 3_666 . ?
O13 Ag20 Ag4 94.2(3) . 3_666 ?
O13 Ag20 Ag4A 96.2(3) . 3_666 ?
O13 Ag20 Ag5 94.2(3) . 3_666 ?
O13 Ag20 S5 80.2(3) . . ?
O13 Ag20 S15 112.8(3) . 3_666 ?
S5 Ag20 Ag5 137.45(18) . 3_666 ?
S9 Ag20 Ag4 60.18(19) . 3_666 ?
S9 Ag20 Ag4A 94.8(3) . 3_666 ?
S9 Ag20 Ag5 117.7(2) . 3_666 ?
S9 Ag20 O13 98.3(3) . . ?
S9 Ag20 S5 104.82(18) . . ?
S9 Ag20 S15 143.3(2) . 3_666 ?
S15 Ag20 Ag4 97.1(2) 3_666 3_666 ?
S15 Ag20 Ag4A 63.9(3) 3_666 3_666 ?
S15 Ag20 Ag5 43.9(2) 3_666 3_666 ?
S15 Ag20 S5 99.5(2) 3_666 . ?
Ag22 Ag21 Ag23 68.16(7) . . ?
O20 Ag21 Ag22 80.2(8) . . ?
O20 Ag21 Ag23 120.3(6) . . ?
O20 Ag21 S4 102.8(6) . . ?
O20 Ag21 S5 102.6(7) . . ?
O20 Ag21 S15 102.0(7) . 3_666 ?
S4 Ag21 Ag22 106.70(13) . . ?
S4 Ag21 Ag23 47.21(11) . . ?
S4 Ag21 S5 143.90(16) . . ?
S4 Ag21 S15 101.53(17) . 3_666 ?
S5 Ag21 Ag22 53.66(12) . . ?
S5 Ag21 Ag23 97.44(12) . . ?
S5 Ag21 S15 97.79(16) . 3_666 ?
S15 Ag21 Ag22 150.48(14) 3_666 . ?
S15 Ag21 Ag23 130.13(14) 3_666 . ?
Ag21 Ag22 Ag12 106.65(7) . . ?
Ag21 Ag22 Ag24 147.79(9) . . ?
Ag24 Ag22 Ag12 61.34(6) . . ?
O19 Ag22 Ag12 134.3(6) . . ?
O19 Ag22 Ag21 83.1(8) . . ?
O19 Ag22 Ag24 127.5(8) . . ?
O19 Ag22 S5 104.2(6) . . ?
O19 Ag22 S7 113.4(6) . . ?
O19 Ag22 O18 80.7(11) . . ?
S5 Ag22 Ag12 53.28(12) . . ?
S5 Ag22 Ag21 58.05(13) . . ?
S5 Ag22 Ag24 114.15(14) . . ?
S5 Ag22 O18 93.9(10) . . ?
S7 Ag22 Ag12 105.32(14) . . ?
S7 Ag22 Ag21 109.15(15) . . ?
S7 Ag22 Ag24 53.52(13) . . ?
S7 Ag22 S5 138.70(17) . . ?
S7 Ag22 O18 108.2(11) . . ?
O18 Ag22 Ag12 64.5(7) . . ?
O18 Ag22 Ag21 142.6(11) . . ?
O18 Ag22 Ag24 62.9(10) . . ?
Ag17 Ag23 Ag21 125.66(7) 3_666 . ?
O7 Ag23 Ag17 95.5(3) . 3_666 ?
O7 Ag23 Ag21 75.0(3) . . ?
O7 Ag23 S2 101.7(3) . 3_666 ?
O7 Ag23 S4 105.8(3) . . ?
O7 Ag23 S7 106.1(3) . . ?
S2 Ag23 Ag17 51.61(10) 3_666 3_666 ?
S2 Ag23 Ag21 175.78(10) 3_666 . ?
S2 Ag23 S7 91.95(15) 3_666 . ?
S4 Ag23 Ag17 84.75(13) . 3_666 ?
S4 Ag23 Ag21 49.70(12) . . ?
S4 Ag23 S2 130.13(15) . 3_666 ?
S4 Ag23 S7 118.32(17) . . ?
S7 Ag23 Ag17 141.18(13) . 3_666 ?
S7 Ag23 Ag21 91.45(13) . . ?
Ag10 Ag24 Ag12 109.57(8) . . ?
Ag10 Ag24 Ag22 151.67(8) . . ?
Ag10 Ag24 Ag25 60.47(6) . . ?
Ag22 Ag24 Ag12 60.17(5) . . ?
Ag22 Ag24 Ag25 97.17(7) . . ?
Ag25 Ag24 Ag12 111.84(6) . . ?
O24 Ag24 Ag10 78.9(7) . . ?
O24 Ag24 Ag12 141.4(6) . . ?
O24 Ag24 Ag22 126.6(7) . . ?
O24 Ag24 Ag25 105.1(6) . . ?
O24 Ag24 S7 108.1(6) . . ?
O24 Ag24 S14 107.8(7) . . ?
S7 Ag24 Ag10 112.92(14) . . ?
S7 Ag24 Ag12 102.94(13) . . ?
S7 Ag24 Ag22 51.85(13) . . ?
S7 Ag24 Ag25 53.24(13) . . ?
S14 Ag24 Ag10 60.61(16) . . ?
S14 Ag24 Ag12 53.70(15) . . ?
S14 Ag24 Ag22 113.75(16) . . ?
S14 Ag24 Ag25 102.68(14) . . ?
S14 Ag24 S7 141.07(16) . . ?
Ag10 Ag25 Ag24 58.17(7) . . ?
Ag24 Ag25 Ag1B 73.4(4) . . ?
O6 Ag25 Ag1B 81.2(4) . . ?
O6 Ag25 Ag10 72.7(3) . . ?
O6 Ag25 Ag24 64.7(3) . . ?
O6 Ag25 S2 96.4(3) . 3_666 ?
O6 Ag25 S7 86.3(3) . . ?
O6 Ag25 S13 118.5(3) . . ?
S2 Ag25 Ag1B 141.6(4) 3_666 . ?
S2 Ag25 Ag10 152.96(11) 3_666 . ?
S2 Ag25 Ag24 139.92(11) 3_666 . ?
S7 Ag25 Ag1B 123.7(4) . . ?
S7 Ag25 Ag10 109.37(14) . . ?
S7 Ag25 Ag24 51.93(12) . . ?
S7 Ag25 S2 94.15(15) . 3_666 ?
S13 Ag25 Ag1B 43.3(4) . . ?
S13 Ag25 Ag10 57.56(15) . . ?
S13 Ag25 Ag24 108.76(16) . . ?
S13 Ag25 S2 111.30(18) . 3_666 ?
S13 Ag25 S7 140.62(18) . . ?
Ag4 C1A Ag5 73.5(6) . . ?
C2A C1A Ag4 175.4(7) . . ?
C2A C1A Ag5 103.9(16) . . ?
C2A C1A C6A 120.0 . . ?
C2A C1A S1A 120.0(5) . . ?
C6A C1A Ag4 64.6(7) . . ?
C6A C1A Ag5 112.5(16) . . ?
C6A C1A S1A 120.0(5) . . ?
S1A C1A Ag4 55.4(7) . . ?
S1A C1A Ag5 51.5(7) . . ?
C1A C2A H2A 120.0 . . ?
C3A C2A C1A 120.0 . . ?
C3A C2A H2A 120.0 . . ?
C2A C3A H3A 120.0 . . ?
C2A C3A C4A 120.0 . . ?
C4A C3A H3A 120.0 . . ?
C3A C4A C8A 122.1(9) . . ?
C5A C4A C3A 120.0 . . ?
C5A C4A C8A 117.9(9) . . ?
C4A C5A H5A 120.0 . . ?
C6A C5A C4A 120.0 . . ?
C6A C5A H5A 120.0 . . ?
Ag4 C6A H6A 48.2 . . ?
C1A C6A Ag4 71.8(7) . . ?
C1A C6A H6A 120.0 . . ?
C5A C6A Ag4 168.2(7) . . ?
C5A C6A C1A 120.0 . . ?
C5A C6A H6A 120.0 . . ?
C5 C4 C3 120.0 . . ?
C5 C4 C8 121(4) . . ?
C3 C4 C8 119(4) . . ?
C4 C5 H5 120.0 . . ?
C4 C5 C6 120.0 . . ?
C6 C5 H5 120.0 . . ?
C5 C6 H6 120.0 . . ?
C5 C6 C1 120.0 . . ?
C1 C6 H6 120.0 . . ?
C6 C1 S1 121(4) . . ?
C2 C1 C6 120.0 . . ?
C2 C1 S1 118(4) . . ?
Ag2 C2 H2 30.0 . . ?
C1 C2 Ag2 99(3) . . ?
C1 C2 H2 120.0 . . ?
C3 C2 Ag2 135(3) . . ?
C3 C2 C1 120.0 . . ?
C3 C2 H2 120.0 . . ?
C4 C3 H3 120.0 . . ?
C2 C3 C4 120.0 . . ?
C2 C3 H3 120.0 . . ?
H7A C7 H7B 109.6 . . ?
H7A C7 H7C 109.4 . . ?
H7B C7 H7C 109.4 . . ?
C8 C7 H7A 106.3 . . ?
C8 C7 H7B 109.5 . . ?
C8 C7 H7C 112.6 . . ?
H7AA C7A H7AB 109.4 . . ?
H7AA C7A H7AC 109.5 . . ?
H7AB C7A H7AC 109.4 . . ?
C8A C7A H7AA 109.4 . . ?
C8A C7A H7AB 108.5 . . ?
C8A C7A H7AC 110.6 . . ?
C4 C8 C7 109.2(8) . . ?
C9 C8 C4 109.4(8) . . ?
C9 C8 C7 109.6(8) . . ?
C10 C8 C4 109.5(8) . . ?
C10 C8 C7 109.4(8) . . ?
C10 C8 C9 109.6(8) . . ?
C4A C8A C7A 109.1(7) . . ?
C4A C8A C9A 109.6(8) . . ?
C4A C8A C10A 109.5(8) . . ?
C9A C8A C7A 109.3(8) . . ?
C10A C8A C7A 109.5(8) . . ?
C10A C8A C9A 109.7(8) . . ?
C8 C9 H9A 111.5 . . ?
C8 C9 H9B 108.6 . . ?
C8 C9 H9C 108.2 . . ?
H9A C9 H9B 109.5 . . ?
H9A C9 H9C 109.4 . . ?
H9B C9 H9C 109.5 . . ?
C8A C9A H9AA 106.4 . . ?
C8A C9A H9AB 111.6 . . ?
C8A C9A H9AC 110.4 . . ?
H9AA C9A H9AB 109.5 . . ?
H9AA C9A H9AC 109.6 . . ?
H9AB C9A H9AC 109.4 . . ?
C8 C10 H10A 106.4 . . ?
C8 C10 H10B 108.2 . . ?
C8 C10 H10C 113.8 . . ?
H10A C10 H10B 109.5 . . ?
H10A C10 H10C 109.4 . . ?
H10B C10 H10C 109.5 . . ?
C8A C10A H10D 109.1 . . ?
C8A C10A H10E 110.6 . . ?
C8A C10A H10F 108.7 . . ?
H10D C10A H10E 109.4 . . ?
H10D C10A H10F 109.5 . . ?
H10E C10A H10F 109.5 . . ?
H11A C11 H11B 109.5 . . ?
H11A C11 H11C 109.4 . . ?
H11B C11 H11C 109.4 . . ?
C162 C11 H11A 109.7 . . ?
C162 C11 H11B 110.3 . . ?
C162 C11 H11C 108.5 . . ?
H11D C11A H11E 109.5 . . ?
H11D C11A H11F 109.4 . . ?
H11E C11A H11F 109.5 . . ?
C162 C11A H11D 121.8 . . ?
C162 C11A H11E 104.2 . . ?
C162 C11A H11F 101.7 . . ?
H12A C12 H12B 109.5 . . ?
H12A C12 H12C 109.4 . . ?
H12B C12 H12C 109.5 . . ?
C162 C12 H12A 109.6 . . ?
C162 C12 H12B 107.5 . . ?
C162 C12 H12C 111.3 . . ?
H12D C12A H12E 109.5 . . ?
H12D C12A H12F 109.4 . . ?
H12E C12A H12F 109.5 . . ?
C162 C12A H12D 101.5 . . ?
C162 C12A H12E 109.3 . . ?
C162 C12A H12F 117.3 . . ?
H13A C13 H13B 109.4 . . ?
H13A C13 H13C 109.5 . . ?
H13B C13 H13C 109.4 . . ?
C162 C13 H13A 108.3 . . ?
C162 C13 H13B 110.5 . . ?
C162 C13 H13C 109.7 . . ?
H13D C13A H13E 109.5 . . ?
H13D C13A H13F 109.4 . . ?
H13E C13A H13F 109.4 . . ?
C162 C13A H13D 107.8 . . ?
C162 C13A H13E 120.2 . . ?
C162 C13A H13F 99.9 . . ?
H14A C14 H14B 109.5 . . ?
H14A C14 H14C 109.4 . . ?
H14B C14 H14C 109.5 . . ?
C157 C14 H14A 106.2 . . ?
C157 C14 H14B 104.4 . . ?
C157 C14 H14C 117.4 . . ?
H14D C14A H14E 109.5 . . ?
H14D C14A H14F 109.5 . . ?
H14E C14A H14F 109.5 . . ?
C157 C14A H14D 108.7 . . ?
C157 C14A H14E 106.9 . . ?
C157 C14A H14F 112.8 . . ?
H15A C15 H15B 109.5 . . ?
H15A C15 H15C 109.5 . . ?
H15B C15 H15C 109.5 . . ?
C157 C15 H15A 106.3 . . ?
C157 C15 H15B 107.0 . . ?
C157 C15 H15C 114.9 . . ?
H15D C15A H15E 109.5 . . ?
H15D C15A H15F 109.4 . . ?
H15E C15A H15F 109.5 . . ?
C157 C15A H15D 108.3 . . ?
C157 C15A H15E 107.1 . . ?
C157 C15A H15F 113.0 . . ?
H16A C16 H16B 109.5 . . ?
H16A C16 H16C 109.5 . . ?
H16B C16 H16C 109.5 . . ?
C157 C16 H16A 114.2 . . ?
C157 C16 H16B 106.9 . . ?
C157 C16 H16C 107.1 . . ?
H16D C16A H16E 109.5 . . ?
H16D C16A H16F 109.5 . . ?
H16E C16A H16F 109.5 . . ?
C157 C16A H16D 109.0 . . ?
C157 C16A H16E 107.1 . . ?
C157 C16A H16F 112.3 . . ?
H17A C17 H17B 109.4 . . ?
H17A C17 H17C 109.5 . . ?
H17B C17 H17C 109.4 . . ?
C165 C17 H17A 109.2 . . ?
C165 C17 H17B 110.4 . . ?
C165 C17 H17C 108.9 . . ?
H17D C17A H17E 109.5 . . ?
H17D C17A H17F 109.5 . . ?
H17E C17A H17F 109.4 . . ?
C165 C17A H17D 109.8 . . ?
C165 C17A H17E 110.2 . . ?
C165 C17A H17F 108.4 . . ?
H18A C18 H18B 109.5 . . ?
H18A C18 H18C 109.5 . . ?
H18B C18 H18C 109.5 . . ?
C165 C18 H18A 110.1 . . ?
C165 C18 H18B 108.5 . . ?
C165 C18 H18C 109.9 . . ?
H18D C18A H18E 109.5 . . ?
H18D C18A H18F 109.5 . . ?
H18E C18A H18F 109.5 . . ?
C165 C18A H18D 110.4 . . ?
C165 C18A H18E 110.2 . . ?
C165 C18A H18F 107.8 . . ?
H19A C19 H19B 109.4 . . ?
H19A C19 H19C 109.5 . . ?
H19B C19 H19C 109.5 . . ?
C165 C19 H19A 109.1 . . ?
C165 C19 H19B 109.7 . . ?
C165 C19 H19C 109.5 . . ?
H19D C19A H19E 109.6 . . ?
H19D C19A H19F 109.5 . . ?
H19E C19A H19F 109.4 . . ?
C165 C19A H19D 111.1 . . ?
C165 C19A H19E 109.0 . . ?
C165 C19A H19F 108.3 . . ?
H20A C20 H20B 109.5 . . ?
H20A C20 H20C 109.5 . . ?
H20B C20 H20C 109.4 . . ?
C54 C20 H20A 107.8 . . ?
C54 C20 H20B 110.9 . . ?
C54 C20 H20C 109.7 . . ?
H20D C20A H20E 109.4 . . ?
H20D C20A H20F 109.5 . . ?
H20E C20A H20F 109.5 . . ?
C54 C20A H20D 109.1 . . ?
C54 C20A H20E 109.0 . . ?
C54 C20A H20F 110.2 . . ?
H21A C21 H21B 109.5 . . ?
H21A C21 H21C 109.5 . . ?
H21B C21 H21C 109.5 . . ?
C54 C21 H21A 110.6 . . ?
C54 C21 H21B 107.7 . . ?
C54 C21 H21C 109.9 . . ?
H21D C21A H21E 109.5 . . ?
H21D C21A H21F 109.5 . . ?
H21E C21A H21F 109.5 . . ?
C54 C21A H21D 109.2 . . ?
C54 C21A H21E 108.9 . . ?
C54 C21A H21F 110.2 . . ?
H22A C22 H22B 109.5 . . ?
H22A C22 H22C 109.5 . . ?
H22B C22 H22C 109.4 . . ?
C54 C22 H22A 108.0 . . ?
C54 C22 H22B 110.9 . . ?
C54 C22 H22C 109.5 . . ?
H22D C22A H22E 109.5 . . ?
H22D C22A H22F 109.4 . . ?
H22E C22A H22F 109.5 . . ?
C54 C22A H22D 108.7 . . ?
C54 C22A H22E 109.6 . . ?
C54 C22A H22F 110.2 . . ?
C32 C23 C51 116.6(16) . . ?
C32 C23 S2 123.4(14) . . ?
C51 C23 S2 119.8(14) . . ?
C41 C24 C68 121(2) . . ?
C41 C24 S3 120(2) . . ?
C68 C24 S3 119(2) . . ?
C30 C25 S6 123.8(13) . . ?
C31 C25 C30 119.7(17) . . ?
C31 C25 S6 116.3(15) . . ?
C33 C26 S10 120.1(17) . . ?
C71 C26 C33 117(2) . . ?
C71 C26 S10 123.3(18) . . ?
C48 C27 C62 122(2) . . ?
C77 C27 C48 117(2) . . ?
C77 C27 C62 122(2) . . ?
C36 C28 S4 121.4(18) . . ?
C57 C28 C36 114.0(19) . . ?
C57 C28 S4 124.6(19) . . ?
C40 C29 C45 118.9(18) . . ?
C61 C29 C40 113.6(17) . . ?
C61 C29 C45 127.6(18) . . ?
C25 C30 H30 120.9 . . ?
C25 C30 C61 118.2(17) . . ?
C61 C30 H30 120.9 . . ?
C25 C31 H31 120.6 . . ?
C25 C31 C40 118.9(18) . . ?
C40 C31 H31 120.6 . . ?
C23 C32 H32 118.6 . . ?
C23 C32 C37 122.9(18) . . ?
C37 C32 H32 118.6 . . ?
C26 C33 H33 119.7 . . ?
C26 C33 C48 121(2) . . ?
C48 C33 H33 119.7 . . ?
O21 C34 C178 123(2) . . ?
O21 C34 O22 123.1(13) . . ?
O22 C34 C178 114(2) . . ?
C56 C35 C81 115(2) . . ?
C56 C35 S16 121(2) . . ?
C81 C35 S16 124(2) . . ?
C28 C36 H36 117.9 . . ?
C60 C36 C28 124(2) . . ?
C60 C36 H36 117.9 . . ?
C32 C37 H37 120.0 . . ?
C49 C37 C32 119.9(17) . . ?
C49 C37 H37 120.0 . . ?
C55 C38 C78 121(2) . . ?
C55 C38 S14 119(2) . . ?
C78 C38 S14 120(2) . . ?
C73 C39 C69 121(2) . . ?
C125 C39 C69 119(3) . . ?
C125 C39 C73 120(3) . . ?
C29 C40 C31 123.9(17) . . ?
C29 C40 H40 118.0 . . ?
C31 C40 H40 118.0 . . ?
C24 C41 H41 119.6 . . ?
C24 C41 C52 121(3) . . ?
C52 C41 H41 119.6 . . ?
C59 C42 H42 119.5 . . ?
C72 C42 H42 119.5 . . ?
C72 C42 C59 121(3) . . ?
C49 C44 H44 119.5 . . ?
C51 C44 H44 119.5 . . ?
C51 C44 C49 120.9(17) . . ?
C29 C45 C46 111.3(18) . . ?
C29 C45 C67 112.0(17) . . ?
C29 C45 C70 110.4(16) . . ?
C46 C45 C67 109.2(17) . . ?
C46 C45 C70 106.0(17) . . ?
C70 C45 C67 107.7(18) . . ?
C45 C46 H46A 108.8 . . ?
C45 C46 H46B 109.8 . . ?
C45 C46 H46C 109.9 . . ?
H46A C46 H46B 109.4 . . ?
H46A C46 H46C 109.5 . . ?
H46B C46 H46C 109.4 . . ?
O15 C47 C175 113(4) . . ?
O16 C47 C175 114(4) . . ?
O16 C47 O15 134(4) . . ?
C27 C48 H48 119.6 . . ?
C33 C48 C27 121(2) . . ?
C33 C48 H48 119.6 . . ?
C37 C49 C44 117.6(14) . . ?
C37 C49 C54 122.2(16) . . ?
C44 C49 C54 120.2(15) . . ?
C23 C51 C44 121.8(18) . . ?
C23 C51 H51 119.1 . . ?
C44 C51 H51 119.1 . . ?
C41 C52 H52 118.7 . . ?
C41 C52 C83 123(3) . . ?
C83 C52 H52 118.7 . . ?
C63 C53 C95 123(2) . . ?
C63 C53 S11 121(2) . . ?
C95 C53 S11 115.7(19) . . ?
C20 C54 C21 108.8(9) . . ?
C20A C54 C21A 109.8(9) . . ?
C20A C54 C22A 110.0(9) . . ?
C20A C54 C49 105.5(17) . . ?
C21A C54 C49 110.7(18) . . ?
C22 C54 C20 109.2(9) . . ?
C22 C54 C21 109.1(9) . . ?
C22A C54 C21A 109.7(9) . . ?
C22A C54 C49 111.2(18) . . ?
C49 C54 C20 108.5(17) . . ?
C49 C54 C21 110.9(18) . . ?
C49 C54 C22 110.3(17) . . ?
C38 C55 H55 121.3 . . ?
C38 C55 C116 117(3) . . ?
C116 C55 H55 121.3 . . ?
C35 C56 H56 117.0 . . ?
C35 C56 C73 126(3) . . ?
C73 C56 H56 117.0 . . ?
C28 C57 H57 120.0 . . ?
C76 C57 C28 120(2) . . ?
C76 C57 H57 120.0 . . ?
C80 C58 C66 124(3) . . ?
C80 C58 C97 117(2) . . ?
C97 C58 C66 118(3) . . ?
C42 C59 C94 119(2) . . ?
C42 C59 S7 124(2) . . ?
C94 C59 S7 117(2) . . ?
C36 C60 H60 120.7 . . ?
C36 C60 C65 119(2) . . ?
C65 C60 H60 120.7 . . ?
C29 C61 C30 125.4(19) . . ?
C29 C61 H61 117.3 . . ?
C30 C61 H61 117.3 . . ?
C27 C62 C91 115(2) . . ?
C119 C62 C27 110(2) . . ?
C119 C62 C91 105(2) . . ?
C119 C62 C156 108(2) . . ?
C156 C62 C27 110(2) . . ?
C156 C62 C91 109(2) . . ?
C53 C63 H63 120.8 . . ?
C53 C63 C80 118(3) . . ?
C80 C63 H63 120.8 . . ?
H64A C64 H64B 109.5 . . ?
H64A C64 H64C 109.5 . . ?
H64B C64 H64C 109.4 . . ?
C79 C64 H64A 110.9 . . ?
C79 C64 H64B 109.3 . . ?
C79 C64 H64C 108.3 . . ?
C60 C65 C79 116(2) . . ?
C76 C65 C60 116(2) . . ?
C76 C65 C79 127(2) . . ?
C58 C66 C135 108(2) . . ?
C117 C66 C58 113(2) . . ?
C117 C66 C135 110(3) . . ?
C164 C66 C58 112(2) . . ?
C164 C66 C117 110(2) . . ?
C164 C66 C135 104(2) . . ?
C45 C67 H67A 109.0 . . ?
C45 C67 H67B 110.6 . . ?
C45 C67 H67C 108.8 . . ?
H67A C67 H67B 109.5 . . ?
H67A C67 H67C 109.5 . . ?
H67B C67 H67C 109.4 . . ?
C24 C68 H68 120.2 . . ?
C24 C68 C96 120(3) . . ?
C96 C68 H68 120.2 . . ?
C75 C69 C39 116(2) . . ?
C75 C69 C128 103(2) . . ?
C111 C69 C39 113(2) . . ?
C111 C69 C75 102(3) . . ?
C111 C69 C128 115(3) . . ?
C128 C69 C39 108(2) . . ?
C45 C70 H70A 110.3 . . ?
C45 C70 H70B 108.2 . . ?
C45 C70 H70C 109.9 . . ?
H70A C70 H70B 109.5 . . ?
H70A C70 H70C 109.5 . . ?
H70B C70 H70C 109.4 . . ?
C26 C71 H71 117.2 . . ?
C77 C71 C26 126(2) . . ?
C77 C71 H71 117.2 . . ?
C42 C72 H72 120.1 . . ?
C42 C72 C120 120(3) . . ?
C120 C72 H72 120.1 . . ?
C39 C73 C56 116(3) . . ?
C39 C73 H73 122.1 . . ?
C56 C73 H73 122.1 . . ?
C122 C74 C50 111(3) . . ?
C136 C74 C122 103(3) . . ?
C136 C74 C139 121(3) . . ?
C136 C74 C50 112(2) . . ?
C139 C74 C122 99(3) . . ?
C139 C74 C50 109(3) . . ?
C69 C75 H75A 109.5 . . ?
C69 C75 H75B 109.5 . . ?
C69 C75 H75C 109.5 . . ?
H75A C75 H75B 109.5 . . ?
H75A C75 H75C 109.5 . . ?
H75B C75 H75C 109.5 . . ?
C57 C76 H76 116.9 . . ?
C65 C76 C57 126(2) . . ?
C65 C76 H76 116.9 . . ?
C27 C77 H77 120.0 . . ?
C71 C77 C27 120(2) . . ?
C71 C77 H77 120.0 . . ?
C38 C78 H78 120.6 . . ?
C112 C78 C38 119(2) . . ?
C112 C78 H78 120.6 . . ?
C64 C79 C65 106(2) . . ?
C64 C79 C113 105(2) . . ?
C65 C79 C113 110(2) . . ?
C118 C79 C64 112(2) . . ?
C118 C79 C65 110(2) . . ?
C118 C79 C113 113(2) . . ?
C58 C80 C63 123(3) . . ?
C58 C80 H80 118.7 . . ?
C63 C80 H80 118.7 . . ?
C35 C81 H81 122.0 . . ?
C125 C81 C35 116(3) . . ?
C125 C81 H81 122.0 . . ?
C94 C82 H82 119.3 . . ?
C120 C82 H82 119.3 . . ?
C120 C82 C94 121(3) . . ?
C52 C83 C165 126.7(18) . . ?
C96 C83 C52 117.0(19) . . ?
C96 C83 C165 115.9(18) . . ?
C85 C84 C89 120.0 . . ?
C85 C84 S12 122.7(15) . . ?
C89 C84 S12 117.3(15) . . ?
C84 C85 H85 120.0 . . ?
C84 C85 C86 120.0 . . ?
C86 C85 H85 120.0 . . ?
C85 C86 H86 120.0 . . ?
C85 C86 C87 120.0 . . ?
C87 C86 H86 120.0 . . ?
C86 C87 C88 120.0 . . ?
C86 C87 C166 117(2) . . ?
C88 C87 C166 123(2) . . ?
C87 C88 H88 120.0 . . ?
C89 C88 C87 120.0 . . ?
C89 C88 H88 120.0 . . ?
C84 C89 H89 120.0 . . ?
C88 C89 C84 120.0 . . ?
C88 C89 H89 120.0 . . ?
C126 C90 C120 114(2) . . ?
C126 C90 C127 106(2) . . ?
C127 C90 C120 111.3(19) . . ?
C163 C90 C120 108(2) . . ?
C163 C90 C126 110(2) . . ?
C163 C90 C127 107(2) . . ?
C62 C91 H91A 107.8 . . ?
C62 C91 H91B 108.9 . . ?
C62 C91 H91C 111.7 . . ?
H91A C91 H91B 109.5 . . ?
H91A C91 H91C 109.5 . . ?
H91B C91 H91C 109.5 . . ?
H92A C92 H92B 109.5 . . ?
H92A C92 H92C 109.5 . . ?
H92B C92 H92C 109.5 . . ?
C110 C92 H92A 107.2 . . ?
C110 C92 H92B 111.9 . . ?
C110 C92 H92C 109.3 . . ?
C59 C94 H94 121.2 . . ?
C82 C94 C59 118(2) . . ?
C82 C94 H94 121.2 . . ?
C53 C95 H95 120.8 . . ?
C53 C95 C97 118(2) . . ?
C97 C95 H95 120.8 . . ?
C68 C96 H96 121.2 . . ?
C83 C96 C68 118(3) . . ?
C83 C96 H96 121.2 . . ?
C58 C97 C95 120(3) . . ?
C58 C97 H97 120.2 . . ?
C95 C97 H97 120.2 . . ?
C99 C98 H98 120.0 . . ?
C99 C98 C103 120.0 . . ?
C103 C98 H98 120.0 . . ?
C98 C99 H99 120.0 . . ?
C98 C99 C100 120.0 . . ?
C100 C99 H99 120.0 . . ?
C99 C100 C110 120.5(17) . . ?
C101 C100 C99 120.0 . . ?
C101 C100 C110 119.2(17) . . ?
C100 C101 H101 120.0 . . ?
C102 C101 C100 120.0 . . ?
C102 C101 H101 120.0 . . ?
C101 C102 H102 120.0 . . ?
C101 C102 C103 120.0 . . ?
C103 C102 H102 120.0 . . ?
C98 C103 S15 122.3(11) . . ?
C102 C103 C98 120.0 . . ?
C102 C103 S15 117.6(11) . . ?
C105 C104 H104 120.0 . . ?
C105 C104 C109 120.0 . . ?
C109 C104 H104 120.0 . . ?
C104 C105 C106 120.0 . . ?
C104 C105 C138 121.3(12) . . ?
C106 C105 C138 118.7(12) . . ?
C105 C106 H106 120.0 . . ?
C107 C106 C105 120.0 . . ?
C107 C106 H106 120.0 . . ?
C106 C107 H107 120.0 . . ?
C106 C107 C108 120.0 . . ?
C108 C107 H107 120.0 . . ?
C107 C108 S8 119.7(12) . . ?
C109 C108 C107 120.0 . . ?
C109 C108 S8 118.8(12) . . ?
C104 C109 H109 120.0 . . ?
C108 C109 C104 120.0 . . ?
C108 C109 H109 120.0 . . ?
C100 C110 C92 101(2) . . ?
C137 C110 C92 109(3) . . ?
C137 C110 C100 114(3) . . ?
C137 C110 C161 118(3) . . ?
C161 C110 C92 101(3) . . ?
C161 C110 C100 110(2) . . ?
C69 C111 H11G 105.3 . . ?
C69 C111 H11H 106.6 . . ?
C69 C111 H11I 116.2 . . ?
H11G C111 H11H 109.5 . . ?
H11G C111 H11I 109.5 . . ?
H11H C111 H11I 109.5 . . ?
C78 C112 H112 118.4 . . ?
C78 C112 C115 123(3) . . ?
C115 C112 H112 118.4 . . ?
C79 C113 H11J 107.7 . . ?
C79 C113 H11K 111.3 . . ?
C79 C113 H11L 109.4 . . ?
H11J C113 H11K 109.6 . . ?
H11J C113 H11L 109.5 . . ?
H11K C113 H11L 109.5 . . ?
O23 C114 C123 112(3) . . ?
O24 C114 C123 111(3) . . ?
O24 C114 O23 135(3) . . ?
C112 C115 C116 117(2) . . ?
C112 C115 C141 119(3) . . ?
C116 C115 C141 122(2) . . ?
C55 C116 H116 119.5 . . ?
C115 C116 C55 121(2) . . ?
C115 C116 H116 119.5 . . ?
C66 C117 H11M 111.7 . . ?
C66 C117 H11N 108.8 . . ?
C66 C117 H11O 107.9 . . ?
H11M C117 H11N 109.5 . . ?
H11M C117 H11O 109.5 . . ?
H11N C117 H11O 109.4 . . ?
C79 C118 H11P 111.1 . . ?
C79 C118 H11Q 108.6 . . ?
C79 C118 H11R 108.7 . . ?
H11P C118 H11Q 109.5 . . ?
H11P C118 H11R 109.5 . . ?
H11Q C118 H11R 109.4 . . ?
C62 C119 H11S 109.7 . . ?
C62 C119 H11T 108.2 . . ?
C62 C119 H11U 110.5 . . ?
H11S C119 H11T 109.5 . . ?
H11S C119 H11U 109.4 . . ?
H11T C119 H11U 109.5 . . ?
C72 C120 C90 120(2) . . ?
C82 C120 C72 119(2) . . ?
C82 C120 C90 120(2) . . ?
O19 C121 C140 103(3) . . ?
O20 C121 C140 123(4) . . ?
O20 C121 O19 128(3) . . ?
C74 C122 H12G 109.2 . . ?
C74 C122 H12H 108.2 . . ?
C74 C122 H12I 110.8 . . ?
H12G C122 H12H 109.5 . . ?
H12G C122 H12I 109.5 . . ?
H12H C122 H12I 109.5 . . ?
F4 C123 C114 111(2) . . ?
F4 C123 F5 107.7(10) . . ?
F4 C123 F6 108.3(10) . . ?
F4A C123 C114 116(2) . . ?
F5 C123 C114 116(2) . . ?
F5A C123 C114 116(2) . . ?
F5A C123 F4A 108.3(10) . . ?
F5A C123 F6A 108.7(10) . . ?
F6 C123 C114 105(2) . . ?
F6 C123 F5 107.7(9) . . ?
F6A C123 C114 98(2) . . ?
F6A C123 F4A 108.2(9) . . ?
H12J C124 H12K 109.5 . . ?
H12J C124 H12L 109.5 . . ?
H12K C124 H12L 109.5 . . ?
C141 C124 H12J 109.7 . . ?
C141 C124 H12K 106.8 . . ?
C141 C124 H12L 111.7 . . ?
C39 C125 C81 126(3) . . ?
C39 C125 H125 116.8 . . ?
C81 C125 H125 116.8 . . ?
C90 C126 H12M 109.3 . . ?
C90 C126 H12N 108.9 . . ?
C90 C126 H12O 110.2 . . ?
H12M C126 H12N 109.5 . . ?
H12M C126 H12O 109.5 . . ?
H12N C126 H12O 109.5 . . ?
C90 C127 H12P 109.2 . . ?
C90 C127 H12Q 109.8 . . ?
C90 C127 H12R 109.4 . . ?
H12P C127 H12Q 109.5 . . ?
H12P C127 H12R 109.5 . . ?
H12Q C127 H12R 109.4 . . ?
C69 C128 H12S 109.3 . . ?
C69 C128 H12T 110.6 . . ?
C69 C128 H12U 108.5 . . ?
H12S C128 H12T 109.5 . . ?
H12S C128 H12U 109.5 . . ?
H12T C128 H12U 109.5 . . ?
C130 C129 C134 120.0 . . ?
C130 C129 C162 119.4(10) . . ?
C134 C129 C162 120.6(10) . . ?
C129 C130 H130 120.0 . . ?
C129 C130 C131 120.0 . . ?
C131 C130 H130 120.0 . . ?
C130 C131 H131 120.0 . . ?
C132 C131 C130 120.0 . . ?
C132 C131 H131 120.0 . . ?
C131 C132 S5 120.6(10) . . ?
C133 C132 C131 120.0 . . ?
C133 C132 S5 119.4(10) . . ?
C132 C133 H133 120.0 . . ?
C134 C133 C132 120.0 . . ?
C134 C133 H133 120.0 . . ?
C129 C134 H134 120.0 . . ?
C133 C134 C129 120.0 . . ?
C133 C134 H134 120.0 . . ?
C66 C135 H13G 109.7 . . ?
C66 C135 H13H 110.1 . . ?
C66 C135 H13I 108.6 . . ?
H13G C135 H13H 109.5 . . ?
H13G C135 H13I 109.5 . . ?
H13H C135 H13I 109.5 . . ?
C74 C136 H13J 112.4 . . ?
C74 C136 H13K 109.1 . . ?
C74 C136 H13L 107.0 . . ?
H13J C136 H13K 109.4 . . ?
H13J C136 H13L 109.4 . . ?
H13K C136 H13L 109.5 . . ?
C110 C137 H13M 109.4 . . ?
C110 C137 H13N 107.9 . . ?
C110 C137 H13O 111.1 . . ?
H13M C137 H13N 109.5 . . ?
H13M C137 H13O 109.5 . . ?
H13N C137 H13O 109.5 . . ?
C105 C138 C158 109.4(8) . . ?
C105 C138 C160 109.0(8) . . ?
C158 C138 C160 109.1(8) . . ?
C159 C138 C105 110.5(8) . . ?
C159 C138 C158 109.5(8) . . ?
C159 C138 C160 109.4(8) . . ?
C74 C139 H13P 110.5 . . ?
C74 C139 H13Q 113.1 . . ?
C74 C139 H13R 104.7 . . ?
H13P C139 H13Q 109.5 . . ?
H13P C139 H13R 109.4 . . ?
H13Q C139 H13R 109.5 . . ?
F1 C140 C121 114(2) . . ?
F1 C140 F2 108.9(9) . . ?
F1 C140 F3 107.7(10) . . ?
F1A C140 C121 114(2) . . ?
F2 C140 C121 124(3) . . ?
F2 C140 F3 108.3(9) . . ?
F2A C140 C121 109(2) . . ?
F2A C140 F1A 108.1(9) . . ?
F3 C140 C121 92(2) . . ?
F3A C140 C121 110(3) . . ?
F3A C140 F1A 107.9(9) . . ?
F3A C140 F2A 108.7(9) . . ?
C115 C141 C124 103(3) . . ?
C115 C141 C144 110(2) . . ?
C144 C141 C124 103(3) . . ?
C148 C141 C115 113(3) . . ?
C148 C141 C124 116(3) . . ?
C148 C141 C144 110(3) . . ?
N1 C142 H142 117.3 . . ?
O17 C142 H142 117.3 . . ?
O17 C142 N1 125.3(13) . . ?
H14G C143 H14H 109.5 . . ?
H14G C143 H14I 109.4 . . ?
H14H C143 H14I 109.5 . . ?
C166 C143 H14G 108.9 . . ?
C166 C143 H14H 110.7 . . ?
C166 C143 H14I 108.8 . . ?
C141 C144 H14J 111.8 . . ?
C141 C144 H14K 105.4 . . ?
C141 C144 H14L 111.1 . . ?
H14J C144 H14K 109.5 . . ?
H14J C144 H14L 109.5 . . ?
H14K C144 H14L 109.5 . . ?
N2 C146 H146 117.5 . . ?
O25 C146 H146 117.5 . . ?
O25 C146 N2 125.0(14) . . ?
H14M C147 H14N 109.5 . . ?
H14M C147 H14O 109.5 . . ?
H14N C147 H14O 109.4 . . ?
N1 C147 H14M 110.9 . . ?
N1 C147 H14N 109.6 . . ?
N1 C147 H14O 107.9 . . ?
C141 C148 H14P 109.4 . . ?
C141 C148 H14Q 109.2 . . ?
C141 C148 H14R 109.8 . . ?
H14P C148 H14Q 109.4 . . ?
H14P C148 H14R 109.5 . . ?
H14Q C148 H14R 109.4 . . ?
H14S C149 H14T 109.5 . . ?
H14S C149 H14U 109.4 . . ?
H14T C149 H14U 109.4 . . ?
N2 C149 H14S 107.4 . . ?
N2 C149 H14T 109.1 . . ?
N2 C149 H14U 111.9 . . ?
C151 C150 H150 120.0 . . ?
C151 C150 C155 120.0 . . ?
C155 C150 H150 120.0 . . ?
C150 C151 H151 120.0 . . ?
C150 C151 C152 120.0 . . ?
C152 C151 H151 120.0 . . ?
C151 C152 S9 120.8(10) . . ?
C153 C152 C151 120.0 . . ?
C153 C152 S9 119.2(10) . . ?
C152 C153 H153 120.0 . . ?
C152 C153 C154 120.0 . . ?
C154 C153 H153 120.0 . . ?
C153 C154 H154 120.0 . . ?
C155 C154 C153 120.0 . . ?
C155 C154 H154 120.0 . . ?
C150 C155 C157 121.4(11) . . ?
C154 C155 C150 120.0 . . ?
C154 C155 C157 118.0(11) . . ?
C62 C156 H15G 109.2 . . ?
C62 C156 H15H 109.2 . . ?
C62 C156 H15I 110.1 . . ?
H15G C156 H15H 109.4 . . ?
H15G C156 H15I 109.4 . . ?
H15H C156 H15I 109.5 . . ?
C14 C157 C15 109.7(8) . . ?
C14 C157 C16 109.4(8) . . ?
C14 C157 C155 110.1(8) . . ?
C14A C157 C16A 108.6(8) . . ?
C15 C157 C16 108.9(8) . . ?
C15A C157 C14A 109.7(8) . . ?
C15A C157 C16A 109.6(8) . . ?
C15A C157 C155 110.5(8) . . ?
C155 C157 C14A 109.2(8) . . ?
C155 C157 C15 109.5(8) . . ?
C155 C157 C16 109.2(8) . . ?
C155 C157 C16A 109.1(7) . . ?
C138 C158 H15J 109.3 . . ?
C138 C158 H15K 106.9 . . ?
C138 C158 H15L 112.1 . . ?
H15J C158 H15K 109.5 . . ?
H15J C158 H15L 109.5 . . ?
H15K C158 H15L 109.5 . . ?
C138 C159 H15M 105.8 . . ?
C138 C159 H15N 111.2 . . ?
C138 C159 H15O 111.4 . . ?
H15M C159 H15N 109.4 . . ?
H15M C159 H15O 109.5 . . ?
H15N C159 H15O 109.5 . . ?
C138 C160 H16G 109.8 . . ?
C138 C160 H16H 105.9 . . ?
C138 C160 H16I 112.8 . . ?
H16G C160 H16H 109.5 . . ?
H16G C160 H16I 109.5 . . ?
H16H C160 H16I 109.4 . . ?
C110 C161 H16J 109.1 . . ?
C110 C161 H16K 109.5 . . ?
C110 C161 H16L 109.9 . . ?
H16J C161 H16K 109.5 . . ?
H16J C161 H16L 109.5 . . ?
H16K C161 H16L 109.5 . . ?
C11A C162 C13A 108.4(8) . . ?
C11A C162 C129 109.7(8) . . ?
C12 C162 C11 108.3(8) . . ?
C12A C162 C11A 110.7(8) . . ?
C12A C162 C13A 109.3(8) . . ?
C12A C162 C129 110.6(8) . . ?
C13 C162 C11 109.5(8) . . ?
C13 C162 C12 110.4(8) . . ?
C13 C162 C129 110.7(8) . . ?
C129 C162 C11 108.4(8) . . ?
C129 C162 C12 109.6(8) . . ?
C129 C162 C13A 108.0(8) . . ?
C90 C163 H16M 109.4 . . ?
C90 C163 H16N 110.8 . . ?
C90 C163 H16O 108.2 . . ?
H16M C163 H16N 109.5 . . ?
H16M C163 H16O 109.5 . . ?
H16N C163 H16O 109.5 . . ?
C66 C164 H16P 108.7 . . ?
C66 C164 H16Q 109.0 . . ?
C66 C164 H16R 110.6 . . ?
H16P C164 H16Q 109.4 . . ?
H16P C164 H16R 109.5 . . ?
H16Q C164 H16R 109.5 . . ?
C17 C165 C18 109.4(8) . . ?
C17 C165 C19 109.9(8) . . ?
C17 C165 C83 109.8(8) . . ?
C17A C165 C19A 109.3(8) . . ?
C18A C165 C17A 109.7(8) . . ?
C18A C165 C19A 109.3(8) . . ?
C18A C165 C83 109.9(8) . . ?
C19 C165 C18 109.0(8) . . ?
C83 C165 C17A 109.5(8) . . ?
C83 C165 C18 109.0(8) . . ?
C83 C165 C19 109.7(8) . . ?
C83 C165 C19A 109.2(8) . . ?
C87 C166 C143 111(3) . . ?
C87 C166 C167 107(2) . . ?
C87 C166 C168 110(3) . . ?
C143 C166 C167 106(3) . . ?
C143 C166 C168 116(3) . . ?
C167 C166 C168 106(3) . . ?
C166 C167 H16S 109.2 . . ?
C166 C167 H16T 113.8 . . ?
C166 C167 H16U 105.3 . . ?
H16S C167 H16T 109.4 . . ?
H16S C167 H16U 109.4 . . ?
H16T C167 H16U 109.6 . . ?
C166 C168 H16V 102.6 . . ?
C166 C168 H16W 116.0 . . ?
C166 C168 H16X 109.6 . . ?
H16V C168 H16W 109.4 . . ?
H16V C168 H16X 109.4 . . ?
H16W C168 H16X 109.5 . . ?
F10 C175 C47 113(2) . . ?
F10 C175 F11 108.8(10) . . ?
F10 C175 F12 107.5(10) . . ?
F11 C175 C47 111(2) . . ?
F11 C175 F12 107.9(10) . . ?
F12 C175 C47 108(2) . . ?
C50 C176 H176 120.0 . . ?
C50 C176 C177 120.0 . . ?
C177 C176 H176 120.0 . . ?
C176 C50 C74 117.9(17) . . ?
C145 C50 C74 122.0(17) . . ?
C145 C50 C176 120.0 . . ?
C50 C145 H145 120.0 . . ?
C50 C145 C93 120.0 . . ?
C93 C145 H145 120.0 . . ?
C145 C93 H93 120.0 . . ?
C145 C93 C43 120.0 . . ?
C43 C93 H93 120.0 . . ?
C93 C43 S13 119.0(11) . . ?
C177 C43 C93 120.0 . . ?
C177 C43 S13 120.2(11) . . ?
C176 C177 H177 120.0 . . ?
C43 C177 C176 120.0 . . ?
C43 C177 H177 120.0 . . ?
F7 C178 C34 105(2) . . ?
F8 C178 C34 105(2) . . ?
F8 C178 F7 109.5(10) . . ?
F8 C178 F9 109.8(10) . . ?
F9 C178 C34 118(2) . . ?
F9 C178 F7 109.6(10) . . ?
H17G C179 H17H 109.4 . . ?
H17G C179 H17I 109.5 . . ?
H17H C179 H17I 109.4 . . ?
N1 C179 H17G 108.0 . . ?
N1 C179 H17H 110.7 . . ?
N1 C179 H17I 109.7 . . ?
H18G C180 H18H 109.5 . . ?
H18G C180 H18I 109.4 . . ?
H18H C180 H18I 109.5 . . ?
N2 C180 H18G 109.2 . . ?
N2 C180 H18H 108.3 . . ?
N2 C180 H18I 110.8 . . ?
C142 N1 C147 119.4(9) . . ?
C142 N1 C179 120.7(9) . . ?
C179 N1 C147 119.9(9) . . ?
C149 N2 C146 119.7(9) . . ?
C180 N2 C146 120.3(9) . . ?
C180 N2 C149 120.0(9) . . ?
V1 O1 V1 102.3(5) 3_666 . ?
V1 O1 V2 93.3(4) . 3_666 ?
V1 O1 V2 93.5(4) 3_666 3_666 ?
V1 O1 V3 170.3(5) . 3_666 ?
V1 O1 V3 87.5(4) 3_666 3_666 ?
V1 O1 V4 93.2(4) 3_666 3_666 ?
V1 O1 V4 92.7(4) . 3_666 ?
V1 O1 V5 88.0(4) . 3_666 ?
V1 O1 V5 169.7(6) 3_666 3_666 ?
V2 O1 V3 86.1(4) 3_666 3_666 ?
V2 O1 V5 86.0(4) 3_666 3_666 ?
V4 O1 V2 169.9(6) 3_666 3_666 ?
V4 O1 V3 86.6(3) 3_666 3_666 ?
V4 O1 V5 86.0(4) 3_666 3_666 ?
V5 O1 V3 82.3(4) 3_666 3_666 ?
V1 O2 V5 109.4(6) . 3_666 ?
V1 O3 V2 109.4(5) . 3_666 ?
V1 O3 V4 107.9(5) . . ?
V2 O3 V4 100.5(4) 3_666 . ?
V1 O4 V2 108.3(5) . . ?
V1 O4 V4 107.0(5) . 3_666 ?
V2 O4 V4 98.6(4) . 3_666 ?
V1 O5 Ag8 122.1(5) . 3_666 ?
V1 O5 V3 110.0(5) . . ?
V3 O5 Ag8 98.9(4) . 3_666 ?
V4 O6 Ag25 132.7(6) . . ?
V3 O7 Ag23 119.3(5) . . ?
V4 O7 Ag23 118.6(6) . . ?
V4 O7 V3 113.1(5) . . ?
V2 O9 Ag7 118.8(5) . 3_666 ?
V2 O9 Ag8A 117.0(5) . 3_666 ?
V2 O9 V3 114.7(5) . . ?
V3 O9 Ag7 126.4(5) . 3_666 ?
V3 O9 Ag8A 110.2(5) . 3_666 ?
V2 O10 Ag1 116.5(6) . 3_666 ?
V2 O10 Ag1A 113.1(6) . 3_666 ?
V2 O11 Ag16 120.7(5) . . ?
V2 O11 V5 113.3(5) . . ?
V5 O11 Ag16 103.2(4) . . ?
V3 O13 Ag20 117.1(5) . . ?
V5 O13 Ag20 130.1(5) . . ?
V5 O13 V3 112.6(6) . . ?
Ag3B O14 Ag2B 82.2(6) . . ?
V4 O14 Ag2B 105.6(6) . . ?
V4 O14 Ag3B 120.2(7) . . ?
V4 O14 Ag11 130.3(6) . . ?
V4 O14 V5 112.6(5) . . ?
V5 O14 Ag2B 131.2(6) . . ?
V5 O14 Ag3B 102.6(7) . . ?
V5 O14 Ag11 103.6(4) . . ?
C47 O15 Ag19 117(3) . . ?
C47 O16 Ag18 126(3) . . ?
C142 O17 Ag14 111.0(14) . . ?
C121 O19 Ag22 118.3(18) . . ?
C121 O20 Ag21 129(3) . . ?
C34 O21 Ag6 116.9(15) . . ?
C34 O21 Ag6A 125.1(17) . . ?
C34 O22 Ag4B 121(3) . 3_666 ?
C114 O23 Ag1B 131(2) . . ?
C114 O23 Ag10 117(2) . . ?
C114 O24 Ag24 123(2) . . ?
C146 O25 Ag4B 120(2) . . ?
C146 O25 Ag13 134(2) . . ?
Ag3 S1 Ag2 65.8(5) . . ?
Ag3 S1 Ag5A 160.7(6) . . ?
Ag3 S1 Ag7 132.0(7) . . ?
Ag4A S1 Ag2 174.9(7) . . ?
Ag4A S1 Ag3 109.2(6) . . ?
Ag4A S1 Ag5A 51.5(5) . . ?
Ag4A S1 Ag7 111.2(6) . . ?
Ag5A S1 Ag2 133.5(5) . . ?
Ag7 S1 Ag2 73.7(4) . . ?
Ag7 S1 Ag5A 64.8(3) . . ?
C1 S1 Ag2 81(2) . . ?
C1 S1 Ag3 106.6(16) . . ?
C1 S1 Ag4A 100(3) . . ?
C1 S1 Ag5A 79.4(19) . . ?
C1 S1 Ag7 91.1(19) . . ?
Ag4 S1A Ag3A 65.2(7) . . ?
Ag4 S1A Ag5 93.9(9) . . ?
Ag4 S1A Ag7A 158.1(12) . . ?
Ag4 S1A C1A 65.6(8) . . ?
Ag5 S1A Ag3A 156.0(9) . . ?
Ag5 S1A Ag7A 107.8(8) . . ?
Ag7A S1A Ag3A 94.1(8) . . ?
C1A S1A Ag3A 95.0(6) . . ?
C1A S1A Ag5 85.9(7) . . ?
C1A S1A Ag7A 111.8(8) . . ?
Ag16 S2 Ag23 143.72(17) . 3_666 ?
Ag16 S2 Ag25 121.05(17) . 3_666 ?
Ag17 S2 Ag16 81.57(14) . . ?
Ag17 S2 Ag23 69.87(13) . 3_666 ?
Ag17 S2 Ag25 147.01(18) . 3_666 ?
Ag23 S2 Ag25 79.02(12) 3_666 3_666 ?
C23 S2 Ag16 104.5(6) . . ?
C23 S2 Ag17 101.2(7) . . ?
C23 S2 Ag23 102.7(6) . 3_666 ?
C23 S2 Ag25 95.9(7) . 3_666 ?
Ag2B S3 Ag8A 111.3(4) . . ?
Ag8 S3 Ag9 85.92(18) . . ?
Ag8 S3 Ag11 147.0(2) . . ?
Ag8 S3 Ag15 101.20(17) . . ?
Ag11 S3 Ag9 77.55(14) . . ?
Ag11 S3 Ag15 80.45(16) . . ?
Ag15 S3 Ag2B 107.4(4) . . ?
Ag15 S3 Ag8A 125.7(2) . . ?
Ag15 S3 Ag9 148.7(2) . . ?
C24 S3 Ag2B 101.2(11) . . ?
C24 S3 Ag8 107.8(10) . . ?
C24 S3 Ag8A 104.7(10) . . ?
C24 S3 Ag9 103.3(10) . . ?
C24 S3 Ag11 103.7(10) . . ?
C24 S3 Ag15 103.3(10) . . ?
Ag18 S4 Ag19 62.87(12) 3_666 3_666 ?
Ag21 S4 Ag18 127.91(18) . 3_666 ?
Ag21 S4 Ag19 76.47(13) . 3_666 ?
Ag23 S4 Ag18 106.21(17) . 3_666 ?
Ag23 S4 Ag19 138.63(17) . 3_666 ?
Ag23 S4 Ag21 83.09(16) . . ?
C28 S4 Ag18 115.5(9) . 3_666 ?
C28 S4 Ag19 115.9(9) . 3_666 ?
C28 S4 Ag21 110.8(8) . . ?
C28 S4 Ag23 104.9(9) . . ?
Ag3B S5 Ag20 99.5(6) . . ?
Ag3B S5 Ag21 145.2(7) . . ?
Ag3B S5 Ag22 104.5(6) . . ?
Ag3B S5 C132 109.4(9) . . ?
Ag12 S5 Ag20 129.89(17) . . ?
Ag12 S5 Ag21 134.1(2) . . ?
Ag21 S5 Ag20 77.58(15) . . ?
Ag22 S5 Ag12 74.64(15) . . ?
Ag22 S5 Ag20 145.2(2) . . ?
Ag22 S5 Ag21 68.29(14) . . ?
C132 S5 Ag12 109.3(6) . . ?
C132 S5 Ag20 90.9(6) . . ?
C132 S5 Ag21 105.3(6) . . ?
C132 S5 Ag22 104.3(7) . . ?
Ag17 S6 Ag15 71.03(14) . . ?
Ag17 S6 Ag18 76.45(15) . . ?
Ag18 S6 Ag15 132.61(19) . . ?
C25 S6 Ag15 124.9(7) . . ?
C25 S6 Ag17 105.9(6) . . ?
C25 S6 Ag18 96.5(6) . . ?
Ag22 S7 Ag23 85.71(16) . . ?
Ag22 S7 Ag24 74.63(16) . . ?
Ag22 S7 Ag25 131.4(2) . . ?
Ag24 S7 Ag23 124.82(18) . . ?
Ag24 S7 Ag25 74.83(15) . . ?
Ag25 S7 Ag23 81.76(14) . . ?
C59 S7 Ag22 112.2(9) . . ?
C59 S7 Ag23 132.3(11) . . ?
C59 S7 Ag24 102.8(11) . . ?
C59 S7 Ag25 110.9(10) . . ?
Ag5A S8 Ag7 73.1(3) . . ?
Ag5A S8 Ag8 131.3(3) . . ?
Ag5A S8 Ag18 122.9(3) . . ?
Ag5A S8 Ag19 65.0(2) . . ?
Ag7 S8 Ag18 134.5(2) . . ?
Ag7 S8 Ag19 131.0(2) . . ?
Ag8 S8 Ag7 69.50(16) . . ?
Ag8 S8 Ag18 69.98(15) . . ?
Ag8 S8 Ag19 123.0(2) . . ?
Ag8A S8 Ag18 97.7(2) . . ?
Ag8A S8 Ag19 139.8(2) . . ?
Ag18 S8 Ag19 61.44(13) . . ?
C108 S8 Ag5A 109.9(8) . . ?
C108 S8 Ag7 106.7(7) . . ?
C108 S8 Ag8 109.9(8) . . ?
C108 S8 Ag8A 108.2(7) . . ?
C108 S8 Ag18 105.8(7) . . ?
C108 S8 Ag19 110.4(7) . . ?
Ag4B S9 Ag20 115.8(3) . . ?
Ag6A S9 Ag4 83.0(10) 3_666 3_666 ?
Ag6A S9 Ag5B 50.9(10) 3_666 3_666 ?
Ag6A S9 Ag6 13.1(5) 3_666 3_666 ?
Ag6A S9 Ag13 97.1(10) 3_666 . ?
Ag6A S9 Ag20 123.9(5) 3_666 . ?
Ag13 S9 Ag4 162.5(3) . 3_666 ?
Ag13 S9 Ag5B 144.9(3) . 3_666 ?
Ag13 S9 Ag6 84.3(6) . 3_666 ?
Ag20 S9 Ag4 64.9(2) . 3_666 ?
Ag20 S9 Ag5B 88.8(3) . 3_666 ?
Ag20 S9 Ag6 129.5(3) . 3_666 ?
Ag20 S9 Ag13 101.6(3) . . ?
C152 S9 Ag4 92.1(12) . 3_666 ?
C152 S9 Ag4B 97.1(12) . . ?
C152 S9 Ag5B 103.1(11) . 3_666 ?
C152 S9 Ag6 115.1(7) . 3_666 ?
C152 S9 Ag6A 114.0(7) . 3_666 ?
C152 S9 Ag13 103.7(12) . . ?
C152 S9 Ag20 112.0(8) . . ?
Ag14 S10 Ag6 78.2(3) . 3_666 ?
Ag14 S10 Ag16 134.5(2) . . ?
Ag15 S10 Ag6 142.9(4) . 3_666 ?
Ag15 S10 Ag14 84.5(2) . . ?
Ag15 S10 Ag16 84.03(18) . . ?
Ag16 S10 Ag6 85.2(4) . 3_666 ?
C26 S10 Ag6 112.4(9) . 3_666 ?
C26 S10 Ag14 111.4(8) . . ?
C26 S10 Ag15 104.4(8) . . ?
C26 S10 Ag16 114.1(8) . . ?
Ag1B S11 Ag2A 56.2(5) . . ?
Ag1B S11 Ag7A 116.8(5) . . ?
Ag1B S11 Ag8A 136.3(4) . . ?
Ag2 S11 Ag10 89.5(3) . . ?
Ag2A S11 Ag7A 66.4(3) . . ?
Ag2A S11 Ag8A 135.3(3) . . ?
Ag7 S11 Ag2 80.4(4) . . ?
Ag7 S11 Ag9 93.22(19) . . ?
Ag7 S11 Ag10 144.5(2) . . ?
Ag7A S11 Ag8A 73.4(2) . . ?
Ag9 S11 Ag2 131.9(3) . . ?
Ag9 S11 Ag10 68.65(16) . . ?
Ag9A S11 Ag1B 59.0(8) . . ?
Ag9A S11 Ag2A 111.1(7) . . ?
Ag9A S11 Ag7A 133.4(6) . . ?
Ag9A S11 Ag8A 82.8(6) . . ?
C53 S11 Ag1B 106.4(10) . . ?
C53 S11 Ag2 109.4(10) . . ?
C53 S11 Ag2A 100.7(10) . . ?
C53 S11 Ag7 110.1(10) . . ?
C53 S11 Ag7A 108.0(10) . . ?
C53 S11 Ag8A 110.0(10) . . ?
C53 S11 Ag9 117.4(10) . . ?
C53 S11 Ag9A 117.7(12) . . ?
C53 S11 Ag10 105.3(10) . . ?
Ag3B S12 Ag4B 84.0(5) . . ?
Ag11 S12 Ag12 73.10(19) . . ?
Ag11 S12 Ag14 74.21(15) . . ?
Ag13 S12 Ag11 126.9(3) . . ?
Ag13 S12 Ag12 99.8(3) . . ?
Ag13 S12 Ag14 83.2(3) . . ?
Ag14 S12 Ag3B 123.3(4) . . ?
Ag14 S12 Ag4B 72.7(3) . . ?
Ag14 S12 Ag12 140.9(2) . . ?
C84 S12 Ag3B 134.5(12) . . ?
C84 S12 Ag4B 108.8(10) . . ?
C84 S12 Ag11 119.7(9) . . ?
C84 S12 Ag12 112.4(11) . . ?
C84 S12 Ag13 111.6(9) . . ?
C84 S12 Ag14 102.2(11) . . ?
Ag1 S13 Ag2 67.0(3) . . ?
Ag1 S13 Ag10 125.4(2) . . ?
Ag1 S13 Ag25 90.2(2) . . ?
Ag1B S13 Ag1A 104.7(5) . . ?
Ag1B S13 Ag2A 60.4(6) . . ?
Ag1B S13 Ag25 87.1(5) . . ?
Ag2A S13 Ag1A 65.1(3) . . ?
Ag2A S13 Ag25 138.4(2) . . ?
Ag10 S13 Ag2 87.0(3) . . ?
Ag25 S13 Ag1A 103.7(3) . . ?
Ag25 S13 Ag2 131.7(3) . . ?
Ag25 S13 Ag10 72.10(15) . . ?
C43 S13 Ag1 112.9(7) . . ?
C43 S13 Ag1A 119.8(8) . . ?
C43 S13 Ag1B 124.5(8) . . ?
C43 S13 Ag2 117.3(10) . . ?
C43 S13 Ag2A 109.2(10) . . ?
C43 S13 Ag10 121.8(7) . . ?
C43 S13 Ag25 110.7(10) . . ?
Ag2B S14 Ag9A 78.5(6) . . ?
Ag2B S14 Ag24 134.4(4) . . ?
Ag9 S14 Ag10 67.24(15) . . ?
Ag12 S14 Ag9 113.9(2) . . ?
Ag12 S14 Ag10 135.5(2) . . ?
Ag24 S14 Ag9 121.4(3) . . ?
Ag24 S14 Ag9A 104.3(5) . . ?
Ag24 S14 Ag10 68.66(19) . . ?
Ag24 S14 Ag12 75.58(16) . . ?
C38 S14 Ag2B 116.3(12) . . ?
C38 S14 Ag9 117.8(9) . . ?
C38 S14 Ag9A 111.4(11) . . ?
C38 S14 Ag10 98.3(12) . . ?
C38 S14 Ag12 116.3(11) . . ?
C38 S14 Ag24 105.0(10) . . ?
Ag4A S15 Ag5A 46.9(3) . . ?
Ag4A S15 Ag21 134.1(3) . 3_666 ?
Ag5 S15 Ag19 86.9(3) . . ?
Ag19 S15 Ag4A 110.6(3) . . ?
Ag19 S15 Ag5A 63.8(2) . . ?
Ag19 S15 Ag20 137.2(2) . 3_666 ?
Ag19 S15 Ag21 79.28(19) . 3_666 ?
Ag20 S15 Ag4A 61.8(3) 3_666 . ?
Ag20 S15 Ag5A 99.0(3) 3_666 . ?
Ag20 S15 Ag21 80.39(18) 3_666 3_666 ?
Ag21 S15 Ag5A 124.2(2) 3_666 . ?
C103 S15 Ag4A 106.6(7) . . ?
C103 S15 Ag5 113.2(8) . . ?
C103 S15 Ag5A 119.2(8) . . ?
C103 S15 Ag19 109.8(7) . . ?
C103 S15 Ag20 112.6(7) . 3_666 ?
C103 S15 Ag21 111.8(8) . 3_666 ?
Ag1 S16 Ag3 70.4(2) . . ?
Ag1 S16 Ag6A 142.0(6) . . ?
Ag1 S16 Ag16 76.8(2) . 3_666 ?
Ag1A S16 Ag6 135.9(7) . . ?
Ag3 S16 Ag16 132.5(2) . 3_666 ?
Ag3A S16 Ag1A 56.4(4) . . ?
Ag3A S16 Ag6 86.8(8) . . ?
Ag6A S16 Ag3 89.3(10) . . ?
Ag6A S16 Ag16 96.5(7) . 3_666 ?
Ag16 S16 Ag5B 120.7(3) 3_666 . ?
C35 S16 Ag1 104.2(9) . . ?
C35 S16 Ag1A 112.8(9) . . ?
C35 S16 Ag3 102.6(11) . . ?
C35 S16 Ag3A 120.3(12) . . ?
C35 S16 Ag5B 118.9(12) . . ?
C35 S16 Ag6 106.4(10) . . ?
C35 S16 Ag6A 111.6(10) . . ?
C35 S16 Ag16 118.3(11) . 3_666 ?
O1 V1 O1 77.7(5) 3_666 . ?
O1 V1 V3 48.9(3) 3_666 . ?
O1 V1 V3 126.6(3) . . ?
O1 V1 V5 48.4(3) . 3_666 ?
O1 V1 V5 126.1(3) 3_666 3_666 ?
O2 V1 O1 165.8(5) . 3_666 ?
O2 V1 O1 88.1(5) . . ?
O2 V1 O3 96.9(5) . . ?
O2 V1 O4 98.0(5) . . ?
O2 V1 O5 106.6(5) . . ?
O2 V1 V3 145.3(4) . . ?
O2 V1 V5 39.8(4) . 3_666 ?
O3 V1 O1 79.2(4) . . ?
O3 V1 O1 80.2(4) . 3_666 ?
O3 V1 V3 90.2(4) . . ?
O3 V1 V5 88.7(4) . 3_666 ?
O4 V1 O1 81.3(4) . . ?
O4 V1 O1 80.4(4) . 3_666 ?
O4 V1 O3 154.9(4) . . ?
O4 V1 V3 88.9(3) . . ?
O4 V1 V5 89.9(3) . 3_666 ?
O5 V1 O1 165.2(5) . . ?
O5 V1 O1 87.6(4) . 3_666 ?
O5 V1 O3 97.1(5) . . ?
O5 V1 O4 97.9(5) . . ?
O5 V1 V3 38.7(3) . . ?
O5 V1 V5 146.3(3) . 3_666 ?
V3 V1 V5 174.97(11) . 3_666 ?
O1 V2 V3 48.2(3) 3_666 . ?
O1 V2 V4 84.5(3) 3_666 3_666 ?
O1 V2 V5 48.1(3) 3_666 . ?
O3 V2 O1 75.2(4) 3_666 3_666 ?
O3 V2 O4 77.0(4) 3_666 . ?
O3 V2 V3 123.3(3) 3_666 . ?
O3 V2 V4 40.0(3) 3_666 3_666 ?
O3 V2 V5 87.1(3) 3_666 . ?
O4 V2 O1 75.4(4) . 3_666 ?
O4 V2 V3 86.0(3) . . ?
O4 V2 V4 40.8(3) . 3_666 ?
O4 V2 V5 123.5(3) . . ?
O9 V2 O1 80.5(4) . 3_666 ?
O9 V2 O3 153.8(4) . 3_666 ?
O9 V2 O4 87.8(4) . . ?
O9 V2 O11 97.1(5) . . ?
O9 V2 V3 33.0(3) . . ?
O9 V2 V4 128.6(4) . 3_666 ?
O9 V2 V5 83.8(3) . . ?
O10 V2 O1 173.9(5) . 3_666 ?
O10 V2 O3 100.1(5) . 3_666 ?
O10 V2 O4 99.9(5) . . ?
O10 V2 O9 103.5(5) . . ?
O10 V2 O11 102.9(5) . . ?
O10 V2 V3 136.3(4) . . ?
O10 V2 V4 89.4(4) . 3_666 ?
O10 V2 V5 136.4(4) . . ?
O11 V2 O1 81.1(4) . 3_666 ?
O11 V2 O3 88.6(5) . 3_666 ?
O11 V2 O4 154.8(5) . . ?
O11 V2 V3 84.9(3) . . ?
O11 V2 V4 128.6(4) . 3_666 ?
O11 V2 V5 33.8(3) . . ?
V4 V2 V3 119.31(11) 3_666 . ?
V4 V2 V5 119.78(11) 3_666 . ?
V5 V2 V3 58.85(8) . . ?
O1 V3 V1 43.7(3) 3_666 . ?
O1 V3 V2 45.7(2) 3_666 . ?
O1 V3 V4 45.4(2) 3_666 . ?
O1 V3 V5 48.8(3) 3_666 . ?
O5 V3 O1 74.9(4) . 3_666 ?
O5 V3 V1 31.3(3) . . ?
O5 V3 V2 83.0(3) . . ?
O5 V3 V4 81.0(3) . . ?
O5 V3 V5 123.7(3) . . ?
O7 V3 O1 77.3(4) . 3_666 ?
O7 V3 O5 83.2(4) . . ?
O7 V3 V1 79.1(4) . . ?
O7 V3 V2 123.1(3) . . ?
O7 V3 V4 32.3(3) . . ?
O7 V3 V5 83.4(3) . . ?
O8 V3 O1 174.3(5) . 3_666 ?
O8 V3 O5 99.5(5) . . ?
O8 V3 O7 101.4(5) . . ?
O8 V3 O9 103.2(5) . . ?
O8 V3 O13 103.6(5) . . ?
O8 V3 V1 130.8(4) . . ?
O8 V3 V2 135.3(4) . . ?
O8 V3 V4 133.7(4) . . ?
O8 V3 V5 136.8(4) . . ?
O9 V3 O1 77.3(4) . 3_666 ?
O9 V3 O5 84.2(4) . . ?
O9 V3 O7 153.9(5) . . ?
O9 V3 V1 78.2(3) . . ?
O9 V3 V2 32.2(3) . . ?
O9 V3 V4 122.7(3) . . ?
O9 V3 V5 84.7(3) . . ?
O13 V3 O1 81.9(4) . 3_666 ?
O13 V3 O5 156.8(4) . . ?
O13 V3 O7 91.1(5) . . ?
O13 V3 O9 91.6(5) . . ?
O13 V3 V1 125.6(3) . . ?
O13 V3 V2 81.5(3) . . ?
O13 V3 V4 82.2(4) . . ?
O13 V3 V5 33.2(3) . . ?
V1 V3 V2 61.79(8) . . ?
V1 V3 V4 61.36(9) . . ?
V2 V3 V4 90.91(9) . . ?
V5 V3 V1 92.44(10) . . ?
V5 V3 V2 60.47(8) . . ?
V5 V3 V4 60.25(9) . . ?
O1 V4 V2 85.4(3) 3_666 3_666 ?
O1 V4 V3 48.0(3) 3_666 . ?
O1 V4 V5 48.2(3) 3_666 . ?
O3 V4 O1 75.7(4) . 3_666 ?
O3 V4 O4 76.3(4) . 3_666 ?
O3 V4 V2 39.6(3) . 3_666 ?
O3 V4 V3 87.2(3) . . ?
O3 V4 V5 123.9(3) . . ?
O4 V4 O1 76.4(4) 3_666 3_666 ?
O4 V4 V2 40.6(3) 3_666 3_666 ?
O4 V4 V3 124.4(3) 3_666 . ?
O4 V4 V5 87.5(3) 3_666 . ?
O6 V4 O1 171.0(6) . 3_666 ?
O6 V4 O3 97.2(5) . . ?
O6 V4 O4 96.7(5) . 3_666 ?
O6 V4 O7 103.8(6) . . ?
O6 V4 O14 104.2(6) . . ?
O6 V4 V2 85.6(5) . 3_666 ?
O6 V4 V3 138.4(5) . . ?
O6 V4 V5 138.3(5) . . ?
O7 V4 O1 82.1(4) . 3_666 ?
O7 V4 O3 91.1(5) . . ?
O7 V4 O4 157.2(5) . 3_666 ?
O7 V4 O14 95.9(5) . . ?
O7 V4 V2 130.6(4) . 3_666 ?
O7 V4 V3 34.5(3) . . ?
O7 V4 V5 83.8(4) . . ?
O14 V4 O1 81.7(4) . 3_666 ?
O14 V4 O3 155.1(4) . . ?
O14 V4 O4 88.6(4) . 3_666 ?
O14 V4 V2 129.1(3) . 3_666 ?
O14 V4 V3 85.2(4) . . ?
O14 V4 V5 34.3(3) . . ?
V2 V4 V3 119.95(11) 3_666 . ?
V2 V4 V5 120.59(10) 3_666 . ?
V5 V4 V3 58.80(9) . . ?
O1 V5 V1 43.7(3) 3_666 3_666 ?
O1 V5 V2 45.8(2) 3_666 . ?
O1 V5 V3 48.9(3) 3_666 . ?
O1 V5 V4 45.8(2) 3_666 . ?
O2 V5 O1 74.4(4) 3_666 3_666 ?
O2 V5 V1 30.8(3) 3_666 3_666 ?
O2 V5 V2 81.2(3) 3_666 . ?
O2 V5 V3 123.4(3) 3_666 . ?
O2 V5 V4 81.6(3) 3_666 . ?
O11 V5 O1 77.9(4) . 3_666 ?
O11 V5 O2 81.4(4) . 3_666 ?
O11 V5 O14 153.8(5) . . ?
O11 V5 V1 77.8(4) . 3_666 ?
O11 V5 V2 32.9(3) . . ?
O11 V5 V3 85.9(3) . . ?
O11 V5 V4 123.6(4) . . ?
O12 V5 O1 173.4(5) . 3_666 ?
O12 V5 O2 99.0(5) . 3_666 ?
O12 V5 O11 100.7(5) . . ?
O12 V5 O13 103.4(6) . . ?
O12 V5 O14 101.9(5) . . ?
O12 V5 V1 129.8(4) . 3_666 ?
O12 V5 V2 133.5(4) . . ?
O12 V5 V3 137.7(4) . . ?
O12 V5 V4 134.9(4) . . ?
O13 V5 O1 83.2(4) . 3_666 ?
O13 V5 O2 157.6(5) . 3_666 ?
O13 V5 O11 93.0(5) . . ?
O13 V5 O14 94.5(5) . . ?
O13 V5 V1 126.8(4) . 3_666 ?
O13 V5 V2 82.4(3) . . ?
O13 V5 V3 34.3(3) . . ?
O13 V5 V4 83.6(4) . . ?
O14 V5 O1 78.1(4) . 3_666 ?
O14 V5 O2 82.2(4) . 3_666 ?
O14 V5 V1 77.7(3) . 3_666 ?
O14 V5 V2 123.9(3) . . ?
O14 V5 V3 86.3(3) . . ?
O14 V5 V4 33.2(3) . . ?
V1 V5 V2 61.67(9) 3_666 . ?
V1 V5 V4 61.31(9) 3_666 . ?
V3 V5 V1 92.58(10) . 3_666 ?
V3 V5 V2 60.68(8) . . ?
V3 V5 V4 60.95(9) . . ?
V4 V5 V2 91.43(10) . . ?
H16Y C169 H 109.5 . . ?
H16Y C169 HA 109.5 . . ?
H C169 HA 109.5 . . ?
N3 C169 H16Y 110.7 . . ?
N3 C169 H 110.5 . . ?
N3 C169 HA 107.3 . . ?
N3 C170 H170 119.5 . . ?
O26 C170 H170 119.5 . . ?
O26 C170 N3 121(4) . . ?
H17P C171 H17Q 109.5 . . ?
H17P C171 H17R 109.4 . . ?
H17Q C171 H17R 109.5 . . ?
N3 C171 H17P 108.8 . . ?
N3 C171 H17Q 109.6 . . ?
N3 C171 H17R 110.0 . . ?
C170 N3 C169 121(3) . . ?
C170 N3 C171 124(3) . . ?
C171 N3 C169 116(3) . . ?
N4 C172 H172 116.4 . . ?
O18 C172 H172 116.4 . . ?
O18 C172 N4 127.2(15) . . ?
H17J C173 H17K 109.5 . . ?
H17J C173 H17L 109.5 . . ?
H17K C173 H17L 109.5 . . ?
N4 C173 H17J 111.6 . . ?
N4 C173 H17K 112.6 . . ?
N4 C173 H17L 104.0 . . ?
H17M C174 H17N 109.5 . . ?
H17M C174 H17O 109.4 . . ?
H17N C174 H17O 109.4 . . ?
N4 C174 H17M 114.0 . . ?
N4 C174 H17N 109.3 . . ?
N4 C174 H17O 105.1 . . ?
C173 N4 C172 120.0(9) . . ?
C174 N4 C172 119.9(9) . . ?
C174 N4 C173 120.0(9) . . ?
C172 O18 Ag22 117(2) . . ?

loop_
_geom_bond_atom_site_label_1
_geom_bond_atom_site_label_2
_geom_bond_distance
_geom_bond_site_symmetry_2
_geom_bond_publ_flag
Ag1 Ag2 2.923(11) . ?
Ag1 Ag3 2.936(5) . ?
Ag1 Ag16 3.210(3) 3_666 ?
Ag1 O10 2.555(11) 3_666 ?
Ag1 S13 2.345(6) . ?
Ag1 S16 2.413(6) . ?
Ag1A Ag2A 2.804(12) . ?
Ag1A Ag3A 2.213(13) . ?
Ag1A Ag7A 3.209(14) . ?
Ag1A O10 2.513(15) 3_666 ?
Ag1A S13 2.786(12) . ?
Ag1A S16 2.485(12) . ?
Ag1B Ag2A 2.31(2) . ?
Ag1B Ag9A 2.13(3) . ?
Ag1B Ag25 3.206(15) . ?
Ag1B O23 2.55(3) . ?
Ag1B S11 2.319(17) . ?
Ag1B S13 2.201(17) . ?
Ag2 Ag3 2.915(16) . ?
Ag2 Ag7 3.325(12) . ?
Ag2 C2 2.70(4) . ?
Ag2 O1WA 2.55(6) . ?
Ag2 S1 2.94(2) . ?
Ag2 S11 2.678(14) . ?
Ag2 S13 2.889(14) . ?
Ag2A Ag7A 2.872(9) . ?
Ag2A S11 2.571(7) . ?
Ag2A S13 2.388(8) . ?
Ag2B Ag3B 3.23(2) . ?
Ag2B Ag9A 2.94(3) . ?
Ag2B O14 2.486(17) . ?
Ag2B S3 2.598(14) . ?
Ag2B S14 2.132(16) . ?
Ag3 O2W 2.57(6) . ?
Ag3 S1 2.348(16) . ?
Ag3 S16 2.669(9) . ?
Ag3A Ag4 2.333(8) . ?
Ag3A Ag6 3.30(3) . ?
Ag3A S1A 2.45(2) . ?
Ag3A S16 2.158(9) . ?
Ag3B O14 2.43(2) . ?
Ag3B S5 1.798(18) . ?
Ag3B S12 2.56(2) . ?
Ag4 Ag5 2.805(10) . ?
Ag4 Ag20 2.715(6) 3_666 ?
Ag4 C1A 1.92(2) . ?
Ag4 C6A 1.82(2) . ?
Ag4 S1A 1.733(18) . ?
Ag4 S9 2.602(8) 3_666 ?
Ag4A Ag5A 2.229(12) . ?
Ag4A Ag20 2.706(10) 3_666 ?
Ag4A S1 2.139(16) . ?
Ag4A S15 2.757(12) . ?
Ag4B Ag6 3.143(10) 3_666 ?
Ag4B Ag14 3.096(7) . ?
Ag4B O22 2.51(3) 3_666 ?
Ag4B O25 2.27(3) . ?
Ag4B S9 2.372(8) . ?
Ag4B S12 2.698(11) . ?
Ag5 Ag19 3.172(8) . ?
Ag5 Ag20 3.026(6) 3_666 ?
Ag5 C1A 2.663(18) . ?
Ag5 S1A 2.09(2) . ?
Ag5 S15 2.121(10) . ?
Ag5A Ag7 2.894(9) . ?
Ag5A Ag19 2.827(8) . ?
Ag5A S1 2.802(18) . ?
Ag5A S8 2.262(8) . ?
Ag5A S15 2.842(10) . ?
Ag5B S9 2.645(10) 3_666 ?
Ag5B S16 2.808(11) . ?
Ag6 Ag14 3.37(3) 3_666 ?
Ag6 O21 2.14(3) . ?
Ag6 S9 2.74(3) 3_666 ?
Ag6 S10 2.89(3) 3_666 ?
Ag6 S16 2.623(13) . ?
Ag6A O21 2.50(3) . ?
Ag6A S9 2.347(17) 3_666 ?
Ag6A S16 2.462(12) . ?
Ag7 Ag8 2.858(4) . ?
Ag7 O9 2.522(10) 3_666 ?
Ag7 S1 2.584(12) . ?
Ag7 S8 2.576(5) . ?
Ag7 S11 2.467(6) . ?
Ag7A Ag8A 3.365(11) . ?
Ag7A S1A 2.369(18) . ?
Ag7A S11 2.670(9) . ?
Ag8 Ag9 3.373(3) . ?
Ag8 Ag18 2.949(3) . ?
Ag8 O5 2.547(10) 3_666 ?
Ag8 S3 2.382(5) . ?
Ag8 S8 2.435(5) . ?
Ag8A Ag9A 3.33(2) . ?
Ag8A O9 2.500(11) 3_666 ?
Ag8A S3 2.773(8) . ?
Ag8A S8 2.491(7) . ?
Ag8A S11 2.948(9) . ?
Ag9 Ag10 3.006(3) . ?
Ag9 Ag11 3.148(3) . ?
Ag9 S3 2.564(5) . ?
Ag9 S11 2.548(6) . ?
Ag9 S14 2.665(6) . ?
Ag9A S11 1.96(2) . ?
Ag9A S14 2.50(2) . ?
Ag10 Ag24 2.954(3) . ?
Ag10 Ag25 3.025(2) . ?
Ag10 O23 2.267(19) . ?
Ag10 S11 2.773(6) . ?
Ag10 S13 2.683(6) . ?
Ag10 S14 2.763(7) . ?
Ag11 Ag12 3.119(2) . ?
Ag11 Ag14 2.985(3) . ?
Ag11 Ag15 3.233(3) . ?
Ag11 O14 2.463(10) . ?
Ag11 S3 2.461(5) . ?
Ag11 S12 2.428(6) . ?
Ag12 Ag22 3.037(3) . ?
Ag12 Ag24 3.072(2) . ?
Ag12 S5 2.524(5) . ?
Ag12 S12 2.787(7) . ?
Ag12 S14 2.556(6) . ?
Ag13 Ag14 3.207(8) . ?
Ag13 O25 2.43(3) . ?
Ag13 S9 2.547(9) . ?
Ag13 S12 2.306(9) . ?
Ag14 Ag15 3.261(3) . ?
Ag14 O17 2.43(2) . ?
Ag14 S10 2.430(6) . ?
Ag14 S12 2.518(6) . ?
Ag15 Ag16 3.322(3) . ?
Ag15 Ag17 2.964(3) . ?
Ag15 S3 2.544(5) . ?
Ag15 S6 2.661(6) . ?
Ag15 S10 2.422(7) . ?
Ag16 Ag17 3.228(3) . ?
Ag16 O11 2.552(10) . ?
Ag16 S2 2.497(4) . ?
Ag16 S10 2.539(5) . ?
Ag16 S16 2.737(8) 3_666 ?
Ag17 Ag18 3.086(3) . ?
Ag17 Ag23 2.927(2) 3_666 ?
Ag17 S2 2.443(4) . ?
Ag17 S6 2.431(5) . ?
Ag18 Ag19 2.866(3) . ?
Ag18 O16 2.38(2) . ?
Ag18 S4 2.568(5) 3_666 ?
Ag18 S6 2.555(6) . ?
Ag18 S8 2.694(6) . ?
Ag19 O15 2.24(2) . ?
Ag19 S4 2.900(5) 3_666 ?
Ag19 S8 2.905(6) . ?
Ag19 S15 2.474(6) . ?
Ag20 O13 2.474(11) . ?
Ag20 S5 2.861(5) . ?
Ag20 S9 2.456(5) . ?
Ag20 S15 2.495(6) 3_666 ?
Ag21 Ag22 2.865(3) . ?
Ag21 Ag23 3.323(2) . ?
Ag21 O20 2.390(18) . ?
Ag21 S4 2.552(5) . ?
Ag21 S5 2.617(5) . ?
Ag21 S15 2.817(7) 3_666 ?
Ag22 Ag24 2.984(3) . ?
Ag22 O19 2.413(18) . ?
Ag22 S5 2.484(5) . ?
Ag22 S7 2.434(6) . ?
Ag22 O18 2.58(3) . ?
Ag23 O7 2.343(10) . ?
Ag23 S2 2.658(5) 3_666 ?
Ag23 S4 2.456(5) . ?
Ag23 S7 2.687(5) . ?
Ag24 Ag25 3.051(2) . ?
Ag24 O24 2.300(18) . ?
Ag24 S7 2.489(5) . ?
Ag24 S14 2.455(7) . ?
Ag25 O6 2.444(11) . ?
Ag25 S2 2.714(4) 3_666 ?
Ag25 S7 2.533(5) . ?
Ag25 S13 2.447(6) . ?
C1A C2A 1.3900 . ?
C1A C6A 1.3900 . ?
C1A S1A 1.805(6) . ?
C2A H2A 0.9300 . ?
C2A C3A 1.3900 . ?
C3A H3A 0.9300 . ?
C3A C4A 1.3900 . ?
C4A C5A 1.3900 . ?
C4A C8A 1.536(9) . ?
C5A H5A 0.9300 . ?
C5A C6A 1.3900 . ?
C6A H6A 0.9300 . ?
C4 C5 1.3900 . ?
C4 C3 1.3900 . ?
C4 C8 1.538(7) . ?
C5 H5 0.9300 . ?
C5 C6 1.3900 . ?
C6 H6 0.9300 . ?
C6 C1 1.3900 . ?
C1 C2 1.3900 . ?
C1 S1 1.854(10) . ?
C2 H2 0.9300 . ?
C2 C3 1.3900 . ?
C3 H3 0.9300 . ?
C7 H7A 0.9594 . ?
C7 H7B 0.9593 . ?
C7 H7C 0.9607 . ?
C7 C8 1.539(9) . ?
C7A H7AA 0.9596 . ?
C7A H7AB 0.9604 . ?
C7A H7AC 0.9606 . ?
C7A C8A 1.541(9) . ?
C8 C9 1.537(9) . ?
C8 C10 1.537(9) . ?
C8A C9A 1.537(9) . ?
C8A C10A 1.536(9) . ?
C9 H9A 0.9597 . ?
C9 H9B 0.9601 . ?
C9 H9C 0.9592 . ?
C9A H9AA 0.9594 . ?
C9A H9AB 0.9605 . ?
C9A H9AC 0.9595 . ?
C10 H10A 0.9598 . ?
C10 H10B 0.9602 . ?
C10 H10C 0.9601 . ?
C10A H10D 0.9600 . ?
C10A H10E 0.9604 . ?
C10A H10F 0.9600 . ?
C11 H11A 0.9601 . ?
C11 H11B 0.9593 . ?
C11 H11C 0.9602 . ?
C11 C162 1.552(9) . ?
C11A H11D 0.9596 . ?
C11A H11E 0.9601 . ?
C11A H11F 0.9601 . ?
C11A C162 1.536(9) . ?
C12 H12A 0.9597 . ?
C12 H12B 0.9606 . ?
C12 H12C 0.9601 . ?
C12 C162 1.539(9) . ?
C12A H12D 0.9601 . ?
C12A H12E 0.9598 . ?
C12A H12F 0.9605 . ?
C12A C162 1.525(9) . ?
C13 H13A 0.9604 . ?
C13 H13B 0.9598 . ?
C13 H13C 0.9605 . ?
C13 C162 1.524(9) . ?
C13A H13D 0.9600 . ?
C13A H13E 0.9603 . ?
C13A H13F 0.9605 . ?
C13A C162 1.553(9) . ?
C14 H14A 0.9602 . ?
C14 H14B 0.9597 . ?
C14 H14C 0.9600 . ?
C14 C157 1.534(9) . ?
C14A H14D 0.9597 . ?
C14A H14E 0.9598 . ?
C14A H14F 0.9600 . ?
C14A C157 1.544(9) . ?
C15 H15A 0.9600 . ?
C15 H15B 0.9602 . ?
C15 H15C 0.9589 . ?
C15 C157 1.539(9) . ?
C15A H15D 0.9603 . ?
C15A H15E 0.9594 . ?
C15A H15F 0.9606 . ?
C15A C157 1.529(9) . ?
C16 H16A 0.9597 . ?
C16 H16B 0.9596 . ?
C16 H16C 0.9599 . ?
C16 C157 1.542(9) . ?
C16A H16D 0.9597 . ?
C16A H16E 0.9606 . ?
C16A H16F 0.9603 . ?
C16A C157 1.544(9) . ?
C17 H17A 0.9604 . ?
C17 H17B 0.9606 . ?
C17 H17C 0.9599 . ?
C17 C165 1.533(9) . ?
C17A H17D 0.9598 . ?
C17A H17E 0.9604 . ?
C17A H17F 0.9596 . ?
C17A C165 1.537(9) . ?
C18 H18A 0.9600 . ?
C18 H18B 0.9599 . ?
C18 H18C 0.9608 . ?
C18 C165 1.543(9) . ?
C18A H18D 0.9602 . ?
C18A H18E 0.9599 . ?
C18A H18F 0.9604 . ?
C18A C165 1.536(9) . ?
C19 H19A 0.9605 . ?
C19 H19B 0.9592 . ?
C19 H19C 0.9597 . ?
C19 C165 1.537(9) . ?
C19A H19D 0.9584 . ?
C19A H19E 0.9599 . ?
C19A H19F 0.9604 . ?
C19A C165 1.541(9) . ?
C20 H20A 0.9596 . ?
C20 H20B 0.9601 . ?
C20 H20C 0.9599 . ?
C20 C54 1.540(10) . ?
C20A H20D 0.9598 . ?
C20A H20E 0.9608 . ?
C20A H20F 0.9602 . ?
C20A C54 1.534(10) . ?
C21 H21A 0.9596 . ?
C21 H21B 0.9596 . ?
C21 H21C 0.9599 . ?
C21 C54 1.542(10) . ?
C21A H21D 0.9600 . ?
C21A H21E 0.9593 . ?
C21A H21F 0.9601 . ?
C21A C54 1.538(10) . ?
C22 H22A 0.9592 . ?
C22 H22B 0.9599 . ?
C22 H22C 0.9605 . ?
C22 C54 1.540(10) . ?
C22A H22D 0.9598 . ?
C22A H22E 0.9596 . ?
C22A H22F 0.9610 . ?
C22A C54 1.535(10) . ?
C23 C32 1.36(3) . ?
C23 C51 1.37(3) . ?
C23 S2 1.789(16) . ?
C24 C41 1.31(4) . ?
C24 C68 1.35(4) . ?
C24 S3 1.78(2) . ?
C25 C30 1.38(3) . ?
C25 C31 1.35(3) . ?
C25 S6 1.794(19) . ?
C26 C33 1.41(3) . ?
C26 C71 1.37(3) . ?
C26 S10 1.77(2) . ?
C27 C48 1.43(3) . ?
C27 C62 1.49(3) . ?
C27 C77 1.42(3) . ?
C28 C36 1.43(3) . ?
C28 C57 1.40(3) . ?
C28 S4 1.746(19) . ?
C29 C40 1.38(3) . ?
C29 C45 1.48(2) . ?
C29 C61 1.36(3) . ?
C30 H30 0.9300 . ?
C30 C61 1.42(3) . ?
C31 H31 0.9300 . ?
C31 C40 1.44(3) . ?
C32 H32 0.9300 . ?
C32 C37 1.40(2) . ?
C33 H33 0.9300 . ?
C33 C48 1.42(3) . ?
C34 C178 1.537(10) . ?
C34 O21 1.229(10) . ?
C34 O22 1.232(10) . ?
C35 C56 1.35(4) . ?
C35 C81 1.46(4) . ?
C35 S16 1.77(2) . ?
C36 H36 0.9300 . ?
C36 C60 1.35(3) . ?
C37 H37 0.9300 . ?
C37 C49 1.37(3) . ?
C38 C55 1.39(4) . ?
C38 C78 1.39(4) . ?
C38 S14 1.79(2) . ?
C39 C69 1.60(3) . ?
C39 C73 1.35(4) . ?
C39 C125 1.31(4) . ?
C40 H40 0.9300 . ?
C41 H41 0.9300 . ?
C41 C52 1.35(3) . ?
C42 H42 0.9300 . ?
C42 C59 1.38(4) . ?
C42 C72 1.35(3) . ?
C44 H44 0.9300 . ?
C44 C49 1.39(3) . ?
C44 C51 1.38(2) . ?
C45 C46 1.49(3) . ?
C45 C67 1.53(3) . ?
C45 C70 1.52(3) . ?
C46 H46A 0.9598 . ?
C46 H46B 0.9607 . ?
C46 H46C 0.9600 . ?
C47 C175 1.57(4) . ?
C47 O15 1.20(5) . ?
C47 O16 1.15(5) . ?
C48 H48 0.9300 . ?
C49 C54 1.538(9) . ?
C51 H51 0.9300 . ?
C52 H52 0.9300 . ?
C52 C83 1.44(4) . ?
C53 C63 1.25(4) . ?
C53 C95 1.35(4) . ?
C53 S11 1.84(2) . ?
C55 H55 0.9300 . ?
C55 C116 1.43(3) . ?
C56 H56 0.9300 . ?
C56 C73 1.37(3) . ?
C57 H57 0.9300 . ?
C57 C76 1.36(3) . ?
C58 C66 1.55(3) . ?
C58 C80 1.32(4) . ?
C58 C97 1.37(4) . ?
C59 C94 1.45(4) . ?
C59 S7 1.78(2) . ?
C60 H60 0.9300 . ?
C60 C65 1.43(3) . ?
C61 H61 0.9300 . ?
C62 C91 1.51(3) . ?
C62 C119 1.41(4) . ?
C62 C156 1.48(3) . ?
C63 H63 0.9300 . ?
C63 C80 1.50(3) . ?
C64 H64A 0.9597 . ?
C64 H64B 0.9604 . ?
C64 H64C 0.9604 . ?
C64 C79 1.47(3) . ?
C65 C76 1.31(3) . ?
C65 C79 1.54(3) . ?
C66 C117 1.53(4) . ?
C66 C135 1.63(4) . ?
C66 C164 1.51(4) . ?
C67 H67A 0.9598 . ?
C67 H67B 0.9599 . ?
C67 H67C 0.9600 . ?
C68 H68 0.9300 . ?
C68 C96 1.51(3) . ?
C69 C75 1.52(4) . ?
C69 C111 1.47(4) . ?
C69 C128 1.56(4) . ?
C70 H70A 0.9601 . ?
C70 H70B 0.9601 . ?
C70 H70C 0.9605 . ?
C71 H71 0.9300 . ?
C71 C77 1.36(3) . ?
C72 H72 0.9300 . ?
C72 C120 1.43(4) . ?
C73 H73 0.9300 . ?
C74 C122 1.53(6) . ?
C74 C136 1.43(4) . ?
C74 C139 1.47(5) . ?
C74 C50 1.59(3) . ?
C75 H75A 0.9600 . ?
C75 H75B 0.9600 . ?
C75 H75C 0.9600 . ?
C76 H76 0.9300 . ?
C77 H77 0.9300 . ?
C78 H78 0.9300 . ?
C78 C112 1.37(3) . ?
C79 C113 1.66(4) . ?
C79 C118 1.43(4) . ?
C80 H80 0.9300 . ?
C81 H81 0.9300 . ?
C81 C125 1.32(3) . ?
C82 H82 0.9300 . ?
C82 C94 1.39(3) . ?
C82 C120 1.35(4) . ?
C83 C96 1.34(4) . ?
C83 C165 1.536(8) . ?
C84 C85 1.3900 . ?
C84 C89 1.3900 . ?
C84 S12 1.793(16) . ?
C85 H85 0.9300 . ?
C85 C86 1.3900 . ?
C86 H86 0.9300 . ?
C86 C87 1.3900 . ?
C87 C88 1.3900 . ?
C87 C166 1.539(10) . ?
C88 H88 0.9300 . ?
C88 C89 1.3900 . ?
C89 H89 0.9300 . ?
C90 C120 1.542(10) . ?
C90 C126 1.537(10) . ?
C90 C127 1.542(10) . ?
C90 C163 1.536(10) . ?
C91 H91A 0.9596 . ?
C91 H91B 0.9603 . ?
C91 H91C 0.9605 . ?
C92 H92A 0.9598 . ?
C92 H92B 0.9603 . ?
C92 H92C 0.9596 . ?
C92 C110 1.69(5) . ?
C94 H94 0.9300 . ?
C95 H95 0.9300 . ?
C95 C97 1.49(3) . ?
C96 H96 0.9300 . ?
C97 H97 0.9300 . ?
C98 H98 0.9300 . ?
C98 C99 1.3900 . ?
C98 C103 1.3900 . ?
C99 H99 0.9300 . ?
C99 C100 1.3900 . ?
C100 C101 1.3900 . ?
C100 C110 1.63(3) . ?
C101 H101 0.9300 . ?
C101 C102 1.3900 . ?
C102 H102 0.9300 . ?
C102 C103 1.3900 . ?
C103 S15 1.790(13) . ?
C104 H104 0.9300 . ?
C104 C105 1.3900 . ?
C104 C109 1.3900 . ?
C105 C106 1.3900 . ?
C105 C138 1.536(9) . ?
C106 H106 0.9300 . ?
C106 C107 1.3900 . ?
C107 H107 0.9300 . ?
C107 C108 1.3900 . ?
C108 C109 1.3900 . ?
C108 S8 1.815(12) . ?
C109 H109 0.9300 . ?
C110 C137 1.44(4) . ?
C110 C161 1.52(4) . ?
C111 H11G 0.9593 . ?
C111 H11H 0.9602 . ?
C111 H11I 0.9591 . ?
C112 H112 0.9300 . ?
C112 C115 1.39(4) . ?
C113 H11J 0.9595 . ?
C113 H11K 0.9600 . ?
C113 H11L 0.9601 . ?
C114 C123 1.60(3) . ?
C114 O23 1.26(4) . ?
C114 O24 1.20(4) . ?
C115 C116 1.41(4) . ?
C115 C141 1.59(4) . ?
C116 H116 0.9300 . ?
C117 H11M 0.9598 . ?
C117 H11N 0.9598 . ?
C117 H11O 0.9598 . ?
C118 H11P 0.9594 . ?
C118 H11Q 0.9600 . ?
C118 H11R 0.9607 . ?
C119 H11S 0.9605 . ?
C119 H11T 0.9588 . ?
C119 H11U 0.9601 . ?
C121 C140 1.549(10) . ?
C121 O19 1.32(5) . ?
C121 O20 1.09(5) . ?
C122 H12G 0.9594 . ?
C122 H12H 0.9601 . ?
C122 H12I 0.9595 . ?
C123 F4 1.450(10) . ?
C123 F4A 1.449(10) . ?
C123 F5 1.454(10) . ?
C123 F5A 1.445(10) . ?
C123 F6 1.450(10) . ?
C123 F6A 1.448(10) . ?
C124 H12J 0.9603 . ?
C124 H12K 0.9600 . ?
C124 H12L 0.9597 . ?
C124 C141 1.61(5) . ?
C125 H125 0.9300 . ?
C126 H12M 0.9600 . ?
C126 H12N 0.9600 . ?
C126 H12O 0.9597 . ?
C127 H12P 0.9594 . ?
C127 H12Q 0.9603 . ?
C127 H12R 0.9608 . ?
C128 H12S 0.9599 . ?
C128 H12T 0.9603 . ?
C128 H12U 0.9605 . ?
C129 C130 1.3900 . ?
C129 C134 1.3900 . ?
C129 C162 1.537(8) . ?
C130 H130 0.9300 . ?
C130 C131 1.3900 . ?
C131 H131 0.9300 . ?
C131 C132 1.3900 . ?
C132 C133 1.3900 . ?
C132 S5 1.832(11) . ?
C133 H133 0.9300 . ?
C133 C134 1.3900 . ?
C134 H134 0.9300 . ?
C135 H13G 0.9600 . ?
C135 H13H 0.9602 . ?
C135 H13I 0.9602 . ?
C136 H13J 0.9613 . ?
C136 H13K 0.9600 . ?
C136 H13L 0.9600 . ?
C137 H13M 0.9598 . ?
C137 H13N 0.9597 . ?
C137 H13O 0.9606 . ?
C138 C158 1.540(9) . ?
C138 C159 1.532(9) . ?
C138 C160 1.542(9) . ?
C139 H13P 0.9598 . ?
C139 H13Q 0.9598 . ?
C139 H13R 0.9608 . ?
C140 F1 1.444(10) . ?
C140 F1A 1.455(10) . ?
C140 F2 1.445(10) . ?
C140 F2A 1.447(10) . ?
C140 F3 1.455(10) . ?
C140 F3A 1.445(10) . ?
C141 C144 1.59(4) . ?
C141 C148 1.49(5) . ?
C142 H142 0.9300 . ?
C142 N1 1.378(9) . ?
C142 O17 1.260(10) . ?
C143 H14G 0.9600 . ?
C143 H14H 0.9591 . ?
C143 H14I 0.9604 . ?
C143 C166 1.540(10) . ?
C144 H14J 0.9602 . ?
C144 H14K 0.9596 . ?
C144 H14L 0.9595 . ?
C146 H146 0.9300 . ?
C146 N2 1.382(9) . ?
C146 O25 1.252(10) . ?
C147 H14M 0.9600 . ?
C147 H14N 0.9595 . ?
C147 H14O 0.9599 . ?
C147 N1 1.384(9) . ?
C148 H14P 0.9600 . ?
C148 H14Q 0.9601 . ?
C148 H14R 0.9600 . ?
C149 H14S 0.9598 . ?
C149 H14T 0.9602 . ?
C149 H14U 0.9602 . ?
C149 N2 1.381(9) . ?
C150 H150 0.9300 . ?
C150 C151 1.3900 . ?
C150 C155 1.3900 . ?
C151 H151 0.9300 . ?
C151 C152 1.3900 . ?
C152 C153 1.3900 . ?
C152 S9 1.787(11) . ?
C153 H153 0.9300 . ?
C153 C154 1.3900 . ?
C154 H154 0.9300 . ?
C154 C155 1.3900 . ?
C155 C157 1.535(8) . ?
C156 H15G 0.9609 . ?
C156 H15H 0.9603 . ?
C156 H15I 0.9598 . ?
C158 H15J 0.9604 . ?
C158 H15K 0.9614 . ?
C158 H15L 0.9598 . ?
C159 H15M 0.9602 . ?
C159 H15N 0.9603 . ?
C159 H15O 0.9595 . ?
C160 H16G 0.9598 . ?
C160 H16H 0.9601 . ?
C160 H16I 0.9605 . ?
C161 H16J 0.9597 . ?
C161 H16K 0.9602 . ?
C161 H16L 0.9603 . ?
C163 H16M 0.9603 . ?
C163 H16N 0.9599 . ?
C163 H16O 0.9601 . ?
C164 H16P 0.9605 . ?
C164 H16Q 0.9604 . ?
C164 H16R 0.9591 . ?
C166 C167 1.541(10) . ?
C166 C168 1.542(10) . ?
C167 H16S 0.9603 . ?
C167 H16T 0.9598 . ?
C167 H16U 0.9600 . ?
C168 H16V 0.9603 . ?
C168 H16W 0.9605 . ?
C168 H16X 0.9598 . ?
C175 F10 1.442(10) . ?
C175 F11 1.445(10) . ?
C175 F12 1.452(10) . ?
C176 H176 0.9300 . ?
C176 C50 1.3900 . ?
C176 C177 1.3900 . ?
C50 C145 1.3900 . ?
C145 H145 0.9300 . ?
C145 C93 1.3900 . ?
C93 H93 0.9300 . ?
C93 C43 1.3900 . ?
C43 C177 1.3900 . ?
C43 S13 1.788(14) . ?
C177 H177 0.9300 . ?
C178 F7 1.438(10) . ?
C178 F8 1.434(10) . ?
C178 F9 1.438(10) . ?
C179 H17G 0.9599 . ?
C179 H17H 0.9593 . ?
C179 H17I 0.9598 . ?
C179 N1 1.380(9) . ?
C180 H18G 0.9601 . ?
C180 H18H 0.9595 . ?
C180 H18I 0.9600 . ?
C180 N2 1.377(9) . ?
O1 V1 2.119(11) 3_666 ?
O1 V1 2.129(11) . ?
O1 V2 2.222(10) 3_666 ?
O1 V3 2.311(11) 3_666 ?
O1 V4 2.215(10) 3_666 ?
O1 V5 2.306(11) 3_666 ?
O2 V1 1.674(11) . ?
O2 V5 2.091(11) 3_666 ?
O3 V1 1.896(10) . ?
O3 V2 1.980(11) 3_666 ?
O3 V4 1.998(11) . ?
O4 V1 1.890(10) . ?
O4 V2 2.012(10) . ?
O4 V4 2.021(10) 3_666 ?
O5 V1 1.693(10) . ?
O5 V3 2.041(10) . ?
O6 V4 1.625(11) . ?
O7 V3 1.914(12) . ?
O7 V4 1.807(11) . ?
O8 V3 1.576(11) . ?
O9 V2 1.818(10) . ?
O9 V3 1.858(10) . ?
O10 V2 1.618(11) . ?
O11 V2 1.826(11) . ?
O11 V5 1.872(10) . ?
O12 V5 1.612(11) . ?
O13 V3 1.852(10) . ?
O13 V5 1.801(11) . ?
O14 V4 1.827(11) . ?
O14 V5 1.880(11) . ?
V1 V3 3.065(4) . ?
V1 V5 3.083(4) 3_666 ?
V2 V3 3.095(3) . ?
V2 V4 3.057(4) 3_666 ?
V2 V5 3.089(4) . ?
V3 V4 3.105(4) . ?
V3 V5 3.038(4) . ?
V4 V5 3.084(4) . ?
C169 H16Y 0.9600 . ?
C169 H 0.9604 . ?
C169 HA 0.9599 . ?
C169 N3 1.50(4) . ?
C170 H170 0.9300 . ?
C170 N3 1.35(5) . ?
C170 O26 1.26(4) . ?
C171 H17P 0.9601 . ?
C171 H17Q 0.9601 . ?
C171 H17R 0.9603 . ?
C171 N3 1.42(5) . ?
C172 H172 0.9300 . ?
C172 N4 1.380(9) . ?
C172 O18 1.248(10) . ?
C173 H17J 0.9602 . ?
C173 H17K 0.9607 . ?
C173 H17L 0.9605 . ?
C173 N4 1.380(9) . ?
C174 H17M 0.9602 . ?
C174 H17N 0.9602 . ?
C174 H17O 0.9607 . ?
C174 N4 1.379(9) . ?

loop_
_geom_torsion_atom_site_label_1
_geom_torsion_atom_site_label_2
_geom_torsion_atom_site_label_3
_geom_torsion_atom_site_label_4
_geom_torsion
_geom_torsion_site_symmetry_1
_geom_torsion_site_symmetry_2
_geom_torsion_site_symmetry_3
_geom_torsion_site_symmetry_4
_geom_torsion_publ_flag
Ag1 O10 V2 O3 85.1(6) 3_666 . . 3_666 ?
Ag1 O10 V2 O4 163.5(5) 3_666 . . . ?
Ag1 O10 V2 O9 -106.5(6) 3_666 . . . ?
Ag1 O10 V2 O11 -5.8(7) 3_666 . . . ?
Ag1 O10 V2 V3 -102.0(6) 3_666 . . . ?
Ag1 O10 V2 V4 123.8(5) 3_666 . . 3_666 ?
Ag1 O10 V2 V5 -11.3(10) 3_666 . . . ?
Ag1A O10 V2 O3 109.8(6) 3_666 . . 3_666 ?
Ag1A O10 V2 O4 -171.9(6) 3_666 . . . ?
Ag1A O10 V2 O9 -81.8(7) 3_666 . . . ?
Ag1A O10 V2 O11 18.9(7) 3_666 . . . ?
Ag1A O10 V2 V3 -77.3(8) 3_666 . . . ?
Ag1A O10 V2 V4 148.5(6) 3_666 . . 3_666 ?
Ag1A O10 V2 V5 13.4(10) 3_666 . . . ?
Ag2 C2 C3 C4 -147(4) . . . . ?
Ag2B Ag3B S5 Ag20 128.8(18) . . . . ?
Ag2B Ag3B S5 Ag21 47(2) . . . . ?
Ag2B Ag3B S5 Ag22 -26(2) . . . . ?
Ag2B Ag3B S5 C132 -136.9(19) . . . . ?
Ag2B O14 V4 O1 137.7(6) . . . 3_666 ?
Ag2B O14 V4 O3 113.2(11) . . . . ?
Ag2B O14 V4 O4 61.2(5) . . . 3_666 ?
Ag2B O14 V4 O6 -35.3(7) . . . . ?
Ag2B O14 V4 O7 -141.2(6) . . . . ?
Ag2B O14 V4 V2 60.6(6) . . . 3_666 ?
Ag2B O14 V4 V3 -174.1(5) . . . . ?
Ag2B O14 V4 V5 149.0(8) . . . . ?
Ag2B O14 V5 O1 -127.8(8) . . . 3_666 ?
Ag2B O14 V5 O2 -52.1(8) . . . 3_666 ?
Ag2B O14 V5 O11 -103.8(11) . . . . ?
Ag2B O14 V5 O12 45.4(9) . . . . ?
Ag2B O14 V5 O13 150.2(8) . . . . ?
Ag2B O14 V5 V1 -83.1(8) . . . 3_666 ?
Ag2B O14 V5 V2 -126.0(7) . . . . ?
Ag2B O14 V5 V3 -176.6(8) . . . . ?
Ag2B O14 V5 V4 -138.8(11) . . . . ?
Ag3A Ag4 C6A C1A 75.8(16) . . . . ?
Ag3A Ag4 C6A C5A -104(7) . . . . ?
Ag3A Ag4 S1A Ag5 167.8(8) . . . . ?
Ag3A Ag4 S1A Ag7A -20(3) . . . . ?
Ag3A Ag4 S1A C1A -108.4(5) . . . . ?
Ag3B O14 V4 O1 -132.3(8) . . . 3_666 ?
Ag3B O14 V4 O3 -156.9(10) . . . . ?
Ag3B O14 V4 O4 151.2(7) . . . 3_666 ?
Ag3B O14 V4 O6 54.6(9) . . . . ?
Ag3B O14 V4 O7 -51.3(8) . . . . ?
Ag3B O14 V4 V2 150.6(6) . . . 3_666 ?
Ag3B O14 V4 V3 -84.1(7) . . . . ?
Ag3B O14 V4 V5 -121.0(10) . . . . ?
Ag3B O14 V5 O1 141.6(7) . . . 3_666 ?
Ag3B O14 V5 O2 -142.8(7) . . . 3_666 ?
Ag3B O14 V5 O11 165.6(10) . . . . ?
Ag3B O14 V5 O12 -45.2(7) . . . . ?
Ag3B O14 V5 O13 59.5(7) . . . . ?
Ag3B O14 V5 V1 -173.7(6) . . . 3_666 ?
Ag3B O14 V5 V2 143.4(5) . . . . ?
Ag3B O14 V5 V3 92.8(6) . . . . ?
Ag3B O14 V5 V4 130.6(9) . . . . ?
Ag4 C1A C6A C5A 180(2) . . . . ?
Ag4 C1A S1A Ag3A -59.8(7) . . . . ?
Ag4 C1A S1A Ag5 96.2(8) . . . . ?
Ag4 C1A S1A Ag7A -156.3(14) . . . . ?
Ag5 Ag4 C6A C1A -47.8(15) . . . . ?
Ag5 Ag4 C6A C5A 133(7) . . . . ?
Ag5 Ag4 S1A Ag3A -167.8(8) . . . . ?
Ag5 Ag4 S1A Ag7A 172(4) . . . . ?
Ag5 Ag4 S1A C1A 83.7(7) . . . . ?
Ag5 C1A C2A C3A 126.7(10) . . . . ?
Ag5 C1A C6A Ag4 57.5(14) . . . . ?
Ag5 C1A C6A C5A -122.6(10) . . . . ?
Ag5 C1A S1A Ag3A -156.0(9) . . . . ?
Ag5 C1A S1A Ag4 -96.2(8) . . . . ?
Ag5 C1A S1A Ag7A 107.5(10) . . . . ?
Ag7 O9 V2 O1 168.9(6) 3_666 . . 3_666 ?
Ag7 O9 V2 O3 147.1(8) 3_666 . . 3_666 ?
Ag7 O9 V2 O4 93.4(5) 3_666 . . . ?
Ag7 O9 V2 O10 -6.3(7) 3_666 . . . ?
Ag7 O9 V2 O11 -111.4(6) 3_666 . . . ?
Ag7 O9 V2 V3 179.4(10) 3_666 . . . ?
Ag7 O9 V2 V4 93.9(5) 3_666 . . 3_666 ?
Ag7 O9 V2 V5 -142.6(5) 3_666 . . . ?
Ag7 O9 V3 O1 -169.2(7) 3_666 . . 3_666 ?
Ag7 O9 V3 O5 -93.4(6) 3_666 . . . ?
Ag7 O9 V3 O7 -154.8(8) 3_666 . . . ?
Ag7 O9 V3 O8 5.1(8) 3_666 . . . ?
Ag7 O9 V3 O13 109.5(6) 3_666 . . . ?
Ag7 O9 V3 V1 -124.4(6) 3_666 . . . ?
Ag7 O9 V3 V2 -179.3(10) 3_666 . . . ?
Ag7 O9 V3 V4 -168.7(4) 3_666 . . . ?
Ag7 O9 V3 V5 142.0(6) 3_666 . . . ?
Ag8 O5 V1 O1 -116.7(5) 3_666 . . 3_666 ?
Ag8 O5 V1 O1 -122.2(16) 3_666 . . . ?
Ag8 O5 V1 O2 64.1(6) 3_666 . . . ?
Ag8 O5 V1 O3 163.6(5) 3_666 . . . ?
Ag8 O5 V1 O4 -36.7(6) 3_666 . . . ?
Ag8 O5 V1 V3 -115.0(7) 3_666 . . . ?
Ag8 O5 V1 V5 65.1(8) 3_666 . . 3_666 ?
Ag8A O9 V2 O1 120.9(6) 3_666 . . 3_666 ?
Ag8A O9 V2 O3 99.1(11) 3_666 . . 3_666 ?
Ag8A O9 V2 O4 45.3(5) 3_666 . . . ?
Ag8A O9 V2 O10 -54.3(7) 3_666 . . . ?
Ag8A O9 V2 O11 -159.5(5) 3_666 . . . ?
Ag8A O9 V2 V3 131.4(9) 3_666 . . . ?
Ag8A O9 V2 V4 45.9(7) 3_666 . . 3_666 ?
Ag8A O9 V2 V5 169.4(5) 3_666 . . . ?
Ag8A O9 V3 O1 -124.4(5) 3_666 . . 3_666 ?
Ag8A O9 V3 O5 -48.6(5) 3_666 . . . ?
Ag8A O9 V3 O7 -110.0(10) 3_666 . . . ?
Ag8A O9 V3 O8 49.9(6) 3_666 . . . ?
Ag8A O9 V3 O13 154.3(5) 3_666 . . . ?
Ag8A O9 V3 V1 -79.6(4) 3_666 . . . ?
Ag8A O9 V3 V2 -134.5(8) 3_666 . . . ?
Ag8A O9 V3 V4 -123.9(3) 3_666 . . . ?
Ag8A O9 V3 V5 -173.2(4) 3_666 . . . ?
Ag11 O14 V4 O1 122.2(7) . . . 3_666 ?
Ag11 O14 V4 O3 97.7(12) . . . . ?
Ag11 O14 V4 O4 45.8(6) . . . 3_666 ?
Ag11 O14 V4 O6 -50.8(8) . . . . ?
Ag11 O14 V4 O7 -156.7(7) . . . . ?
Ag11 O14 V4 V2 45.2(8) . . . 3_666 ?
Ag11 O14 V4 V3 170.4(6) . . . . ?
Ag11 O14 V4 V5 133.5(10) . . . . ?
Ag11 O14 V5 O1 -134.4(5) . . . 3_666 ?
Ag11 O14 V5 O2 -58.7(4) . . . 3_666 ?
Ag11 O14 V5 O11 -110.3(9) . . . . ?
Ag11 O14 V5 O12 38.9(6) . . . . ?
Ag11 O14 V5 O13 143.6(5) . . . . ?
Ag11 O14 V5 V1 -89.7(3) . . . 3_666 ?
Ag11 O14 V5 V2 -132.6(3) . . . . ?
Ag11 O14 V5 V3 176.9(4) . . . . ?
Ag11 O14 V5 V4 -145.3(8) . . . . ?
Ag16 O11 V2 O1 -111.4(6) . . . 3_666 ?
Ag16 O11 V2 O3 -36.2(6) . . . 3_666 ?
Ag16 O11 V2 O4 -90.6(11) . . . . ?
Ag16 O11 V2 O9 169.4(5) . . . . ?
Ag16 O11 V2 O10 63.8(7) . . . . ?
Ag16 O11 V2 V3 -159.8(5) . . . . ?
Ag16 O11 V2 V4 -35.9(7) . . . 3_666 ?
Ag16 O11 V2 V5 -123.1(9) . . . . ?
Ag16 O11 V5 O1 121.0(5) . . . 3_666 ?
Ag16 O11 V5 O2 45.2(4) . . . 3_666 ?
Ag16 O11 V5 O12 -52.4(6) . . . . ?
Ag16 O11 V5 O13 -156.7(5) . . . . ?
Ag16 O11 V5 O14 96.9(10) . . . . ?
Ag16 O11 V5 V1 76.3(3) . . . 3_666 ?
Ag16 O11 V5 V2 132.3(8) . . . . ?
Ag16 O11 V5 V3 169.8(4) . . . . ?
Ag16 O11 V5 V4 119.0(3) . . . . ?
Ag20 Ag4 C6A C1A -110.9(13) 3_666 . . . ?
Ag20 Ag4 C6A C5A 70(8) 3_666 . . . ?
Ag20 Ag4 S1A Ag3A -120.3(3) 3_666 . . . ?
Ag20 Ag4 S1A Ag5 47.6(7) 3_666 . . . ?
Ag20 Ag4 S1A Ag7A -141(3) 3_666 . . . ?
Ag20 Ag4 S1A C1A 131.3(5) 3_666 . . . ?
Ag20 O13 V3 O1 175.2(6) . . . 3_666 ?
Ag20 O13 V3 O5 173.1(8) . . . . ?
Ag20 O13 V3 O7 98.1(6) . . . . ?
Ag20 O13 V3 O8 -3.9(7) . . . . ?
Ag20 O13 V3 O9 -107.9(6) . . . . ?
Ag20 O13 V3 V1 175.5(2) . . . . ?
Ag20 O13 V3 V2 -138.6(5) . . . . ?
Ag20 O13 V3 V4 129.3(5) . . . . ?
Ag20 O13 V3 V5 174.3(10) . . . . ?
Ag20 O13 V5 O1 -174.2(7) . . . 3_666 ?
Ag20 O13 V5 O2 -177.1(9) . . . 3_666 ?
Ag20 O13 V5 O11 108.4(7) . . . . ?
Ag20 O13 V5 O12 6.6(8) . . . . ?
Ag20 O13 V5 O14 -96.8(7) . . . . ?
Ag20 O13 V5 V1 -174.7(4) . . . 3_666 ?
Ag20 O13 V5 V2 139.5(7) . . . . ?
Ag20 O13 V5 V3 -173.4(11) . . . . ?
Ag20 O13 V5 V4 -128.2(6) . . . . ?
Ag23 O7 V4 O1 -138.9(6) . . . 3_666 ?
Ag23 O7 V4 O3 -63.6(6) . . . . ?
Ag23 O7 V4 O4 -119.3(11) . . . 3_666 ?
Ag23 O7 V4 O6 34.2(8) . . . . ?
Ag23 O7 V4 O14 140.4(6) . . . . ?
Ag23 O7 V4 V2 -62.0(7) . . . 3_666 ?
Ag23 O7 V4 V3 -147.1(10) . . . . ?
Ag23 O7 V4 V5 172.5(5) . . . . ?
Ag25 O6 V4 O3 29.2(9) . . . . ?
Ag25 O6 V4 O4 106.2(9) . . . 3_666 ?
Ag25 O6 V4 O7 -63.8(10) . . . . ?
Ag25 O6 V4 O14 -163.6(8) . . . . ?
Ag25 O6 V4 V2 67.1(8) . . . 3_666 ?
Ag25 O6 V4 V3 -64.8(12) . . . . ?
Ag25 O6 V4 V5 -160.0(4) . . . . ?
C1A Ag4 C6A C5A -179(100) . . . . ?
C1A Ag4 S1A Ag3A 108.4(5) . . . . ?
C1A Ag4 S1A Ag5 -83.7(7) . . . . ?
C1A Ag4 S1A Ag7A 88(3) . . . . ?
C1A C2A C3A C4A 0.0 . . . . ?
C2A C1A C6A Ag4 -180(2) . . . . ?
C2A C1A C6A C5A 0.0 . . . . ?
C2A C1A S1A Ag3A 120(2) . . . . ?
C2A C1A S1A Ag4 180(2) . . . . ?
C2A C1A S1A Ag5 -84(2) . . . . ?
C2A C1A S1A Ag7A 24(2) . . . . ?
C2A C3A C4A C5A 0.0 . . . . ?
C2A C3A C4A C8A 179.9(3) . . . . ?
C3A C4A C5A C6A 0.0 . . . . ?
C3A C4A C8A C7A -77(3) . . . . ?
C3A C4A C8A C9A 43(3) . . . . ?
C3A C4A C8A C10A 163(3) . . . . ?
C4A C5A C6A Ag4 179(100) . . . . ?
C4A C5A C6A C1A 0.0 . . . . ?
C5A C4A C8A C7A 103(3) . . . . ?
C5A C4A C8A C9A -137(3) . . . . ?
C5A C4A C8A C10A -17(3) . . . . ?
C6A Ag4 S1A Ag3A 108.5(16) . . . . ?
C6A Ag4 S1A Ag5 -83.7(16) . . . . ?
C6A Ag4 S1A Ag7A 88(4) . . . . ?
C6A Ag4 S1A C1A 0.1(15) . . . . ?
C6A C1A C2A C3A 0.0 . . . . ?
C6A C1A S1A Ag3A -60(2) . . . . ?
C6A C1A S1A Ag4 0(2) . . . . ?
C6A C1A S1A Ag5 96(2) . . . . ?
C6A C1A S1A Ag7A -156(2) . . . . ?
C4 C5 C6 C1 0.0 . . . . ?
C5 C4 C3 C2 0.0 . . . . ?
C5 C4 C8 C7 117(3) . . . . ?
C5 C4 C8 C9 -123(3) . . . . ?
C5 C4 C8 C10 -3(3) . . . . ?
C5 C6 C1 C2 0.0 . . . . ?
C5 C6 C1 S1 172(3) . . . . ?
C6 C1 C2 Ag2 157(3) . . . . ?
C6 C1 C2 C3 0.0 . . . . ?
C6 C1 S1 Ag2 -158(3) . . . . ?
C6 C1 S1 Ag3 -97(3) . . . . ?
C6 C1 S1 Ag4A 17(3) . . . . ?
C6 C1 S1 Ag5A 65(3) . . . . ?
C6 C1 S1 Ag7 129(3) . . . . ?
C1 C2 C3 C4 0.0 . . . . ?
C2 C1 S1 Ag2 14(2) . . . . ?
C2 C1 S1 Ag3 75(3) . . . . ?
C2 C1 S1 Ag4A -171(2) . . . . ?
C2 C1 S1 Ag5A -123(3) . . . . ?
C2 C1 S1 Ag7 -59(2) . . . . ?
C3 C4 C5 C6 0.0 . . . . ?
C3 C4 C8 C7 -63(3) . . . . ?
C3 C4 C8 C9 57(3) . . . . ?
C3 C4 C8 C10 178(3) . . . . ?
C8 C4 C5 C6 -180.0(3) . . . . ?
C8 C4 C3 C2 180.0(3) . . . . ?
C8A C4A C5A C6A -179.9(3) . . . . ?
C23 C32 C37 C49 6(3) . . . . ?
C24 C41 C52 C83 9(5) . . . . ?
C24 C68 C96 C83 -7(5) . . . . ?
C25 C30 C61 C29 -8(3) . . . . ?
C25 C31 C40 C29 -1(4) . . . . ?
C26 C33 C48 C27 -4(4) . . . . ?
C26 C71 C77 C27 -1(4) . . . . ?
C28 C36 C60 C65 -1(4) . . . . ?
C28 C57 C76 C65 -7(4) . . . . ?
C30 C25 C31 C40 -2(3) . . . . ?
C30 C25 S6 Ag15 63.6(18) . . . . ?
C30 C25 S6 Ag17 -14.1(17) . . . . ?
C30 C25 S6 Ag18 -91.8(16) . . . . ?
C31 C25 C30 C61 5(3) . . . . ?
C31 C25 S6 Ag15 -121.0(17) . . . . ?
C31 C25 S6 Ag17 161.3(16) . . . . ?
C31 C25 S6 Ag18 83.6(17) . . . . ?
C32 C23 C51 C44 1(3) . . . . ?
C32 C23 S2 Ag16 -149.2(17) . . . . ?
C32 C23 S2 Ag17 -65.1(19) . . . . ?
C32 C23 S2 Ag23 6.5(19) . . . 3_666 ?
C32 C23 S2 Ag25 86.6(18) . . . 3_666 ?
C32 C37 C49 C44 -6(3) . . . . ?
C32 C37 C49 C54 177.8(18) . . . . ?
C33 C26 C71 C77 -1(4) . . . . ?
C33 C26 S10 Ag6 118.7(19) . . . 3_666 ?
C33 C26 S10 Ag14 -155.7(18) . . . . ?
C33 C26 S10 Ag15 -66(2) . . . . ?
C33 C26 S10 Ag16 24(2) . . . . ?
C35 C56 C73 C39 0(5) . . . . ?
C35 C81 C125 C39 -6(5) . . . . ?
C36 C28 C57 C76 -2(4) . . . . ?
C36 C28 S4 Ag18 -174.9(18) . . . 3_666 ?
C36 C28 S4 Ag19 114(2) . . . 3_666 ?
C36 C28 S4 Ag21 30(2) . . . . ?
C36 C28 S4 Ag23 -58(2) . . . . ?
C36 C60 C65 C76 -7(4) . . . . ?
C36 C60 C65 C79 -179(2) . . . . ?
C37 C49 C54 C20 -149(2) . . . . ?
C37 C49 C54 C20A -123(2) . . . . ?
C37 C49 C54 C21 -29(3) . . . . ?
C37 C49 C54 C21A -4(3) . . . . ?
C37 C49 C54 C22 92(2) . . . . ?
C37 C49 C54 C22A 118(2) . . . . ?
C38 C55 C116 C115 -15(6) . . . . ?
C38 C78 C112 C115 0(6) . . . . ?
C40 C29 C45 C46 64(3) . . . . ?
C40 C29 C45 C67 -58(3) . . . . ?
C40 C29 C45 C70 -178(2) . . . . ?
C40 C29 C61 C30 6(3) . . . . ?
C41 C24 C68 C96 4(5) . . . . ?
C41 C24 S3 Ag2B 68(3) . . . . ?
C41 C24 S3 Ag8 -150(2) . . . . ?
C41 C24 S3 Ag8A -176(2) . . . . ?
C41 C24 S3 Ag9 120(3) . . . . ?
C41 C24 S3 Ag11 40(3) . . . . ?
C41 C24 S3 Ag15 -43(3) . . . . ?
C41 C52 C83 C96 -12(5) . . . . ?
C41 C52 C83 C165 177(2) . . . . ?
C42 C59 C94 C82 10(5) . . . . ?
C42 C59 S7 Ag22 -9(3) . . . . ?
C42 C59 S7 Ag23 97(3) . . . . ?
C42 C59 S7 Ag24 -87(3) . . . . ?
C42 C59 S7 Ag25 -165(3) . . . . ?
C42 C72 C120 C82 13(5) . . . . ?
C42 C72 C120 C90 -174(3) . . . . ?
C44 C49 C54 C20 35(2) . . . . ?
C44 C49 C54 C20A 60(2) . . . . ?
C44 C49 C54 C21 154(2) . . . . ?
C44 C49 C54 C21A 179(2) . . . . ?
C44 C49 C54 C22 -85(2) . . . . ?
C44 C49 C54 C22A -59(2) . . . . ?
C45 C29 C40 C31 179(2) . . . . ?
C45 C29 C61 C30 -175(2) . . . . ?
C48 C27 C62 C91 169(2) . . . . ?
C48 C27 C62 C119 -72(3) . . . . ?
C48 C27 C62 C156 46(3) . . . . ?
C48 C27 C77 C71 0(4) . . . . ?
C49 C44 C51 C23 -1(3) . . . . ?
C51 C23 C32 C37 -4(3) . . . . ?
C51 C23 S2 Ag16 35.5(18) . . . . ?
C51 C23 S2 Ag17 119.6(16) . . . . ?
C51 C23 S2 Ag23 -168.8(16) . . . 3_666 ?
C51 C23 S2 Ag25 -88.7(17) . . . 3_666 ?
C51 C44 C49 C37 3(3) . . . . ?
C51 C44 C49 C54 179.8(18) . . . . ?
C52 C83 C96 C68 10(4) . . . . ?
C52 C83 C165 C17 10(3) . . . . ?
C52 C83 C165 C17A 37(3) . . . . ?
C52 C83 C165 C18 129(3) . . . . ?
C52 C83 C165 C18A 158(3) . . . . ?
C52 C83 C165 C19 -111(3) . . . . ?
C52 C83 C165 C19A -82(3) . . . . ?
C53 C63 C80 C58 -6(5) . . . . ?
C53 C95 C97 C58 -1(5) . . . . ?
C55 C38 C78 C112 -7(6) . . . . ?
C55 C38 S14 Ag2B -123(3) . . . . ?
C55 C38 S14 Ag9 176(3) . . . . ?
C55 C38 S14 Ag9A 150(3) . . . . ?
C55 C38 S14 Ag10 107(3) . . . . ?
C55 C38 S14 Ag12 -44(3) . . . . ?
C55 C38 S14 Ag24 37(3) . . . . ?
C56 C35 C81 C125 1(5) . . . . ?
C56 C35 S16 Ag1 -135(3) . . . . ?
C56 C35 S16 Ag1A -158(2) . . . . ?
C56 C35 S16 Ag3 152(3) . . . . ?
C56 C35 S16 Ag3A 138(2) . . . . ?
C56 C35 S16 Ag5B 110(3) . . . . ?
C56 C35 S16 Ag6 42(3) . . . . ?
C56 C35 S16 Ag6A 58(3) . . . . ?
C56 C35 S16 Ag16 -53(3) . . . 3_666 ?
C57 C28 C36 C60 6(4) . . . . ?
C57 C28 S4 Ag18 6(3) . . . 3_666 ?
C57 C28 S4 Ag19 -65(2) . . . 3_666 ?
C57 C28 S4 Ag21 -150(2) . . . . ?
C57 C28 S4 Ag23 122(2) . . . . ?
C59 C42 C72 C120 -11(5) . . . . ?
C60 C65 C76 C57 12(4) . . . . ?
C60 C65 C79 C64 -66(3) . . . . ?
C60 C65 C79 C113 48(3) . . . . ?
C60 C65 C79 C118 173(2) . . . . ?
C61 C29 C40 C31 -1(4) . . . . ?
C61 C29 C45 C46 -115(2) . . . . ?
C61 C29 C45 C67 122(2) . . . . ?
C61 C29 C45 C70 2(3) . . . . ?
C62 C27 C48 C33 -176(2) . . . . ?
C62 C27 C77 C71 179(2) . . . . ?
C63 C53 C95 C97 -2(5) . . . . ?
C63 C53 S11 Ag1B -163(3) . . . . ?
C63 C53 S11 Ag2 -85(3) . . . . ?
C63 C53 S11 Ag2A -105(3) . . . . ?
C63 C53 S11 Ag7 2(3) . . . . ?
C63 C53 S11 Ag7A -37(3) . . . . ?
C63 C53 S11 Ag8A 42(3) . . . . ?
C63 C53 S11 Ag9 106(3) . . . . ?
C63 C53 S11 Ag9A 134(3) . . . . ?
C63 C53 S11 Ag10 180(3) . . . . ?
C66 C58 C80 C63 -173(3) . . . . ?
C66 C58 C97 C95 177(3) . . . . ?
C68 C24 C41 C52 -5(5) . . . . ?
C68 C24 S3 Ag2B -110(3) . . . . ?
C68 C24 S3 Ag8 32(3) . . . . ?
C68 C24 S3 Ag8A 5(3) . . . . ?
C68 C24 S3 Ag9 -58(3) . . . . ?
C68 C24 S3 Ag11 -138(2) . . . . ?
C68 C24 S3 Ag15 138(2) . . . . ?
C69 C39 C73 C56 179(3) . . . . ?
C69 C39 C125 C81 -176(3) . . . . ?
C71 C26 C33 C48 4(4) . . . . ?
C71 C26 S10 Ag6 -64(2) . . . 3_666 ?
C71 C26 S10 Ag14 21(2) . . . . ?
C71 C26 S10 Ag15 111(2) . . . . ?
C71 C26 S10 Ag16 -159.1(19) . . . . ?
C72 C42 C59 C94 0(5) . . . . ?
C72 C42 C59 S7 -178(3) . . . . ?
C73 C39 C69 C75 23(4) . . . . ?
C73 C39 C69 C111 140(3) . . . . ?
C73 C39 C69 C128 -92(4) . . . . ?
C73 C39 C125 C81 8(6) . . . . ?
C74 C50 C145 C93 -178(3) . . . . ?
C76 C65 C79 C64 124(3) . . . . ?
C76 C65 C79 C113 -123(3) . . . . ?
C76 C65 C79 C118 3(4) . . . . ?
C77 C27 C48 C33 2(4) . . . . ?
C77 C27 C62 C91 -9(4) . . . . ?
C77 C27 C62 C119 110(3) . . . . ?
C77 C27 C62 C156 -132(3) . . . . ?
C78 C38 C55 C116 14(6) . . . . ?
C78 C38 S14 Ag2B 59(3) . . . . ?
C78 C38 S14 Ag9 -2(4) . . . . ?
C78 C38 S14 Ag9A -28(3) . . . . ?
C78 C38 S14 Ag10 -71(3) . . . . ?
C78 C38 S14 Ag12 138(3) . . . . ?
C78 C38 S14 Ag24 -141(3) . . . . ?
C78 C112 C115 C116 -1(6) . . . . ?
C78 C112 C115 C141 -164(4) . . . . ?
C79 C65 C76 C57 -178(3) . . . . ?
C80 C58 C66 C117 -140(3) . . . . ?
C80 C58 C66 C135 98(4) . . . . ?
C80 C58 C66 C164 -16(5) . . . . ?
C80 C58 C97 C95 1(5) . . . . ?
C81 C35 C56 C73 2(5) . . . . ?
C81 C35 S16 Ag1 39(3) . . . . ?
C81 C35 S16 Ag1A 16(3) . . . . ?
C81 C35 S16 Ag3 -33(3) . . . . ?
C81 C35 S16 Ag3A -47(3) . . . . ?
C81 C35 S16 Ag5B -75(3) . . . . ?
C81 C35 S16 Ag6 -143(3) . . . . ?
C81 C35 S16 Ag6A -128(3) . . . . ?
C81 C35 S16 Ag16 122(3) . . . 3_666 ?
C84 C85 C86 C87 0.0 . . . . ?
C85 C84 C89 C88 0.0 . . . . ?
C85 C84 S12 Ag3B 84(2) . . . . ?
C85 C84 S12 Ag4B -17(2) . . . . ?
C85 C84 S12 Ag11 -171.2(14) . . . . ?
C85 C84 S12 Ag12 106.1(18) . . . . ?
C85 C84 S12 Ag13 -5(2) . . . . ?
C85 C84 S12 Ag14 -92.5(18) . . . . ?
C85 C86 C87 C88 0.0 . . . . ?
C85 C86 C87 C166 176(3) . . . . ?
C86 C87 C88 C89 0.0 . . . . ?
C86 C87 C166 C143 32(4) . . . . ?
C86 C87 C166 C167 147(3) . . . . ?
C86 C87 C166 C168 -98(3) . . . . ?
C87 C88 C89 C84 0.0 . . . . ?
C88 C87 C166 C143 -153(3) . . . . ?
C88 C87 C166 C167 -38(4) . . . . ?
C88 C87 C166 C168 78(4) . . . . ?
C89 C84 C85 C86 0.0 . . . . ?
C89 C84 S12 Ag3B -94.8(19) . . . . ?
C89 C84 S12 Ag4B 164.8(14) . . . . ?
C89 C84 S12 Ag11 11(2) . . . . ?
C89 C84 S12 Ag12 -72.2(17) . . . . ?
C89 C84 S12 Ag13 176.6(14) . . . . ?
C89 C84 S12 Ag14 89.1(17) . . . . ?
C94 C59 S7 Ag22 173(2) . . . . ?
C94 C59 S7 Ag23 -82(3) . . . . ?
C94 C59 S7 Ag24 95(3) . . . . ?
C94 C59 S7 Ag25 16(3) . . . . ?
C94 C82 C120 C72 -3(5) . . . . ?
C94 C82 C120 C90 -176(3) . . . . ?
C95 C53 C63 C80 5(5) . . . . ?
C95 C53 S11 Ag1B 10(3) . . . . ?
C95 C53 S11 Ag2 88(3) . . . . ?
C95 C53 S11 Ag2A 68(3) . . . . ?
C95 C53 S11 Ag7 175(2) . . . . ?
C95 C53 S11 Ag7A 137(2) . . . . ?
C95 C53 S11 Ag8A -145(2) . . . . ?
C95 C53 S11 Ag9 -80(3) . . . . ?
C95 C53 S11 Ag9A -53(3) . . . . ?
C95 C53 S11 Ag10 -7(3) . . . . ?
C96 C83 C165 C17 -162(3) . . . . ?
C96 C83 C165 C17A -135(3) . . . . ?
C96 C83 C165 C18 -43(3) . . . . ?
C96 C83 C165 C18A -14(3) . . . . ?
C96 C83 C165 C19 77(3) . . . . ?
C96 C83 C165 C19A 106(3) . . . . ?
C97 C58 C66 C117 44(4) . . . . ?
C97 C58 C66 C135 -77(4) . . . . ?
C97 C58 C66 C164 169(3) . . . . ?
C97 C58 C80 C63 2(5) . . . . ?
C98 C99 C100 C101 0.0 . . . . ?
C98 C99 C100 C110 -173(2) . . . . ?
C98 C103 S15 Ag4A -14.8(14) . . . . ?
C98 C103 S15 Ag5 -39.3(14) . . . . ?
C98 C103 S15 Ag5A -64.2(14) . . . . ?
C98 C103 S15 Ag19 -134.6(11) . . . . ?
C98 C103 S15 Ag20 51.0(14) . . . 3_666 ?
C98 C103 S15 Ag21 139.3(11) . . . 3_666 ?
C99 C98 C103 C102 0.0 . . . . ?
C99 C98 C103 S15 -176.7(17) . . . . ?
C99 C100 C101 C102 0.0 . . . . ?
C99 C100 C110 C92 -131(2) . . . . ?
C99 C100 C110 C137 -14(4) . . . . ?
C99 C100 C110 C161 122(2) . . . . ?
C100 C101 C102 C103 0.0 . . . . ?
C101 C100 C110 C92 55(3) . . . . ?
C101 C100 C110 C137 173(2) . . . . ?
C101 C100 C110 C161 -51(3) . . . . ?
C101 C102 C103 C98 0.0 . . . . ?
C101 C102 C103 S15 176.9(17) . . . . ?
C102 C103 S15 Ag4A 168.4(10) . . . . ?
C102 C103 S15 Ag5 143.9(10) . . . . ?
C102 C103 S15 Ag5A 118.9(11) . . . . ?
C102 C103 S15 Ag19 48.6(13) . . . . ?
C102 C103 S15 Ag20 -125.9(10) . . . 3_666 ?
C102 C103 S15 Ag21 -37.5(13) . . . 3_666 ?
C103 C98 C99 C100 0.0 . . . . ?
C104 C105 C106 C107 0.0 . . . . ?
C104 C105 C138 C158 25.2(15) . . . . ?
C104 C105 C138 C159 -95.3(15) . . . . ?
C104 C105 C138 C160 144.4(15) . . . . ?
C105 C104 C109 C108 0.0 . . . . ?
C105 C106 C107 C108 0.0 . . . . ?
C106 C105 C138 C158 -154.6(15) . . . . ?
C106 C105 C138 C159 84.8(15) . . . . ?
C106 C105 C138 C160 -35.4(15) . . . . ?
C106 C107 C108 C109 0.0 . . . . ?
C106 C107 C108 S8 -166.0(12) . . . . ?
C107 C108 C109 C104 0.0 . . . . ?
C107 C108 S8 Ag5A 6.2(12) . . . . ?
C107 C108 S8 Ag7 -71.5(11) . . . . ?
C107 C108 S8 Ag8 -145.2(10) . . . . ?
C107 C108 S8 Ag8A -115.3(10) . . . . ?
C107 C108 S8 Ag18 140.8(10) . . . . ?
C107 C108 S8 Ag19 76.0(12) . . . . ?
C109 C104 C105 C106 0.0 . . . . ?
C109 C104 C105 C138 -179.8(3) . . . . ?
C109 C108 S8 Ag5A -160.0(10) . . . . ?
C109 C108 S8 Ag7 122.4(10) . . . . ?
C109 C108 S8 Ag8 48.6(12) . . . . ?
C109 C108 S8 Ag8A 78.5(11) . . . . ?
C109 C108 S8 Ag18 -25.3(12) . . . . ?
C109 C108 S8 Ag19 -90.2(11) . . . . ?
C110 C100 C101 C102 174(2) . . . . ?
C112 C115 C116 C55 9(6) . . . . ?
C112 C115 C141 C124 -56(4) . . . . ?
C112 C115 C141 C144 -166(3) . . . . ?
C112 C115 C141 C148 70(4) . . . . ?
C116 C115 C141 C124 142(3) . . . . ?
C116 C115 C141 C144 32(5) . . . . ?
C116 C115 C141 C148 -92(4) . . . . ?
C120 C82 C94 C59 -8(5) . . . . ?
C122 C74 C50 C176 -50(4) . . . . ?
C122 C74 C50 C145 128(3) . . . . ?
C123 C114 O23 Ag1B -161.7(17) . . . . ?
C123 C114 O23 Ag10 -179.0(16) . . . . ?
C123 C114 O24 Ag24 -168.8(16) . . . . ?
C125 C39 C69 C75 -153(3) . . . . ?
C125 C39 C69 C111 -36(5) . . . . ?
C125 C39 C69 C128 92(3) . . . . ?
C125 C39 C73 C56 -5(5) . . . . ?
C126 C90 C120 C72 -3(4) . . . . ?
C126 C90 C120 C82 170(3) . . . . ?
C127 C90 C120 C72 -123(3) . . . . ?
C127 C90 C120 C82 50(4) . . . . ?
C129 C130 C131 C132 0.0 . . . . ?
C130 C129 C134 C133 0.0 . . . . ?
C130 C129 C162 C11 -123(2) . . . . ?
C130 C129 C162 C11A -173(2) . . . . ?
C130 C129 C162 C12 -5(2) . . . . ?
C130 C129 C162 C12A -50(2) . . . . ?
C130 C129 C162 C13 116(2) . . . . ?
C130 C129 C162 C13A 69(2) . . . . ?
C130 C131 C132 C133 0.0 . . . . ?
C130 C131 C132 S5 -179.0(12) . . . . ?
C131 C132 C133 C134 0.0 . . . . ?
C131 C132 S5 Ag3B 17.5(13) . . . . ?
C131 C132 S5 Ag12 -15.3(12) . . . . ?
C131 C132 S5 Ag20 117.9(10) . . . . ?
C131 C132 S5 Ag21 -164.7(9) . . . . ?
C131 C132 S5 Ag22 -93.8(10) . . . . ?
C132 C133 C134 C129 0.0 . . . . ?
C133 C132 S5 Ag3B -161.5(11) . . . . ?
C133 C132 S5 Ag12 165.6(9) . . . . ?
C133 C132 S5 Ag20 -61.1(10) . . . . ?
C133 C132 S5 Ag21 16.2(11) . . . . ?
C133 C132 S5 Ag22 87.2(10) . . . . ?
C134 C129 C130 C131 0.0 . . . . ?
C134 C129 C162 C11 57(2) . . . . ?
C134 C129 C162 C11A 7(2) . . . . ?
C134 C129 C162 C12 175(2) . . . . ?
C134 C129 C162 C12A 130(2) . . . . ?
C134 C129 C162 C13 -64(2) . . . . ?
C134 C129 C162 C13A -111(2) . . . . ?
C136 C74 C50 C176 -164(3) . . . . ?
C136 C74 C50 C145 13(5) . . . . ?
C138 C105 C106 C107 179.8(3) . . . . ?
C139 C74 C50 C176 59(4) . . . . ?
C139 C74 C50 C145 -124(3) . . . . ?
C140 C121 O19 Ag22 169.0(14) . . . . ?
C140 C121 O20 Ag21 -162(2) . . . . ?
C141 C115 C116 C55 171(3) . . . . ?
C150 C151 C152 C153 0.0 . . . . ?
C150 C151 C152 S9 -179(3) . . . . ?
C150 C155 C157 C14 161(3) . . . . ?
C150 C155 C157 C14A -126(3) . . . . ?
C150 C155 C157 C15 -78(3) . . . . ?
C150 C155 C157 C15A -5(3) . . . . ?
C150 C155 C157 C16 41(3) . . . . ?
C150 C155 C157 C16A 116(3) . . . . ?
C151 C150 C155 C154 0.0 . . . . ?
C151 C150 C155 C157 171(2) . . . . ?
C151 C152 C153 C154 0.0 . . . . ?
C151 C152 S9 Ag4 -88.0(18) . . . 3_666 ?
C151 C152 S9 Ag4B 97.2(18) . . . . ?
C151 C152 S9 Ag5B -118.4(17) . . . 3_666 ?
C151 C152 S9 Ag6 174.5(16) . . . 3_666 ?
C151 C152 S9 Ag6A -171.2(18) . . . 3_666 ?
C151 C152 S9 Ag13 84.5(18) . . . . ?
C151 C152 S9 Ag20 -24(2) . . . . ?
C152 C153 C154 C155 0.0 . . . . ?
C153 C152 S9 Ag4 92.6(17) . . . 3_666 ?
C153 C152 S9 Ag4B -82.2(18) . . . . ?
C153 C152 S9 Ag5B 62.2(18) . . . 3_666 ?
C153 C152 S9 Ag6 -5(2) . . . 3_666 ?
C153 C152 S9 Ag6A 9(2) . . . 3_666 ?
C153 C152 S9 Ag13 -95.0(17) . . . . ?
C153 C152 S9 Ag20 156.3(15) . . . . ?
C153 C154 C155 C150 0.0 . . . . ?
C153 C154 C155 C157 -171(2) . . . . ?
C154 C155 C157 C14 -27(3) . . . . ?
C154 C155 C157 C14A 45(3) . . . . ?
C154 C155 C157 C15 93(3) . . . . ?
C154 C155 C157 C15A 166(3) . . . . ?
C154 C155 C157 C16 -148(3) . . . . ?
C154 C155 C157 C16A -73(3) . . . . ?
C155 C150 C151 C152 0.0 . . . . ?
C162 C129 C130 C131 -180.0(3) . . . . ?
C162 C129 C134 C133 180.0(3) . . . . ?
C163 C90 C120 C72 120(3) . . . . ?
C163 C90 C120 C82 -67(4) . . . . ?
C165 C83 C96 C68 -177(2) . . . . ?
C166 C87 C88 C89 -176(3) . . . . ?
C175 C47 O15 Ag19 174(2) . . . . ?
C175 C47 O16 Ag18 178.3(18) . . . . ?
C176 C50 C145 C93 0.0 . . . . ?
C50 C176 C177 C43 0.0 . . . . ?
C50 C145 C93 C43 0.0 . . . . ?
C145 C93 C43 C177 0.0 . . . . ?
C145 C93 C43 S13 -170(2) . . . . ?
C93 C43 C177 C176 0.0 . . . . ?
C93 C43 S13 Ag1 -0.1(18) . . . . ?
C93 C43 S13 Ag1A 20.9(19) . . . . ?
C93 C43 S13 Ag1B 159.4(13) . . . . ?
C93 C43 S13 Ag2 74.8(16) . . . . ?
C93 C43 S13 Ag2A 92.6(15) . . . . ?
C93 C43 S13 Ag10 179.2(11) . . . . ?
C93 C43 S13 Ag25 -99.6(15) . . . . ?
C177 C176 C50 C74 178(3) . . . . ?
C177 C176 C50 C145 0.0 . . . . ?
C177 C43 S13 Ag1 -169.8(13) . . . . ?
C177 C43 S13 Ag1A -148.7(13) . . . . ?
C177 C43 S13 Ag1B -10(2) . . . . ?
C177 C43 S13 Ag2 -94.8(16) . . . . ?
C177 C43 S13 Ag2A -77.0(16) . . . . ?
C177 C43 S13 Ag10 10(2) . . . . ?
C177 C43 S13 Ag25 90.8(15) . . . . ?
C178 C34 O21 Ag6 -177(3) . . . . ?
C178 C34 O21 Ag6A -163(2) . . . . ?
C178 C34 O22 Ag4B 125(2) . . . 3_666 ?
N1 C142 O17 Ag14 -172.8(15) . . . . ?
N2 C146 O25 Ag4B 155.6(19) . . . . ?
N2 C146 O25 Ag13 162(2) . . . . ?
O14 Ag3B S5 Ag20 70.2(10) . . . . ?
O14 Ag3B S5 Ag21 -11.7(17) . . . . ?
O14 Ag3B S5 Ag22 -84.3(9) . . . . ?
O14 Ag3B S5 C132 164.5(10) . . . . ?
O15 C47 C175 F10 15(5) . . . . ?
O15 C47 C175 F11 138(4) . . . . ?
O15 C47 C175 F12 -104(4) . . . . ?
O15 C47 O16 Ag18 1(9) . . . . ?
O16 C47 C175 F10 -163(4) . . . . ?
O16 C47 C175 F11 -40(5) . . . . ?
O16 C47 C175 F12 79(4) . . . . ?
O16 C47 O15 Ag19 -8(8) . . . . ?
O17 C142 N1 C147 0.0(2) . . . . ?
O17 C142 N1 C179 179.99(15) . . . . ?
O19 C121 C140 F1 -136(3) . . . . ?
O19 C121 C140 F1A -50(3) . . . . ?
O19 C121 C140 F2 0(4) . . . . ?
O19 C121 C140 F2A 70(3) . . . . ?
O19 C121 C140 F3 114(3) . . . . ?
O19 C121 C140 F3A -171(2) . . . . ?
O19 C121 O20 Ag21 -16(6) . . . . ?
O20 C121 C140 F1 17(5) . . . . ?
O20 C121 C140 F1A 104(5) . . . . ?
O20 C121 C140 F2 154(4) . . . . ?
O20 C121 C140 F2A -136(4) . . . . ?
O20 C121 C140 F3 -93(4) . . . . ?
O20 C121 C140 F3A -17(5) . . . . ?
O20 C121 O19 Ag22 17(6) . . . . ?
O21 C34 C178 F7 56(5) . . . . ?
O21 C34 C178 F8 -59(5) . . . . ?
O21 C34 C178 F9 178(4) . . . . ?
O21 C34 O22 Ag4B -53(6) . . . 3_666 ?
O22 C34 C178 F7 -122(4) . . . . ?
O22 C34 C178 F8 123(4) . . . . ?
O22 C34 C178 F9 0(5) . . . . ?
O22 C34 O21 Ag6 1(7) . . . . ?
O22 C34 O21 Ag6A 15(7) . . . . ?
O23 C114 C123 F4 -118(3) . . . . ?
O23 C114 C123 F4A -166(3) . . . . ?
O23 C114 C123 F5 5(4) . . . . ?
O23 C114 C123 F5A -36(4) . . . . ?
O23 C114 C123 F6 125(3) . . . . ?
O23 C114 C123 F6A 79(3) . . . . ?
O23 C114 O24 Ag24 -6(7) . . . . ?
O24 C114 C123 F4 49(4) . . . . ?
O24 C114 C123 F4A 1(4) . . . . ?
O24 C114 C123 F5 172(3) . . . . ?
O24 C114 C123 F5A 130(3) . . . . ?
O24 C114 C123 F6 -68(3) . . . . ?
O24 C114 C123 F6A -114(3) . . . . ?
O24 C114 O23 Ag1B 36(7) . . . . ?
O24 C114 O23 Ag10 18(6) . . . . ?
O25 C146 N2 C149 0.0(2) . . . . ?
O25 C146 N2 C180 180.00(15) . . . . ?
S1 C1 C2 Ag2 -15(3) . . . . ?
S1 C1 C2 C3 -172(3) . . . . ?
S1A Ag4 C6A C1A -0.1(19) . . . . ?
S1A Ag4 C6A C5A -179(100) . . . . ?
S1A C1A C2A C3A -180.0(2) . . . . ?
S1A C1A C6A Ag4 0(2) . . . . ?
S1A C1A C6A C5A 180.0(2) . . . . ?
S2 C23 C32 C37 -179.5(16) . . . . ?
S2 C23 C51 C44 177.0(16) . . . . ?
S3 C24 C41 C52 176(2) . . . . ?
S3 C24 C68 C96 -178(2) . . . . ?
S4 C28 C36 C60 -174(2) . . . . ?
S4 C28 C57 C76 178(2) . . . . ?
S5 C132 C133 C134 179.0(12) . . . . ?
S6 C25 C30 C61 -179.4(16) . . . . ?
S6 C25 C31 C40 -177.2(19) . . . . ?
S7 C59 C94 C82 -172(3) . . . . ?
S8 C108 C109 C104 166.1(12) . . . . ?
S9 Ag4 C6A C1A -173.8(10) 3_666 . . . ?
S9 Ag4 C6A C5A 7(8) 3_666 . . . ?
S9 Ag4 S1A Ag3A -81.3(11) 3_666 . . . ?
S9 Ag4 S1A Ag5 86.5(15) 3_666 . . . ?
S9 Ag4 S1A Ag7A -102(3) 3_666 . . . ?
S9 Ag4 S1A C1A 170.3(13) 3_666 . . . ?
S9 C152 C153 C154 179(3) . . . . ?
S10 C26 C33 C48 -179.0(19) . . . . ?
S10 C26 C71 C77 -178(2) . . . . ?
S11 C53 C63 C80 178(2) . . . . ?
S11 C53 C95 C97 -175(2) . . . . ?
S12 Ag3B S5 Ag20 -87.6(13) . . . . ?
S12 Ag3B S5 Ag21 -169.5(6) . . . . ?
S12 Ag3B S5 Ag22 117.8(13) . . . . ?
S12 Ag3B S5 C132 6.7(17) . . . . ?
S12 C84 C85 C86 -178(3) . . . . ?
S12 C84 C89 C88 178(2) . . . . ?
S13 C43 C177 C176 169(2) . . . . ?
S14 C38 C55 C116 -164(3) . . . . ?
S14 C38 C78 C112 171(3) . . . . ?
S16 C35 C56 C73 177(3) . . . . ?
S16 C35 C81 C125 -174(3) . . . . ?
V2 O3 V1 O1 14.5(5) 3_666 . . . ?
V2 O3 V1 O1 93.8(5) 3_666 . . 3_666 ?
V2 O3 V1 O2 -72.2(6) 3_666 . . . ?
V2 O3 V1 O4 53.9(13) 3_666 . . . ?
V2 O3 V1 O5 -180.0(5) 3_666 . . . ?
V2 O3 V1 V3 141.8(4) 3_666 . . . ?
V2 O3 V1 V5 -33.2(4) 3_666 . . 3_666 ?
V2 O4 V1 O1 12.9(5) . . . 3_666 ?
V2 O4 V1 O1 91.8(5) . . . . ?
V2 O4 V1 O2 178.6(5) . . . . ?
V2 O4 V1 O3 52.7(13) . . . . ?
V2 O4 V1 O5 -73.3(5) . . . . ?
V2 O4 V1 V3 -35.5(4) . . . . ?
V2 O4 V1 V5 139.6(4) . . . 3_666 ?
V2 O9 V3 O1 10.2(5) . . . 3_666 ?
V2 O9 V3 O5 86.0(6) . . . . ?
V2 O9 V3 O7 24.5(14) . . . . ?
V2 O9 V3 O8 -175.6(6) . . . . ?
V2 O9 V3 O13 -71.2(6) . . . . ?
V2 O9 V3 V1 54.9(5) . . . . ?
V2 O9 V3 V4 10.6(7) . . . . ?
V2 O9 V3 V5 -38.7(5) . . . . ?
V2 O11 V5 O1 -11.3(5) . . . 3_666 ?
V2 O11 V5 O2 -87.1(6) . . . 3_666 ?
V2 O11 V5 O12 175.3(6) . . . . ?
V2 O11 V5 O13 71.1(6) . . . . ?
V2 O11 V5 O14 -35.4(13) . . . . ?
V2 O11 V5 V1 -56.0(5) . . . 3_666 ?
V2 O11 V5 V3 37.5(5) . . . . ?
V2 O11 V5 V4 -13.2(7) . . . . ?
V3 O5 V1 O1 -1.7(5) . . . 3_666 ?
V3 O5 V1 O1 -7(2) . . . . ?
V3 O5 V1 O2 179.1(5) . . . . ?
V3 O5 V1 O3 -81.4(5) . . . . ?
V3 O5 V1 O4 78.3(5) . . . . ?
V3 O5 V1 V5 -179.9(2) . . . 3_666 ?
V3 O7 V4 O1 8.1(6) . . . 3_666 ?
V3 O7 V4 O3 83.5(6) . . . . ?
V3 O7 V4 O4 27.7(16) . . . 3_666 ?
V3 O7 V4 O6 -178.8(6) . . . . ?
V3 O7 V4 O14 -72.6(6) . . . . ?
V3 O7 V4 V2 85.0(6) . . . 3_666 ?
V3 O7 V4 V5 -40.5(5) . . . . ?
V3 O9 V2 O1 -10.5(5) . . . 3_666 ?
V3 O9 V2 O3 -32.3(14) . . . 3_666 ?
V3 O9 V2 O4 -86.0(6) . . . . ?
V3 O9 V2 O10 174.3(6) . . . . ?
V3 O9 V2 O11 69.2(6) . . . . ?
V3 O9 V2 V4 -85.5(6) . . . 3_666 ?
V3 O9 V2 V5 38.0(5) . . . . ?
V3 O13 V5 O1 -0.8(5) . . . 3_666 ?
V3 O13 V5 O2 -3.7(16) . . . 3_666 ?
V3 O13 V5 O11 -78.2(6) . . . . ?
V3 O13 V5 O12 180.0(6) . . . . ?
V3 O13 V5 O14 76.6(6) . . . . ?
V3 O13 V5 V1 -1.3(8) . . . 3_666 ?
V3 O13 V5 V2 -47.0(5) . . . . ?
V3 O13 V5 V4 45.3(5) . . . . ?
V4 O3 V1 O1 -14.7(5) . . . 3_666 ?
V4 O3 V1 O1 -93.9(5) . . . . ?
V4 O3 V1 O2 179.4(5) . . . . ?
V4 O3 V1 O4 -54.5(13) . . . . ?
V4 O3 V1 O5 71.6(5) . . . . ?
V4 O3 V1 V3 33.4(4) . . . . ?
V4 O3 V1 V5 -141.7(4) . . . 3_666 ?
V4 O4 V1 O1 -92.5(5) 3_666 . . 3_666 ?
V4 O4 V1 O1 -13.6(5) 3_666 . . . ?
V4 O4 V1 O2 73.3(6) 3_666 . . . ?
V4 O4 V1 O3 -52.7(13) 3_666 . . . ?
V4 O4 V1 O5 -178.7(5) 3_666 . . . ?
V4 O4 V1 V3 -140.9(4) 3_666 . . . ?
V4 O4 V1 V5 34.2(4) 3_666 . . 3_666 ?
V4 O14 V5 O1 11.0(5) . . . 3_666 ?
V4 O14 V5 O2 86.6(6) . . . 3_666 ?
V4 O14 V5 O11 35.0(13) . . . . ?
V4 O14 V5 O12 -175.8(6) . . . . ?
V4 O14 V5 O13 -71.1(6) . . . . ?
V4 O14 V5 V1 55.7(5) . . . 3_666 ?
V4 O14 V5 V2 12.8(7) . . . . ?
V4 O14 V5 V3 -37.8(5) . . . . ?
V5 O2 V1 O1 2(2) 3_666 . . 3_666 ?
V5 O2 V1 O1 0.8(5) 3_666 . . . ?
V5 O2 V1 O3 79.6(5) 3_666 . . . ?
V5 O2 V1 O4 -80.1(6) 3_666 . . . ?
V5 O2 V1 O5 179.2(5) 3_666 . . . ?
V5 O2 V1 V3 -179.9(2) 3_666 . . . ?
V5 O11 V2 O1 11.6(5) . . . 3_666 ?
V5 O11 V2 O3 86.9(6) . . . 3_666 ?
V5 O11 V2 O4 32.4(13) . . . . ?
V5 O11 V2 O9 -67.5(6) . . . . ?
V5 O11 V2 O10 -173.1(6) . . . . ?
V5 O11 V2 V3 -36.8(5) . . . . ?
V5 O11 V2 V4 87.1(6) . . . 3_666 ?
V5 O13 V3 O1 0.8(5) . . . 3_666 ?
V5 O13 V3 O5 -1.2(15) . . . . ?
V5 O13 V3 O7 -76.2(6) . . . . ?
V5 O13 V3 O8 -178.3(6) . . . . ?
V5 O13 V3 O9 77.8(6) . . . . ?
V5 O13 V3 V1 1.1(8) . . . . ?
V5 O13 V3 V2 47.1(5) . . . . ?
V5 O13 V3 V4 -45.0(5) . . . . ?
V5 O14 V4 O1 -11.3(5) . . . 3_666 ?
V5 O14 V4 O3 -35.8(14) . . . . ?
V5 O14 V4 O4 -87.7(6) . . . 3_666 ?
V5 O14 V4 O6 175.7(6) . . . . ?
V5 O14 V4 O7 69.8(6) . . . . ?
V5 O14 V4 V2 -88.3(6) . . . 3_666 ?
V5 O14 V4 V3 36.9(5) . . . . ?
O26 C170 N3 C169 180(4) . . . . ?
O26 C170 N3 C171 1(7) . . . . ?
N4 C172 O18 Ag22 96(2) . . . . ?
O18 C172 N4 C173 0.0(2) . . . . ?
O18 C172 N4 C174 179.99(15) . . . . ?

loop_
_exptl_oxdiff_crystal_face_indexfrac_h
_exptl_oxdiff_crystal_face_indexfrac_k
_exptl_oxdiff_crystal_face_indexfrac_l
_exptl_oxdiff_crystal_face_x
_exptl_oxdiff_crystal_face_y
_exptl_oxdiff_crystal_face_z
4.5200 12.1056 15.7702 0.2087 -0.7011 0.6818
-4.5200 -12.1056 -15.7702 -0.2087 0.7011 -0.6818
-0.0071 -13.3778 15.4479 0.1754 -0.5933 -0.7857
0.0071 13.3778 -15.4479 -0.1754 0.5933 0.7857
2.8431 17.3381 -1.3429 0.0034 -0.0084 1.0000
-15.1589 -1.5972 10.2713 -0.8468 -0.4600 -0.2670
15.1589 1.5972 -10.2713 0.8468 0.4600 0.2670
-1.3626 9.4836 -19.8417 -0.2352 0.7905 0.5655
1.3626 -9.4836 19.8417 0.2352 -0.7905 -0.5655
14.5092 -0.3695 11.0428 0.8986 -0.4279 0.0974
-14.5092 0.3695 -11.0428 -0.8986 0.4279 -0.0974
0.7513 -6.0407 -22.2722 0.0250 0.9614 -0.2740
-0.7513 6.0407 22.2722 -0.0250 -0.9614 0.2740
-8.6120 13.9371 8.1736 -0.6103 -0.4206 0.6713
8.6120 -13.9371 -8.1736 0.6103 0.4206 -0.6713
-0.6775 17.6088 0.2524 -0.2019 -0.0847 0.9757
0.6775 -17.6088 -0.2524 0.2019 0.0847 -0.9757

loop_
_smtbx_masks_void_nr
_smtbx_masks_void_average_x
_smtbx_masks_void_average_y
_smtbx_masks_void_average_z
_smtbx_masks_void_volume
_smtbx_masks_void_count_electrons
_smtbx_masks_void_content
1 0.000 0.000 0.500 2510.8 652.2 '4 CF3COO,10 C3H7NO'
2 0.152 0.502 0.846 15.5 1.6 ?
3 0.233 0.761 0.178 39.8 2.4 ?
4 0.267 0.261 0.322 39.8 3.5 ?
5 0.500 0.500 0.000 2510.8 652.2 '4 CF3COO,10 C3H7NO'
6 0.348 0.002 0.654 15.5 0.6 ?
7 0.652 -0.002 0.346 15.5 1.8 ?
8 0.733 0.739 0.678 39.8 2.4 ?
9 0.767 0.239 0.822 39.8 3.4 ?
10 0.848 0.498 0.154 15.5 0.8 ?
